data_1567063
loop_
_publ_author_name
'Mandal, Sukhendu'
'Das, Anish Kumar'
'Biswas, Sourav'
'Wani, Vaibhav Shridhar'
'Nair, Akhil S.'
'Pathak, Biswarup'

_publ_section_title
;
 [Cu18H3(S-Adm)12(PPh3)4Cl2]: Fusion of Platonic and Johnson Solids
 Through Cu(0) Center and Its Photophysical Properties
;
_journal_name_full 'Chemical Science'
_journal_paper_doi 10.1039/D2SC02544B
_journal_year 2022
_chemical_formula_moiety 'C192 H242 Cl2 Cu18 P4 S12'
_chemical_formula_sum 'C192 H242 Cl2 Cu18 P4 S12'
_chemical_formula_weight 4273.06
_space_group_crystal_system monoclinic
_space_group_IT_number 14
_space_group_name_Hall '-P 2ybc'
_space_group_name_H-M_alt 'P 1 21/c 1'
_atom_sites_solution_hydrogens mixed
_audit_creation_date 2021-10-27
_audit_creation_method
;
Olex2 1.3
(compiled 2020.11.12 svn.r5f609507 for OlexSys, GUI svn.r6408)
;
_audit_update_record
;
2022-01-05 deposited with the CCDC.	2022-06-01 downloaded from the CCDC.
;
_cell_angle_alpha 90
_cell_angle_beta 100.5215(12)
_cell_angle_gamma 90
_cell_formula_units_Z 4
_cell_length_a 19.2184(2)
_cell_length_b 47.4362(6)
_cell_length_c 24.0097(3)
_cell_measurement_reflns_used 27829
_cell_measurement_temperature 173.00(2)
_cell_measurement_theta_max 76.0220
_cell_measurement_theta_min 2.8260
_cell_volume 21520.4(5)
_computing_cell_refinement 'CrysAlisPro 1.171.41.112a (Rigaku OD, 2021)'
_computing_data_collection 'CrysAlisPro 1.171.41.112a (Rigaku OD, 2021)'
_computing_data_reduction 'CrysAlisPro 1.171.41.112a (Rigaku OD, 2021)'
_computing_molecular_graphics 'Olex2 1.3 (Dolomanov et al., 2009)'
_computing_publication_material 'Olex2 1.3 (Dolomanov et al., 2009)'
_computing_structure_refinement 'SHELXL 2018/3 (Sheldrick, 2015)'
_computing_structure_solution 'ShelXT (Sheldrick, 2015)'
_diffrn_ambient_temperature 173.00(2)
_diffrn_detector 'Hybrid Pixel Array Detector'
_diffrn_detector_area_resol_mean 10.0000
_diffrn_detector_type HyPix
_diffrn_measured_fraction_theta_full 0.983
_diffrn_measured_fraction_theta_max 0.983
_diffrn_measurement_details
;
List of Runs (angles in degrees, time in seconds):

  # Type    Start    End  Width  t~exp~   \w     \q     \k     \f   Frames
#--------------------------------------------------------------------------
  1  \w     35.00  81.00   1.00    2.34    --   48.45-111.00-149.00   46
  2  \w    -79.00 -52.00   1.00    9.35    --  -86.25 111.00 -56.00   27
  3  \w    -41.00 -14.00   1.00    9.35    --  -86.25 111.00 -56.00   27
  4  \w   -157.00 -88.00   1.00    9.35    --  -86.25-111.00-149.00   69
  5  \w    106.00 142.00   1.00    9.35    --  106.49 111.00 -56.00   36
  6  \w    145.00 176.00   1.00    9.35    --  106.49 111.00 -56.00   31
  7  \w    -82.00  -2.00   1.00    2.34    --  -48.45 111.00 -56.00   80
  8  \w   -119.00 -74.00   1.00    2.34    --  -48.45-125.00 -30.00   45
  9  \w    -27.00  26.00   1.00    2.34    --  -48.45  19.00-150.00   53
 10  \w   -119.00 -73.00   1.00    2.34    --  -48.45-125.00   0.00   46
 11  \w    -86.00 -13.00   1.00    9.35    --  -86.25 125.00  90.00   73
 12  \w     34.00 110.00   1.00    9.35    --  106.49-125.00 -30.00   76
 13  \w     41.00  66.00   1.00    9.35    --  106.49 -57.00 -30.00   25
 14  \w     38.00  65.00   1.00    9.35    --  106.49 -57.00  30.00   27
 15  \w     34.00  66.00   1.00    9.35    --  106.49 -57.00  60.00   32
 16  \w     34.00  66.00   1.00    9.35    --  106.49 -57.00-150.00   32
 17  \w     34.00  92.00   1.00    9.35    --  106.49 -99.00-150.00   58
;
_diffrn_measurement_device 'four-circle diffractometer'
_diffrn_measurement_device_type 'XtaLAB Synergy, Dualflex, HyPix'
_diffrn_measurement_method '\w scans'
_diffrn_measurement_specimen_support 'Mitegen 50um'
_diffrn_orient_matrix_type 'CrysAlisPro convention (1999,Acta A55,543-557)'
_diffrn_orient_matrix_UB_11 -0.0454069000
_diffrn_orient_matrix_UB_12 0.0072642000
_diffrn_orient_matrix_UB_13 -0.0580023000
_diffrn_orient_matrix_UB_21 -0.0032368000
_diffrn_orient_matrix_UB_22 0.0309850000
_diffrn_orient_matrix_UB_23 0.0183627000
_diffrn_orient_matrix_UB_31 0.0676731000
_diffrn_orient_matrix_UB_32 0.0063686000
_diffrn_orient_matrix_UB_33 -0.0236238000
_diffrn_radiation_monochromator mirror
_diffrn_radiation_probe x-ray
_diffrn_radiation_type 'Cu K\a'
_diffrn_radiation_wavelength 1.54184
_diffrn_reflns_av_R_equivalents 0.0579
_diffrn_reflns_av_unetI/netI 0.0535
_diffrn_reflns_Laue_measured_fraction_full 0.983
_diffrn_reflns_Laue_measured_fraction_max 0.983
_diffrn_reflns_limit_h_max 22
_diffrn_reflns_limit_h_min -16
_diffrn_reflns_limit_k_max 56
_diffrn_reflns_limit_k_min -56
_diffrn_reflns_limit_l_max 26
_diffrn_reflns_limit_l_min -28
_diffrn_reflns_number 136476
_diffrn_reflns_point_group_measured_fraction_full 0.983
_diffrn_reflns_point_group_measured_fraction_max 0.983
_diffrn_reflns_theta_full 67.079
_diffrn_reflns_theta_max 67.079
_diffrn_reflns_theta_min 2.517
_diffrn_source 'micro-focus sealed X-ray tube'
_diffrn_source_type 'PhotonJet (Cu) X-ray Source'
_exptl_absorpt_coefficient_mu 3.783
_exptl_absorpt_correction_T_max 1.00000
_exptl_absorpt_correction_T_min 0.93477
_exptl_absorpt_correction_type multi-scan
_exptl_absorpt_process_details
;
CrysAlisPro 1.171.41.112a (Rigaku Oxford Diffraction, 2021)
Empirical absorption correction using spherical harmonics,
implemented in SCALE3 ABSPACK scaling algorithm.
;
_exptl_crystal_colour 'clear light yellow'
_exptl_crystal_colour_lustre clear
_exptl_crystal_colour_modifier light
_exptl_crystal_colour_primary yellow
_exptl_crystal_density_diffrn 1.319
_exptl_crystal_description block
_exptl_crystal_F_000 8808
_exptl_crystal_size_max 0.06
_exptl_crystal_size_mid 0.05
_exptl_crystal_size_min 0.04
_refine_diff_density_max 1.307
_refine_diff_density_min -0.629
_refine_diff_density_rms 0.073
_refine_ls_extinction_method none
_refine_ls_goodness_of_fit_ref 1.016
_refine_ls_hydrogen_treatment mixed
_refine_ls_matrix_type full
_refine_ls_number_parameters 2065
_refine_ls_number_reflns 37748
_refine_ls_number_restraints 36
_refine_ls_restrained_S_all 1.018
_refine_ls_R_factor_all 0.0722
_refine_ls_R_factor_gt 0.0534
_refine_ls_shift/su_max 0.004
_refine_ls_shift/su_mean 0.000
_refine_ls_structure_factor_coef Fsqd
_refine_ls_weighting_details 'w=1/[\s^2^(Fo^2^)+(0.0388P)^2^+45.2910P] where P=(Fo^2^+2Fc^2^)/3'
_refine_ls_weighting_scheme calc
_refine_ls_wR_factor_gt 0.1127
_refine_ls_wR_factor_ref 0.1199
_reflns_Friedel_coverage 0.000
_reflns_number_gt 28836
_reflns_number_total 37748
_reflns_threshold_expression 'I > 2\s(I)'
_cod_data_source_file d2sc02544b3.cif
_cod_data_source_block 211013f_auto
_cod_database_code 1567063
_shelx_shelxl_version_number 2018/3
_chemical_oxdiff_formula CuPC
_shelx_space_group_comment
;
The symmetry employed for this shelxl refinement is uniquely defined
by the following loop, which should always be used as a source of
symmetry information in preference to the above space-group names.
They are only intended as comments.
;
_reflns_odcompleteness_completeness 93.30
_reflns_odcompleteness_iscentric 1
_reflns_odcompleteness_theta 66.97
_olex2_refinement_description
;
1. Fixed Uiso
 At 1.2 times of:
  All C(H) groups, All C(H,H) groups
2. Uiso/Uaniso restraints and constraints
C22 \\sim C24 \\sim C62 \\sim C75 \\sim C116 \\sim C160 \\sim C165: within 1.7A
with sigma of 0.004 and sigma for terminal atoms of 0.008 within 1.7A
3.a Ternary CH refined with riding coordinates:
 C6(H3), C20(H10), C26(H13), C30(H15), C44(H22), C48(H24), C50(H25), C52(H26),
 C74(H37), C94(H47), C102(H51), C114(H57), C120(H60), C130(H65), C172(H86),
 C180(H90), C190(H95), C25(H101), C101(H102), C105(H106), C27(H109), C113(H114),
  C57(H115), C15(H121), C127(H128), C2(H129), C67(H135), C135(H136), C69(H139),
 C139(H140), C71(H143), C19(H153), C157(H158), C79(H159), C175(H176), C189(H190)
3.b Secondary CH2 refined with riding coordinates:
 C14(H7A,H7B), C18(H9A,H9B), C24(H12A,H12B), C28(H14A,H14B), C32(H16A,H16B),
 C54(H27A,H27B), C58(H29A,H29B), C64(H32A,H32B), C66(H33A,H33B), C70(H35A,H35B),
  C72(H36A,H36B), C76(H38A,H38B), C78(H39A,H39B), C80(H40A,H40B), C88(H44A,
 H44B), C90(H45A,H45B), C92(H46A,H46B), C98(H49A,H49B), C100(H50A,H50B),
 C110(H55A,H55B), C112(H56A,H56B), C118(H59A,H59B), C122(H61A,H61B), C124(H62A,
 H62B), C128(H64A,H64B), C134(H67A,H67B), C138(H69A,H69B), C144(H72A,H72B),
 C148(H74A,H74B), C162(H81A,H81B), C164(H82A,H82B), C166(H83A,H83B), C168(H84A,
 H84B), C178(H89A,H89B), C186(H93A,H93B), C3(H97A,H97B), C49(H99A,H99B),
 C99(H10A,H10B), C51(H10C,H10D), C103(H10E,H10F), C107(H10G,H10H), C111(H11A,
 H11B), C29(H11C,H11D), C59(H11E,H11F), C119(H12C,H12D), C121(H12E,H12F),
 C61(H12G,H12H), C125(H12I,H12J), C63(H12K,H12L), C129(H13A,H13B), C131(H13C,
 H13D), C33(H13E,H13F), C133(H13G,H13H), C17(H13I,H13J), C35(H14C,H14D),
 C141(H14E,H14F), C143(H14G,H14H), C145(H14I,H14J), C73(H14K,H14L), C151(H15A,
 H15B), C153(H15C,H15D), C39(H15E,H15F), C159(H16C,H16D), C167(H16E,H16F),
 C169(H17A,H17B), C173(H17C,H17D), C179(H18A,H18B), C181(H18C,H18D), C91(H18E,
 H18F), C183(H18G,H18H), C187(H18I,H18J)
3.c Aromatic/amide H refined with riding coordinates:
 C4(H2), C10(H5), C22(H11), C34(H17), C38(H19), C42(H21), C46(H23), C62(H31),
 C82(H41), C86(H43), C96(H48), C106(H53), C126(H63), C136(H68), C140(H70),
 C142(H71), C146(H73), C150(H75), C154(H77), C158(H79), C160(H80), C170(H85),
 C174(H87), C176(H88), C182(H91), C192(H96), C13(H105), C53(H107), C55(H111),
 C7(H113), C115(H116), C117(H118), C123(H124), C31(H125), C65(H131), C9(H145),
 C37(H149), C75(H151), C77(H155), C155(H156), C5(H161), C161(H162), C81(H163),
 C163(H164), C41(H165), C165(H166), C83(H167), C21(H169), C85(H171), C171(H172),
  C43(H173), C87(H175), C11(H177), C89(H179), C45(H181), C23(H185), C185(H186),
 C93(H187), C47(H189), C95(H191), C191(H192)
;
_smtbx_masks_void_probe_radius 1.2
_smtbx_masks_void_truncation_radius 1.2
_olex2_submission_special_instructions 'No special instructions were received'
_oxdiff_exptl_absorpt_empirical_details
;
Empirical correction (ABSPACK) includes:
- Absorption correction using spherical harmonics
- Frame scaling
;
_oxdiff_exptl_absorpt_empirical_full_max 1.513
_oxdiff_exptl_absorpt_empirical_full_min 0.886

loop_
_space_group_symop_operation_xyz
'x, y, z'
'-x, y+1/2, -z+1/2'
'-x, -y, -z'
'x, -y-1/2, z-1/2'

loop_
_atom_site_label
_atom_site_type_symbol
_atom_site_fract_x
_atom_site_fract_y
_atom_site_fract_z
_atom_site_U_iso_or_equiv
_atom_site_adp_type
_atom_site_occupancy
_atom_site_site_symmetry_order
_atom_site_calc_flag
_atom_site_refinement_flags_posn
_atom_site_refinement_flags_adp
_atom_site_refinement_flags_occupancy
_atom_site_disorder_assembly
_atom_site_disorder_group
Cu19 Cu 0.57557(3) 0.40980(2) 0.85567(3) 0.03236(14) Uani 1 1 d . . . . .
Cu20 Cu 0.10323(4) 0.36195(2) 0.60539(3) 0.04656(17) Uani 1 1 d . . . . .
Cu3 Cu 0.11164(3) 0.38434(2) 0.71003(3) 0.04012(15) Uani 1 1 d . . . . .
Cu4 Cu 0.16852(3) 0.43173(2) 0.82880(3) 0.03512(14) Uani 1 1 d . . . . .
Cu Cu 0.33912(3) 0.37768(2) 0.69448(3) 0.03345(14) Uani 1 1 d . . . . .
Cu6 Cu 0.42649(3) 0.28810(2) 0.62055(3) 0.03607(14) Uani 1 1 d . . . . .
Cu7 Cu 0.40611(3) 0.32761(2) 0.70140(3) 0.04298(16) Uani 1 1 d . . . . .
Cu8 Cu 0.26264(3) 0.34116(2) 0.63446(3) 0.03430(14) Uani 1 1 d . . . . .
Cu9 Cu 0.27530(3) 0.37257(2) 0.77461(3) 0.03819(15) Uani 1 1 d . . . . .
Cu10 Cu 0.36820(3) 0.41549(2) 0.82229(3) 0.03583(14) Uani 1 1 d . . . . .
Cu11 Cu 0.28579(3) 0.42882(2) 0.73048(3) 0.03885(15) Uani 1 1 d . . . . .
Cu12 Cu 0.18993(3) 0.38495(2) 0.49560(3) 0.03546(14) Uani 1 1 d . . . . .
Cu13 Cu 0.57437(3) 0.38264(2) 0.71259(3) 0.04071(15) Uani 1 1 d . . . . .
Cu14 Cu 0.37929(3) 0.36785(2) 0.60257(3) 0.03507(14) Uani 1 1 d . . . . .
Cu15 Cu 0.54132(4) 0.34741(2) 0.62318(3) 0.04369(16) Uani 1 1 d . . . . .
Cu16 Cu 0.42776(3) 0.41517(2) 0.72405(3) 0.03819(15) Uani 1 1 d . . . . .
Cu17 Cu 0.43426(4) 0.36969(2) 0.80661(3) 0.05288(19) Uani 1 1 d . . . . .
Cu18 Cu 0.25269(3) 0.40160(2) 0.60776(3) 0.03747(15) Uani 1 1 d . . . . .
S1 S 0.17138(5) 0.38566(2) 0.79810(5) 0.0339(2) Uani 1 1 d . . . . .
S2 S 0.50120(6) 0.34749(2) 0.75007(5) 0.0373(2) Uani 1 1 d . . . . .
S3 S 0.44235(6) 0.33079(2) 0.57770(4) 0.0358(2) Uani 1 1 d . . . . .
S4 S 0.27746(5) 0.44502(2) 0.82118(5) 0.0352(2) Uani 1 1 d . . . . .
S5 S 0.64575(6) 0.36213(3) 0.66172(5) 0.0426(3) Uani 1 1 d . . . . .
S6 S 0.18652(5) 0.41613(2) 0.66741(4) 0.0322(2) Uani 1 1 d . . . . .
S7 S 0.46907(5) 0.40299(2) 0.87752(4) 0.0366(2) Uani 1 1 d . . . . .
S8 S 0.30335(5) 0.39347(2) 0.53397(5) 0.0352(2) Uani 1 1 d . . . . .
S9 S 0.32683(6) 0.29910(2) 0.65254(5) 0.0384(2) Uani 1 1 d . . . . .
S10 S 0.54412(5) 0.41930(2) 0.76039(4) 0.0321(2) Uani 1 1 d . . . . .
S11 S 0.01597(6) 0.37326(3) 0.64706(5) 0.0454(3) Uani 1 1 d . . . . .
S12 S 0.17806(5) 0.34703(2) 0.55490(5) 0.0360(2) Uani 1 1 d . . . . .
P1 P 0.68051(6) 0.41373(3) 0.91044(5) 0.0381(3) Uani 1 1 d . . . . .
P2 P 0.11765(6) 0.39908(3) 0.41773(5) 0.0396(3) Uani 1 1 d . . . . .
P3 P 0.08448(6) 0.45352(3) 0.86387(6) 0.0462(3) Uani 1 1 d . . . . .
P4 P 0.47764(6) 0.24704(2) 0.61005(5) 0.0380(3) Uani 1 1 d . . . . .
C1 C 0.5767(2) 0.45481(9) 0.74444(18) 0.0319(9) Uani 1 1 d . . . . .
C2 C 0.6767(3) 0.36810(13) 0.9791(2) 0.0677(16) Uani 1 1 d . . . . .
H2 H 0.653001 0.359725 0.944933 0.081 Uiso 1 1 calc R U . . .
C3 C 0.1676(4) 0.27787(13) 0.4484(3) 0.0687(17) Uani 1 1 d . . . . .
H3 H 0.203360 0.270864 0.426179 0.082 Uiso 1 1 calc R U . . .
C4 C 0.4481(2) 0.32711(9) 0.50136(18) 0.0359(10) Uani 1 1 d . . . . .
C5 C 0.1533(4) 0.43170(15) 1.0283(3) 0.082(2) Uani 1 1 d . . . . .
H5 H 0.197950 0.430586 1.052878 0.098 Uiso 1 1 calc R U . . .
C6 C 0.3443(2) 0.42633(9) 0.51376(19) 0.0341(9) Uani 1 1 d . . . . .
C7 C 0.6448(3) 0.50866(11) 0.7816(2) 0.0513(13) Uani 1 1 d . . . . .
H7A H 0.661038 0.527766 0.773408 0.062 Uiso 1 1 calc R U . . .
H7B H 0.657152 0.505428 0.822966 0.062 Uiso 1 1 calc R U . . .
C8 C 0.4399(3) 0.23426(9) 0.53966(19) 0.0395(10) Uani 1 1 d . . . . .
C9 C 0.0260(3) 0.31855(13) 0.6899(3) 0.0747(19) Uani 1 1 d . . . . .
H9A H 0.054498 0.326202 0.725149 0.090 Uiso 1 1 calc R U . . .
H9B H 0.058450 0.313975 0.663541 0.090 Uiso 1 1 calc R U . . .
C10 C 0.3389(3) 0.47878(10) 0.5108(2) 0.0450(11) Uani 1 1 d . . . . .
H10 H 0.312539 0.495709 0.520496 0.054 Uiso 1 1 calc R U . . .
C11 C -0.1151(3) 0.40873(14) 0.4347(3) 0.0713(13) Uani 1 1 d . U . . .
H11 H -0.163076 0.410866 0.438656 0.086 Uiso 1 1 calc R U . . .
C12 C 0.1802(2) 0.47348(9) 0.6396(2) 0.0405(10) Uani 1 1 d . . . . .
H12A H 0.217619 0.470105 0.616933 0.049 Uiso 1 1 calc R U . . .
H12B H 0.203437 0.477329 0.679143 0.049 Uiso 1 1 calc R U . . .
C13 C 0.0986(3) 0.26565(11) 0.5235(3) 0.0615(15) Uani 1 1 d . . . . .
H13 H 0.088993 0.250766 0.550647 0.074 Uiso 1 1 calc R U . . .
C14 C 0.6574(2) 0.45682(10) 0.7642(2) 0.0391(10) Uani 1 1 d . . . . .
H14A H 0.681633 0.442603 0.744359 0.047 Uiso 1 1 calc R U . . .
H14B H 0.669908 0.453259 0.805480 0.047 Uiso 1 1 calc R U . . .
C15 C 0.1452(3) 0.31307(11) 0.8902(3) 0.0586(15) Uani 1 1 d . . . . .
H15 H 0.155242 0.292912 0.882445 0.070 Uiso 1 1 calc R U . . .
C16 C 0.3039(2) 0.45205(9) 0.52886(19) 0.0374(10) Uani 1 1 d . . . . .
H16A H 0.304605 0.452471 0.570189 0.045 Uiso 1 1 calc R U . . .
H16B H 0.253986 0.451080 0.509184 0.045 Uiso 1 1 calc R U . . .
C17 C 0.8223(3) 0.39685(14) 0.9163(3) 0.0675(17) Uani 1 1 d . . . . .
H17 H 0.829954 0.402669 0.954845 0.081 Uiso 1 1 calc R U . . .
C18 C 0.2899(2) 0.27483(9) 0.70028(18) 0.0342(9) Uani 1 1 d . . . . .
C19 C 0.8666(3) 0.37649(14) 0.8388(3) 0.0674(17) Uani 1 1 d . . . . .
H19 H 0.904443 0.368287 0.823953 0.081 Uiso 1 1 calc R U . . .
C20 C 0.1467(2) 0.36233(10) 0.8536(2) 0.0375(10) Uani 1 1 d . . . . .
C21 C 0.4518(5) 0.17364(15) 0.7296(3) 0.092(3) Uani 1 1 d . . . . .
H21 H 0.448762 0.158405 0.754748 0.110 Uiso 1 1 calc R U . . .
C22 C 0.1351(3) 0.49923(11) 0.6155(2) 0.0535(13) Uani 1 1 d . . . . .
H22 H 0.165729 0.516313 0.616480 0.064 Uiso 1 1 calc R U . . .
C23 C 0.4965(5) 0.19523(17) 0.7460(3) 0.095(2) Uani 1 1 d . . . . .
H23 H 0.523996 0.195350 0.783171 0.114 Uiso 1 1 calc R U . . .
C24 C 0.6807(2) 0.48677(10) 0.7505(2) 0.0417(11) Uani 1 1 d . . . . .
H24 H 0.733109 0.488412 0.762979 0.050 Uiso 1 1 calc R U . . .
C25 C 0.0534(3) 0.46676(13) 0.5527(2) 0.0577(14) Uani 1 1 d . . . . .
H25 H 0.030496 0.462789 0.512646 0.069 Uiso 1 1 calc R U . . .
C26 C 0.5824(2) 0.48968(10) 0.6676(2) 0.0431(11) Uani 1 1 d . . . . .
H26 H 0.570079 0.493272 0.625878 0.052 Uiso 1 1 calc R U . . .
C27 C 0.7225(3) 0.36823(12) 0.5765(3) 0.0581(14) Uani 1 1 d . . . . .
H27A H 0.692244 0.353692 0.554561 0.070 Uiso 1 1 calc R U . . .
H27B H 0.760999 0.358555 0.602576 0.070 Uiso 1 1 calc R U . . .
C28 C 0.6787(2) 0.38574(10) 0.6105(2) 0.0401(10) Uani 1 1 d . . . . .
C29 C -0.0036(3) 0.47162(14) 0.5882(3) 0.0638(16) Uani 1 1 d . . . . .
H29A H -0.033627 0.454605 0.587216 0.077 Uiso 1 1 calc R U . . .
H29B H -0.034079 0.487605 0.572499 0.077 Uiso 1 1 calc R U . . .
C30 C 0.4535(2) 0.39587(10) 0.95031(18) 0.0362(10) Uani 1 1 d . . . . .
C31 C -0.0672(3) 0.39667(13) 0.4779(3) 0.0641(12) Uani 1 1 d . U . . .
H31 H -0.081865 0.390311 0.511436 0.077 Uiso 1 1 calc R U . . .
C32 C 0.5402(2) 0.47656(9) 0.7759(2) 0.0381(10) Uani 1 1 d . . . . .
H32A H 0.552241 0.473132 0.817222 0.046 Uiso 1 1 calc R U . . .
H32B H 0.488203 0.475032 0.764101 0.046 Uiso 1 1 calc R U . . .
C33 C 0.3929(3) 0.53003(12) 0.8159(3) 0.0660(16) Uani 1 1 d . . . . .
H33A H 0.407558 0.523737 0.780469 0.079 Uiso 1 1 calc R U . . .
H33B H 0.412558 0.549114 0.825113 0.079 Uiso 1 1 calc R U . . .
C34 C 0.5615(2) 0.32066(9) 0.78830(19) 0.0400(10) Uani 1 1 d . . . . .
C35 C 0.0984(4) 0.35585(13) 0.9616(3) 0.0728(19) Uani 1 1 d . . . . .
H35A H 0.088930 0.375819 0.969612 0.087 Uiso 1 1 calc R U . . .
H35B H 0.086894 0.344168 0.992884 0.087 Uiso 1 1 calc R U . . .
C36 C 0.3439(2) 0.26853(10) 0.7540(2) 0.0405(10) Uani 1 1 d . . . . .
H36A H 0.386772 0.259942 0.743730 0.049 Uiso 1 1 calc R U . . .
H36B H 0.357868 0.286267 0.774748 0.049 Uiso 1 1 calc R U . . .
C37 C 0.4597(4) 0.36020(14) 1.0275(2) 0.0731(18) Uani 1 1 d . . . . .
H37 H 0.473248 0.340359 1.038671 0.088 Uiso 1 1 calc R U . . .
C38 C 0.2249(2) 0.28884(9) 0.71702(19) 0.0370(10) Uani 1 1 d . . . . .
H38A H 0.239169 0.306468 0.738135 0.044 Uiso 1 1 calc R U . . .
H38B H 0.190208 0.293675 0.682588 0.044 Uiso 1 1 calc R U . . .
C39 C 0.4028(4) 0.41431(15) 1.0513(3) 0.087(2) Uani 1 1 d . . . . .
H39A H 0.392420 0.411539 1.089871 0.105 Uiso 1 1 calc R U . . .
H39B H 0.389153 0.433790 1.039163 0.105 Uiso 1 1 calc R U . . .
C40 C 0.5577(2) 0.45993(10) 0.68046(19) 0.0398(10) Uani 1 1 d . . . . .
H40A H 0.505849 0.458281 0.667678 0.048 Uiso 1 1 calc R U . . .
H40B H 0.581060 0.445685 0.660039 0.048 Uiso 1 1 calc R U . . .
C41 C 0.8763(3) 0.38491(16) 0.8944(3) 0.081(2) Uani 1 1 d . . . . .
H41 H 0.921260 0.382412 0.918053 0.097 Uiso 1 1 calc R U . . .
C42 C 0.6974(2) 0.45113(11) 0.9261(2) 0.0435(11) Uani 1 1 d . . . . .
C43 C 0.6921(4) 0.35181(14) 1.0277(3) 0.085(2) Uani 1 1 d . . . . .
H43 H 0.680209 0.332352 1.026605 0.102 Uiso 1 1 calc R U . . .
C44 C 0.4580(3) 0.35624(10) 0.4764(2) 0.0442(11) Uani 1 1 d . . . . .
H44A H 0.417876 0.368613 0.480852 0.053 Uiso 1 1 calc R U . . .
H44B H 0.502135 0.364943 0.496918 0.053 Uiso 1 1 calc R U . . .
C45 C -0.0713(5) 0.32844(16) 0.6102(3) 0.106(3) Uani 1 1 d . . . . .
H45A H -0.040843 0.323595 0.582501 0.127 Uiso 1 1 calc R U . . .
H45B H -0.106148 0.342728 0.592952 0.127 Uiso 1 1 calc R U . . .
C46 C 0.4211(2) 0.42761(9) 0.5457(2) 0.0370(10) Uani 1 1 d . . . . .
H46A H 0.447360 0.410723 0.536827 0.044 Uiso 1 1 calc R U . . .
H46B H 0.422129 0.428052 0.587045 0.044 Uiso 1 1 calc R U . . .
C47 C -0.1106(7) 0.30137(19) 0.6259(4) 0.128(4) Uani 1 1 d . . . . .
H47 H -0.141110 0.293611 0.591065 0.154 Uiso 1 1 calc R U . . .
C48 C -0.0188(2) 0.43076(11) 0.7794(2) 0.0453(12) Uani 1 1 d . . . . .
H48 H 0.018602 0.419537 0.770557 0.054 Uiso 1 1 calc R U . . .
C49 C 0.3995(3) 0.51913(13) 0.9187(2) 0.0682(17) Uani 1 1 d . . . . .
H49A H 0.418539 0.505812 0.949498 0.082 Uiso 1 1 calc R U . . .
H49B H 0.418620 0.538115 0.929702 0.082 Uiso 1 1 calc R U . . .
C50 C 0.3425(2) 0.42568(10) 0.45005(18) 0.0376(10) Uani 1 1 d . . . . .
H50A H 0.292871 0.424581 0.429792 0.045 Uiso 1 1 calc R U . . .
H50B H 0.367892 0.408776 0.440116 0.045 Uiso 1 1 calc R U . . .
C51 C 0.0529(3) 0.34693(14) 0.9058(3) 0.0697(19) Uani 1 1 d . . . . .
H51 H 0.001826 0.349135 0.908473 0.084 Uiso 1 1 calc R U . . .
C52 C 0.3115(2) 0.48082(9) 0.8397(2) 0.0389(10) Uani 1 1 d . . . . .
C53 C 0.4437(4) 0.20953(12) 0.4535(2) 0.0640(17) Uani 1 1 d . . . . .
H53 H 0.469886 0.199474 0.429961 0.077 Uiso 1 1 calc R U . . .
C54 C -0.0053(2) 0.44883(11) 0.8250(2) 0.0461(12) Uani 1 1 d . . . . .
C55 C 0.2898(3) 0.22119(11) 0.7600(3) 0.0610(15) Uani 1 1 d . . . . .
H55A H 0.268912 0.208139 0.784608 0.073 Uiso 1 1 calc R U . . .
H55B H 0.331978 0.211998 0.749796 0.073 Uiso 1 1 calc R U . . .
C56 C 0.2685(3) 0.24749(10) 0.6682(2) 0.0461(11) Uani 1 1 d . . . . .
H56A H 0.310604 0.238650 0.657069 0.055 Uiso 1 1 calc R U . . .
H56B H 0.233700 0.251540 0.633402 0.055 Uiso 1 1 calc R U . . .
C57 C 0.7545(3) 0.38749(13) 0.5357(3) 0.0657(16) Uani 1 1 d . . . . .
H57 H 0.783987 0.375961 0.513987 0.079 Uiso 1 1 calc R U . . .
C58 C 0.0245(3) 0.40293(11) 0.4230(2) 0.0468(10) Uani 1 1 d . U . . .
C59 C 0.4968(3) 0.41616(13) 0.9917(2) 0.0650(16) Uani 1 1 d . . . . .
H59A H 0.483565 0.435836 0.980867 0.078 Uiso 1 1 calc R U . . .
H59B H 0.547825 0.413707 0.991084 0.078 Uiso 1 1 calc R U . . .
C60 C 0.4617(3) 0.35330(11) 0.4136(2) 0.0488(12) Uani 1 1 d . . . . .
H60 H 0.468333 0.372329 0.397383 0.059 Uiso 1 1 calc R U . . .
C61 C 0.1899(3) 0.32186(12) 0.9458(3) 0.0616(15) Uani 1 1 d . . . . .
H61A H 0.179002 0.309772 0.976678 0.074 Uiso 1 1 calc R U . . .
H61B H 0.240656 0.319533 0.944001 0.074 Uiso 1 1 calc R U . . .
C62 C 0.0981(2) 0.44119(10) 0.5769(2) 0.0430(11) Uani 1 1 d . . . . .
H62A H 0.067590 0.424327 0.575892 0.052 Uiso 1 1 calc R U . . .
H62B H 0.134657 0.437305 0.553720 0.052 Uiso 1 1 calc R U . . .
C63 C -0.1284(3) 0.46247(15) 0.8051(3) 0.0703(18) Uani 1 1 d . . . . .
H63 H -0.166618 0.472921 0.814769 0.084 Uiso 1 1 calc R U . . .
C64 C 0.3919(3) 0.34045(13) 0.3829(2) 0.0618(15) Uani 1 1 d . . . . .
H64A H 0.351899 0.352838 0.387514 0.074 Uiso 1 1 calc R U . . .
H64B H 0.392688 0.338777 0.341872 0.074 Uiso 1 1 calc R U . . .
C65 C 0.6328(3) 0.27740(12) 0.7786(2) 0.0618(15) Uani 1 1 d . . . . .
H65 H 0.645650 0.263286 0.751204 0.074 Uiso 1 1 calc R U . . .
C66 C 0.1417(2) 0.31518(9) 0.51512(19) 0.0390(10) Uani 1 1 d . . . . .
C67 C 0.1000(4) 0.28547(14) 0.4080(3) 0.086(2) Uani 1 1 d . . . . .
H67A H 0.081759 0.268772 0.385158 0.103 Uiso 1 1 calc R U . . .
H67B H 0.109695 0.300494 0.381777 0.103 Uiso 1 1 calc R U . . .
C68 C -0.0851(3) 0.42853(12) 0.7464(2) 0.0529(13) Uani 1 1 d . . . . .
H68 H -0.093201 0.416036 0.714951 0.063 Uiso 1 1 calc R U . . .
C69 C 0.6995(3) 0.29275(15) 0.8078(3) 0.0782(19) Uani 1 1 d . . . . .
H69A H 0.733971 0.278981 0.827788 0.094 Uiso 1 1 calc R U . . .
H69B H 0.721727 0.302624 0.779192 0.094 Uiso 1 1 calc R U . . .
C70 C 0.3683(3) 0.23882(10) 0.5207(2) 0.0504(12) Uani 1 1 d . . . . .
H70 H 0.341622 0.249092 0.543528 0.060 Uiso 1 1 calc R U . . .
C71 C 0.1490(3) 0.43985(13) 0.9725(2) 0.0630(15) Uani 1 1 d . . . . .
H71 H 0.191124 0.444039 0.958744 0.076 Uiso 1 1 calc R U . . .
C72 C 0.2821(3) 0.50135(10) 0.7923(2) 0.0478(12) Uani 1 1 d . . . . .
H72A H 0.229762 0.501690 0.786996 0.057 Uiso 1 1 calc R U . . .
H72B H 0.295484 0.495059 0.756429 0.057 Uiso 1 1 calc R U . . .
C73 C 0.0227(3) 0.43473(16) 0.9568(3) 0.079(2) Uani 1 1 d . . . . .
H73 H -0.022011 0.435738 0.932245 0.095 Uiso 1 1 calc R U . . .
C74 C 0.6624(2) 0.49199(11) 0.6867(2) 0.0459(12) Uani 1 1 d . . . . .
H74A H 0.678604 0.511000 0.677803 0.055 Uiso 1 1 calc R U . . .
H74B H 0.686518 0.477915 0.666454 0.055 Uiso 1 1 calc R U . . .
C75 C 0.7421(4) 0.39215(14) 1.0781(3) 0.079(2) Uani 1 1 d . . . . .
H75 H 0.764178 0.400677 1.112616 0.094 Uiso 1 1 calc R U . . .
C76 C 0.1334(2) 0.44739(9) 0.63778(18) 0.0350(10) Uani 1 1 d . . . . .
C77 C 0.1026(3) 0.50645(13) 0.9206(3) 0.0676(16) Uani 1 1 d . . . . .
H77 H 0.110295 0.496378 0.955354 0.081 Uiso 1 1 calc R U . . .
C78 C 0.6951(2) 0.39602(10) 0.9793(2) 0.0431(11) Uani 1 1 d . . . . .
C79 C 0.1954(4) 0.34532(15) 0.3136(3) 0.087(2) Uani 1 1 d . . . . .
H79 H 0.241196 0.339494 0.308703 0.104 Uiso 1 1 calc R U . . .
C80 C 0.0030(3) 0.39397(11) 0.4715(2) 0.0513(10) Uani 1 1 d . U . . .
H80 H 0.036549 0.385826 0.501113 0.062 Uiso 1 1 calc R U . . .
C81 C 0.5034(4) 0.37985(17) 1.0684(3) 0.081(2) Uani 1 1 d . . . . .
H81A H 0.554239 0.377079 1.067481 0.097 Uiso 1 1 calc R U . . .
H81B H 0.495774 0.375904 1.107360 0.097 Uiso 1 1 calc R U . . .
C82 C 0.1283(3) 0.29234(10) 0.5563(2) 0.0466(11) Uani 1 1 d . . . . .
H82A H 0.094006 0.299271 0.579329 0.056 Uiso 1 1 calc R U . . .
H82B H 0.172985 0.287709 0.582250 0.056 Uiso 1 1 calc R U . . .
C83 C 0.3823(4) 0.36414(15) 1.0282(3) 0.0760(19) Uani 1 1 d . . . . .
H83A H 0.354242 0.350666 1.001659 0.091 Uiso 1 1 calc R U . . .
H83B H 0.372927 0.360332 1.066691 0.091 Uiso 1 1 calc R U . . .
C84 C 0.5454(2) 0.51123(10) 0.6988(2) 0.0495(12) Uani 1 1 d . . . . .
H84A H 0.559575 0.530493 0.689551 0.059 Uiso 1 1 calc R U . . .
H84B H 0.493485 0.509547 0.686571 0.059 Uiso 1 1 calc R U . . .
C85 C 0.6122(3) 0.22163(13) 0.6192(3) 0.0744(19) Uani 1 1 d . . . . .
H85 H 0.589063 0.204094 0.621578 0.089 Uiso 1 1 calc R U . . .
C86 C 0.3114(3) 0.24834(11) 0.7916(2) 0.0520(13) Uani 1 1 d . . . . .
H86 H 0.346768 0.244124 0.826562 0.062 Uiso 1 1 calc R U . . .
C87 C 0.0790(4) 0.53677(15) 0.8212(4) 0.092(2) Uani 1 1 d . . . . .
H87 H 0.070762 0.547062 0.786660 0.111 Uiso 1 1 calc R U . . .
C88 C 0.7465(2) 0.39242(10) 0.8260(2) 0.0402(11) Uani 1 1 d . . . . .
H88 H 0.702108 0.395397 0.801907 0.048 Uiso 1 1 calc R U . . .
C89 C -0.0616(5) 0.2986(2) 0.7443(4) 0.119(4) Uani 1 1 d . . . . .
H89A H -0.086361 0.281374 0.753390 0.142 Uiso 1 1 calc R U . . .
H89B H -0.033739 0.306152 0.779946 0.142 Uiso 1 1 calc R U . . .
C90 C 0.4560(2) 0.45456(10) 0.5270(2) 0.0443(11) Uani 1 1 d . . . . .
H90 H 0.506225 0.455660 0.547232 0.053 Uiso 1 1 calc R U . . .
C91 C 0.1458(5) 0.43382(15) 0.3282(3) 0.096(3) Uani 1 1 d . . . . .
H91 H 0.146469 0.417006 0.306754 0.115 Uiso 1 1 calc R U . . .
C92 C 0.1214(3) 0.37297(11) 0.3630(2) 0.0486(12) Uani 1 1 d . . . . .
C93 C -0.0755(4) 0.34676(15) 0.7047(4) 0.108(3) Uani 1 1 d . . . . .
H93A H -0.110362 0.361202 0.688101 0.130 Uiso 1 1 calc R U . . .
H93B H -0.047659 0.354451 0.740241 0.130 Uiso 1 1 calc R U . . .
C94 C 0.7559(2) 0.40047(11) 0.8822(2) 0.0426(11) Uani 1 1 d . . . . .
C95 C -0.1143(6) 0.32004(18) 0.7177(6) 0.127(4) Uani 1 1 d . . . . .
H95 H -0.145821 0.324880 0.745153 0.153 Uiso 1 1 calc R U . . .
C96 C 0.4778(3) 0.21972(10) 0.5050(2) 0.0492(12) Uani 1 1 d . . . . .
H96 H 0.527239 0.216792 0.516732 0.059 Uiso 1 1 calc R U . . .
C97 C 0.7995(3) 0.40999(13) 0.5687(3) 0.0651(16) Uani 1 1 d . . . . .
H97A H 0.820303 0.422097 0.542420 0.078 Uiso 1 1 calc R U . . .
H97B H 0.838746 0.401110 0.595407 0.078 Uiso 1 1 calc R U . . .
C98 C -0.0266(2) 0.34011(11) 0.6636(2) 0.0467(12) Uani 1 1 d . . . . .
C99 C 0.1002(3) 0.49257(12) 0.5544(2) 0.0583(15) Uani 1 1 d . . . . .
H99A H 0.071448 0.508887 0.538003 0.070 Uiso 1 1 calc R U . . .
H99B H 0.137165 0.489144 0.531416 0.070 Uiso 1 1 calc R U . . .
C100 C 0.0734(3) 0.32205(11) 0.4748(2) 0.0512(12) Uani 1 1 d . . . . .
H10A H 0.082194 0.336959 0.448052 0.061 Uiso 1 1 calc R U . . .
H10B H 0.037886 0.329161 0.496433 0.061 Uiso 1 1 calc R U . . .
C101 C 0.4220(3) 0.50992(12) 0.8635(2) 0.0568(14) Uani 1 1 d . . . . .
H101 H 0.474830 0.509408 0.868774 0.068 Uiso 1 1 calc R U . . .
C102 C 0.5128(3) 0.30525(11) 0.4316(2) 0.0517(13) Uani 1 1 d . . . . .
H102 H 0.553285 0.292761 0.426938 0.062 Uiso 1 1 calc R U . . .
C103 C 0.4747(3) 0.36565(11) 0.9669(2) 0.0586(14) Uani 1 1 d . . . . .
H10C H 0.525592 0.362801 0.966346 0.070 Uiso 1 1 calc R U . . .
H10D H 0.447097 0.352337 0.939733 0.070 Uiso 1 1 calc R U . . .
C104 C 0.5279(3) 0.30582(10) 0.8333(2) 0.0482(12) Uani 1 1 d . . . . .
H10E H 0.483830 0.296194 0.815139 0.058 Uiso 1 1 calc R U . . .
H10F H 0.515609 0.319841 0.860493 0.058 Uiso 1 1 calc R U . . .
C105 C 0.4175(4) 0.19612(12) 0.6388(2) 0.0656(16) Uani 1 1 d . . . . .
H105 H 0.389164 0.196388 0.601959 0.079 Uiso 1 1 calc R U . . .
C106 C 0.3821(3) 0.31140(12) 0.4075(2) 0.0569(14) Uani 1 1 d . . . . .
H106 H 0.336737 0.303007 0.387200 0.068 Uiso 1 1 calc R U . . .
C107 C 0.1876(3) 0.36386(13) 0.3565(3) 0.0664(16) Uani 1 1 d . . . . .
H107 H 0.228313 0.370376 0.381801 0.080 Uiso 1 1 calc R U . . .
C108 C 0.6287(3) 0.33559(11) 0.8174(2) 0.0537(13) Uani 1 1 d . . . . .
H10G H 0.616700 0.350026 0.843895 0.064 Uiso 1 1 calc R U . . .
H10H H 0.651435 0.345162 0.788766 0.064 Uiso 1 1 calc R U . . .
C109 C 0.1750(3) 0.35217(12) 0.9576(2) 0.0582(14) Uani 1 1 d . . . . .
H109 H 0.205111 0.357926 0.994337 0.070 Uiso 1 1 calc R U . . .
C110 C 0.4647(3) 0.21735(10) 0.6552(2) 0.0481(12) Uani 1 1 d . . . . .
C111 C 0.7280(3) 0.40809(12) 1.0296(2) 0.0594(14) Uani 1 1 d . . . . .
H111 H 0.740878 0.427442 1.030626 0.071 Uiso 1 1 calc R U . . .
C112 C 0.3371(3) 0.47812(10) 0.4471(2) 0.0472(12) Uani 1 1 d . . . . .
H11A H 0.358926 0.495499 0.435231 0.057 Uiso 1 1 calc R U . . .
H11B H 0.287386 0.477327 0.426805 0.057 Uiso 1 1 calc R U . . .
C113 C 0.1448(3) 0.48265(12) 0.3876(3) 0.0691(18) Uani 1 1 d . . . . .
H113 H 0.144793 0.499600 0.408705 0.083 Uiso 1 1 calc R U . . .
C114 C 0.3775(2) 0.45227(11) 0.4318(2) 0.0436(11) Uani 1 1 d . . . . .
H114 H 0.376287 0.451797 0.389980 0.052 Uiso 1 1 calc R U . . .
C115 C 0.3115(3) 0.53113(11) 0.8073(2) 0.0601(15) Uani 1 1 d . . . . .
H115 H 0.292486 0.544646 0.776260 0.072 Uiso 1 1 calc R U . . .
C116 C -0.1399(3) 0.44466(13) 0.7595(2) 0.0589(15) Uani 1 1 d . . . . .
H116 H -0.185751 0.443383 0.736711 0.071 Uiso 1 1 calc R U . . .
C117 C 0.5986(3) 0.26224(11) 0.8233(2) 0.0627(15) Uani 1 1 d . . . . .
H11C H 0.555082 0.252377 0.804759 0.075 Uiso 1 1 calc R U . . .
H11D H 0.631736 0.248070 0.843518 0.075 Uiso 1 1 calc R U . . .
C118 C 0.1349(2) 0.45697(11) 0.4125(3) 0.0519(13) Uani 1 1 d . . . . .
H118 H 0.128134 0.456493 0.450672 0.062 Uiso 1 1 calc R U . . .
C119 C 0.1612(3) 0.33166(10) 0.8411(2) 0.0521(13) Uani 1 1 d . . . . .
H11E H 0.211362 0.329359 0.837339 0.063 Uiso 1 1 calc R U . . .
H11F H 0.131019 0.325834 0.805063 0.063 Uiso 1 1 calc R U . . .
C120 C 0.3920(2) 0.48052(11) 0.8479(2) 0.0477(12) Uani 1 1 d . . . . .
H12C H 0.406726 0.474122 0.812605 0.057 Uiso 1 1 calc R U . . .
H12D H 0.411168 0.467077 0.878446 0.057 Uiso 1 1 calc R U . . .
C121 C 0.6486(3) 0.41882(13) 0.5282(2) 0.0605(15) Uani 1 1 d . . . . .
H121 H 0.609113 0.428078 0.501624 0.073 Uiso 1 1 calc R U . . .
C122 C 0.0768(2) 0.45267(10) 0.6739(2) 0.0447(11) Uani 1 1 d . . . . .
H12E H 0.099565 0.456520 0.713612 0.054 Uiso 1 1 calc R U . . .
H12F H 0.046469 0.435779 0.673544 0.054 Uiso 1 1 calc R U . . .
C123 C 0.2895(4) 0.54025(12) 0.8629(3) 0.0702(17) Uani 1 1 d . . . . .
H12G H 0.307916 0.559412 0.873206 0.084 Uiso 1 1 calc R U . . .
H12H H 0.237276 0.540876 0.857773 0.084 Uiso 1 1 calc R U . . .
C124 C 0.6394(3) 0.46743(11) 0.9335(2) 0.0497(12) Uani 1 1 d . . . . .
H124 H 0.594534 0.458784 0.932333 0.060 Uiso 1 1 calc R U . . .
C125 C 0.7622(3) 0.46433(13) 0.9272(3) 0.0626(15) Uani 1 1 d . . . . .
H125 H 0.802375 0.453774 0.921636 0.075 Uiso 1 1 calc R U . . .
C126 C 0.2901(3) 0.49023(10) 0.8954(2) 0.0458(12) Uani 1 1 d . . . . .
H12I H 0.237851 0.490207 0.891214 0.055 Uiso 1 1 calc R U . . .
H12J H 0.309531 0.476953 0.926146 0.055 Uiso 1 1 calc R U . . .
C127 C 0.1550(4) 0.25529(12) 0.4904(3) 0.0714(17) Uani 1 1 d . . . . .
H12K H 0.199647 0.251249 0.516984 0.086 Uiso 1 1 calc R U . . .
H12L H 0.138786 0.237682 0.469973 0.086 Uiso 1 1 calc R U . . .
C128 C 0.2360(3) 0.22728(11) 0.7065(3) 0.0578(14) Uani 1 1 d . . . . .
H128 H 0.221894 0.209282 0.685758 0.069 Uiso 1 1 calc R U . . .
C129 C 0.0453(3) 0.29565(13) 0.4419(3) 0.0706(17) Uani 1 1 d . . . . .
H129 H 0.000160 0.300245 0.415547 0.085 Uiso 1 1 calc R U . . .
C130 C 0.5100(3) 0.30802(10) 0.4949(2) 0.0442(11) Uani 1 1 d . . . . .
H13A H 0.503682 0.289208 0.511100 0.053 Uiso 1 1 calc R U . . .
H13B H 0.554820 0.316183 0.515407 0.053 Uiso 1 1 calc R U . . .
C131 C 0.7101(4) 0.50888(14) 0.9441(3) 0.0717(17) Uani 1 1 d . . . . .
H131 H 0.714615 0.528627 0.950254 0.086 Uiso 1 1 calc R U . . .
C132 C 0.1934(3) 0.37059(11) 0.9098(2) 0.0488(12) Uani 1 1 d . . . . .
H13C H 0.185781 0.390699 0.918018 0.059 Uiso 1 1 calc R U . . .
H13D H 0.243858 0.368027 0.907326 0.059 Uiso 1 1 calc R U . . .
C133 C 0.6467(4) 0.29916(13) 0.8944(3) 0.0696(17) Uani 1 1 d . . . . .
H13E H 0.634357 0.313050 0.921812 0.084 Uiso 1 1 calc R U . . .
H13F H 0.680585 0.285442 0.915375 0.084 Uiso 1 1 calc R U . . .
C134 C 0.5801(3) 0.29881(10) 0.7467(2) 0.0481(12) Uani 1 1 d . . . . .
H13G H 0.601368 0.308298 0.717046 0.058 Uiso 1 1 calc R U . . .
H13H H 0.536709 0.288959 0.727961 0.058 Uiso 1 1 calc R U . . .
C135 C 0.3608(3) 0.39365(15) 1.0112(3) 0.0704(17) Uani 1 1 d . . . . .
H135 H 0.309236 0.396160 1.011516 0.084 Uiso 1 1 calc R U . . .
C136 C 0.1913(2) 0.26860(11) 0.7541(2) 0.0467(12) Uani 1 1 d . . . . .
H136 H 0.148437 0.277593 0.764621 0.056 Uiso 1 1 calc R U . . .
C137 C 0.0674(3) 0.31620(14) 0.8941(3) 0.0718(18) Uani 1 1 d . . . . .
H13I H 0.037355 0.310142 0.858161 0.086 Uiso 1 1 calc R U . . .
H13J H 0.056206 0.304188 0.925038 0.086 Uiso 1 1 calc R U . . .
C138 C 0.1346(2) 0.43223(11) 0.3830(2) 0.0462(12) Uani 1 1 d . . . . .
C139 C 0.6798(3) 0.31398(14) 0.8500(3) 0.0733(18) Uani 1 1 d . . . . .
H139 H 0.723610 0.323940 0.868963 0.088 Uiso 1 1 calc R U . . .
C140 C 0.5650(3) 0.50633(10) 0.7621(2) 0.0486(12) Uani 1 1 d . . . . .
H140 H 0.540933 0.520725 0.782326 0.058 Uiso 1 1 calc R U . . .
C141 C 0.6931(3) 0.40084(15) 0.4948(2) 0.0718(18) Uani 1 1 d . . . . .
H14C H 0.663226 0.385908 0.473746 0.086 Uiso 1 1 calc R U . . .
H14D H 0.711676 0.412788 0.467013 0.086 Uiso 1 1 calc R U . . .
C142 C 0.0696(2) 0.36597(13) 0.8573(2) 0.0573(15) Uani 1 1 d . . . . .
H14E H 0.039440 0.360550 0.820936 0.069 Uiso 1 1 calc R U . . .
H14F H 0.059890 0.385936 0.865120 0.069 Uiso 1 1 calc R U . . .
C143 C 0.7555(3) 0.42771(12) 0.6011(3) 0.0590(14) Uani 1 1 d . . . . .
H143 H 0.785687 0.442729 0.622614 0.071 Uiso 1 1 calc R U . . .
C144 C 0.5235(3) 0.33445(12) 0.4069(2) 0.0571(14) Uani 1 1 d . . . . .
H14G H 0.568296 0.342821 0.426934 0.069 Uiso 1 1 calc R U . . .
H14H H 0.526332 0.332676 0.366264 0.069 Uiso 1 1 calc R U . . .
C145 C 0.4105(5) 0.17374(13) 0.6762(3) 0.086(2) Uani 1 1 d . . . . .
H145 H 0.377744 0.158930 0.664768 0.104 Uiso 1 1 calc R U . . .
C146 C 0.3787(3) 0.31452(11) 0.4704(2) 0.0478(12) Uani 1 1 d . . . . .
H14I H 0.338767 0.326960 0.474901 0.057 Uiso 1 1 calc R U . . .
H14J H 0.370924 0.295855 0.486626 0.057 Uiso 1 1 calc R U . . .
C147 C 0.6960(3) 0.44099(13) 0.5607(3) 0.0670(16) Uani 1 1 d . . . . .
H14K H 0.715491 0.453132 0.533728 0.080 Uiso 1 1 calc R U . . .
H14L H 0.667824 0.453019 0.581948 0.080 Uiso 1 1 calc R U . . .
C148 C 0.5737(3) 0.24658(11) 0.6143(2) 0.0483(12) Uani 1 1 d . . . . .
C149 C 0.0626(3) 0.36235(13) 0.3273(2) 0.0629(15) Uani 1 1 d . . . . .
H149 H 0.016546 0.367988 0.331894 0.075 Uiso 1 1 calc R U . . .
C150 C 0.0891(3) 0.49186(12) 0.8695(2) 0.0539(13) Uani 1 1 d . . . . .
C151 C -0.0940(3) 0.41767(14) 0.3860(3) 0.0700(12) Uani 1 1 d . U . . .
H151 H -0.127635 0.425590 0.356211 0.084 Uiso 1 1 calc R U . . .
C152 C 0.1969(3) 0.30470(11) 0.4819(2) 0.0511(12) Uani 1 1 d . . . . .
H15A H 0.241533 0.300199 0.508094 0.061 Uiso 1 1 calc R U . . .
H15B H 0.206923 0.319487 0.455310 0.061 Uiso 1 1 calc R U . . .
C153 C 0.4822(4) 0.41000(16) 1.0523(2) 0.080(2) Uani 1 1 d . . . . .
H153 H 0.510108 0.423298 1.080067 0.096 Uiso 1 1 calc R U . . .
C154 C 0.2458(3) 0.26236(12) 0.8081(2) 0.0552(13) Uani 1 1 d . . . . .
H15C H 0.259689 0.280117 0.828846 0.066 Uiso 1 1 calc R U . . .
H15D H 0.224760 0.249662 0.833254 0.066 Uiso 1 1 calc R U . . .
C155 C 0.7674(4) 0.49342(14) 0.9368(3) 0.0727(18) Uani 1 1 d . . . . .
H155 H 0.811733 0.502533 0.938219 0.087 Uiso 1 1 calc R U . . .
C156 C 0.3356(3) 0.22851(12) 0.4689(3) 0.0637(15) Uani 1 1 d . . . . .
H156 H 0.286552 0.231813 0.456179 0.076 Uiso 1 1 calc R U . . .
C157 C 0.0314(3) 0.27311(13) 0.4835(3) 0.0757(19) Uani 1 1 d . . . . .
H15E H -0.004128 0.280068 0.505335 0.091 Uiso 1 1 calc R U . . .
H15F H 0.011934 0.256073 0.462418 0.091 Uiso 1 1 calc R U . . .
C158 C 0.0317(3) 0.47809(12) 0.6496(2) 0.0566(14) Uani 1 1 d . . . . .
H158 H -0.005780 0.481537 0.672753 0.068 Uiso 1 1 calc R U . . .
C159 C -0.0128(3) 0.29151(15) 0.7034(4) 0.093(3) Uani 1 1 d . . . . .
H159 H 0.022845 0.277246 0.721119 0.112 Uiso 1 1 calc R U . . .
C160 C 0.0782(3) 0.50412(11) 0.6514(2) 0.0598(15) Uani 1 1 d . . . . .
H16C H 0.100815 0.508158 0.691032 0.072 Uiso 1 1 calc R U . . .
H16D H 0.048867 0.520592 0.636667 0.072 Uiso 1 1 calc R U . . .
C161 C 0.6796(3) 0.27292(15) 0.6141(4) 0.087(2) Uani 1 1 d . . . . .
H161 H 0.702767 0.290492 0.612288 0.105 Uiso 1 1 calc R U . . .
C162 C 0.6079(3) 0.27195(12) 0.6133(3) 0.0591(14) Uani 1 1 d . . . . .
H162 H 0.581736 0.289001 0.612006 0.071 Uiso 1 1 calc R U . . .
C163 C 0.0772(4) 0.50754(14) 0.8206(3) 0.0737(18) Uani 1 1 d . . . . .
H163 H 0.067495 0.498045 0.785219 0.088 Uiso 1 1 calc R U . . .
C164 C 0.8012(3) 0.38006(12) 0.8046(2) 0.0538(13) Uani 1 1 d . . . . .
H164 H 0.793699 0.374003 0.766245 0.065 Uiso 1 1 calc R U . . .
C165 C 0.5025(4) 0.21704(13) 0.7096(2) 0.0714(17) Uani 1 1 d . . . . .
H165 H 0.533533 0.232254 0.722362 0.086 Uiso 1 1 calc R U . . .
C166 C -0.0247(3) 0.41524(12) 0.3802(2) 0.0573(11) Uani 1 1 d . U . . .
H166 H -0.010160 0.421967 0.346831 0.069 Uiso 1 1 calc R U . . .
C167 C 0.7247(4) 0.36404(15) 1.0774(3) 0.085(2) Uani 1 1 d . . . . .
H167 H 0.735079 0.353169 1.111159 0.102 Uiso 1 1 calc R U . . .
C168 C 0.4539(2) 0.45319(11) 0.4630(2) 0.0492(12) Uani 1 1 d . . . . .
H16E H 0.477950 0.469934 0.450749 0.059 Uiso 1 1 calc R U . . .
H16F H 0.479340 0.436162 0.453758 0.059 Uiso 1 1 calc R U . . .
C169 C 0.0928(4) 0.55083(16) 0.8728(4) 0.091(2) Uani 1 1 d . . . . .
H169 H 0.093834 0.570849 0.874051 0.110 Uiso 1 1 calc R U . . .
C170 C 0.4154(3) 0.48040(11) 0.5419(2) 0.0515(13) Uani 1 1 d . . . . .
H17A H 0.416755 0.481077 0.583246 0.062 Uiso 1 1 calc R U . . .
H17B H 0.437882 0.497777 0.530659 0.062 Uiso 1 1 calc R U . . .
C171 C 0.1545(4) 0.48349(16) 0.3329(4) 0.090(2) Uani 1 1 d . . . . .
H171 H 0.160048 0.501087 0.315278 0.109 Uiso 1 1 calc R U . . .
C172 C 0.3726(4) 0.21368(12) 0.4356(3) 0.0649(16) Uani 1 1 d . . . . .
H172 H 0.349418 0.206260 0.400370 0.078 Uiso 1 1 calc R U . . .
C173 C 0.1370(5) 0.33554(15) 0.2785(3) 0.089(2) Uani 1 1 d . . . . .
H173 H 0.142156 0.322906 0.248838 0.106 Uiso 1 1 calc R U . . .
C174 C 0.6185(2) 0.40020(13) 0.5702(2) 0.0540(13) Uani 1 1 d . . . . .
H17C H 0.590448 0.411883 0.592260 0.065 Uiso 1 1 calc R U . . .
H17D H 0.586674 0.385797 0.549331 0.065 Uiso 1 1 calc R U . . .
C175 C 0.0708(4) 0.34368(15) 0.2854(3) 0.086(2) Uani 1 1 d . . . . .
H175 H 0.030267 0.336359 0.261005 0.103 Uiso 1 1 calc R U . . .
C176 C 0.5806(3) 0.28402(12) 0.8649(2) 0.0597(14) Uani 1 1 d . . . . .
H176 H 0.558130 0.274267 0.894069 0.072 Uiso 1 1 calc R U . . .
C177 C 0.0908(5) 0.42507(18) 1.0483(3) 0.099(3) Uani 1 1 d . . . . .
H177 H 0.093004 0.419853 1.086730 0.119 Uiso 1 1 calc R U . . .
C178 C 0.0840(3) 0.44202(12) 0.9364(2) 0.0551(13) Uani 1 1 d . . . . .
C179 C 0.0264(5) 0.42616(19) 1.0118(3) 0.101(3) Uani 1 1 d . . . . .
H179 H -0.015513 0.420943 1.024898 0.121 Uiso 1 1 calc R U . . .
C180 C 0.7258(3) 0.40853(12) 0.6426(2) 0.0522(13) Uani 1 1 d . . . . .
H18A H 0.765343 0.399604 0.668955 0.063 Uiso 1 1 calc R U . . .
H18B H 0.698019 0.419927 0.665292 0.063 Uiso 1 1 calc R U . . .
C181 C 0.1047(4) 0.53565(16) 0.9208(4) 0.087(2) Uani 1 1 d . . . . .
H181 H 0.114956 0.545249 0.956114 0.105 Uiso 1 1 calc R U . . .
C182 C 0.3754(3) 0.39958(14) 0.9508(2) 0.0617(15) Uani 1 1 d . . . . .
H18C H 0.347530 0.386408 0.923414 0.074 Uiso 1 1 calc R U . . .
H18D H 0.360731 0.419055 0.939327 0.074 Uiso 1 1 calc R U . . .
C183 C -0.0543(5) 0.27983(16) 0.6497(4) 0.107(3) Uani 1 1 d . . . . .
H18E H -0.076765 0.261796 0.657228 0.128 Uiso 1 1 calc R U . . .
H18F H -0.022729 0.276287 0.622130 0.128 Uiso 1 1 calc R U . . .
C184 C 0.4433(3) 0.29211(12) 0.4006(2) 0.0599(15) Uani 1 1 d . . . . .
H18G H 0.445074 0.289763 0.359905 0.072 Uiso 1 1 calc R U . . .
H18H H 0.436622 0.273297 0.416688 0.072 Uiso 1 1 calc R U . . .
C185 C 0.6841(4) 0.22243(17) 0.6207(5) 0.117(3) Uani 1 1 d . . . . .
H185 H 0.710802 0.205460 0.623766 0.140 Uiso 1 1 calc R U . . .
C186 C 0.6470(3) 0.49626(12) 0.9426(2) 0.0617(15) Uani 1 1 d . . . . .
H186 H 0.607286 0.507202 0.947800 0.074 Uiso 1 1 calc R U . . .
C187 C 0.7173(3) 0.24810(18) 0.6176(5) 0.123(4) Uani 1 1 d . . . . .
H187 H 0.766754 0.248627 0.617902 0.147 Uiso 1 1 calc R U . . .
C188 C 0.1703(3) 0.24152(11) 0.7224(3) 0.0591(14) Uani 1 1 d . . . . .
H18I H 0.135412 0.245602 0.687567 0.071 Uiso 1 1 calc R U . . .
H18J H 0.147887 0.228633 0.746310 0.071 Uiso 1 1 calc R U . . .
C189 C 0.1562(6) 0.45938(19) 0.3037(4) 0.128(4) Uani 1 1 d . . . . .
H189 H 0.164555 0.459982 0.265982 0.153 Uiso 1 1 calc R U . . .
C190 C 0.3185(3) 0.51969(12) 0.9103(2) 0.0593(15) Uani 1 1 d . . . . .
H190 H 0.303813 0.525979 0.946166 0.071 Uiso 1 1 calc R U . . .
C191 C -0.1556(4) 0.3081(2) 0.6692(7) 0.140(5) Uani 1 1 d . . . . .
H191 H -0.205016 0.304697 0.664484 0.169 Uiso 1 1 calc R U . . .
C192 C -0.0614(3) 0.46531(14) 0.8371(3) 0.0649(16) Uani 1 1 d . . . . .
H192 H -0.053203 0.478460 0.867452 0.078 Uiso 1 1 calc R U . . .
Cl1 Cl 0.34618(6) 0.33894(2) 0.82733(5) 0.0442(3) Uani 1 1 d . . . . .
Cl2 Cl 0.36597(5) 0.45483(2) 0.68699(5) 0.0384(2) Uani 1 1 d . . . . .
H H 0.352(3) 0.3977(11) 0.753(2) 0.057(14) Uiso 1 1 d . . . . .
HA H 0.2564(17) 0.3628(7) 0.6916(14) 0.010(8) Uiso 1 1 d . . . . .
HB H 0.412(2) 0.3797(9) 0.6702(18) 0.033(11) Uiso 1 1 d . . . . .

loop_
_atom_site_aniso_label
_atom_site_aniso_U_11
_atom_site_aniso_U_22
_atom_site_aniso_U_33
_atom_site_aniso_U_23
_atom_site_aniso_U_13
_atom_site_aniso_U_12
Cu19 0.0263(3) 0.0359(3) 0.0345(3) -0.0008(3) 0.0046(2) 0.0005(2)
Cu20 0.0512(4) 0.0472(4) 0.0413(4) -0.0003(3) 0.0084(3) 0.0052(3)
Cu3 0.0359(3) 0.0386(4) 0.0448(4) -0.0049(3) 0.0046(3) -0.0007(3)
Cu4 0.0272(3) 0.0380(4) 0.0413(3) -0.0025(3) 0.0095(3) 0.0032(3)
Cu 0.0331(3) 0.0331(3) 0.0338(3) -0.0005(3) 0.0054(3) 0.0007(3)
Cu6 0.0440(3) 0.0296(3) 0.0358(3) -0.0031(3) 0.0105(3) 0.0035(3)
Cu7 0.0434(4) 0.0364(4) 0.0507(4) -0.0025(3) 0.0129(3) 0.0003(3)
Cu8 0.0353(3) 0.0311(3) 0.0352(3) 0.0038(3) 0.0029(3) -0.0030(3)
Cu9 0.0358(3) 0.0369(4) 0.0437(4) 0.0050(3) 0.0122(3) 0.0042(3)
Cu10 0.0290(3) 0.0404(4) 0.0374(3) 0.0003(3) 0.0043(3) 0.0029(3)
Cu11 0.0366(3) 0.0399(4) 0.0379(3) 0.0007(3) 0.0012(3) -0.0037(3)
Cu12 0.0348(3) 0.0333(3) 0.0372(3) 0.0015(3) 0.0040(3) -0.0003(3)
Cu13 0.0422(3) 0.0435(4) 0.0376(4) -0.0021(3) 0.0103(3) 0.0015(3)
Cu14 0.0399(3) 0.0315(3) 0.0351(3) 0.0011(3) 0.0103(3) 0.0003(3)
Cu15 0.0493(4) 0.0373(4) 0.0437(4) -0.0041(3) 0.0065(3) -0.0023(3)
Cu16 0.0322(3) 0.0393(4) 0.0420(4) 0.0047(3) 0.0041(3) -0.0031(3)
Cu17 0.0678(5) 0.0393(4) 0.0599(5) -0.0013(3) 0.0336(4) 0.0021(3)
Cu18 0.0354(3) 0.0383(4) 0.0384(3) 0.0026(3) 0.0059(3) 0.0007(3)
S1 0.0320(5) 0.0326(5) 0.0382(6) 0.0023(5) 0.0092(4) -0.0015(4)
S2 0.0441(6) 0.0297(5) 0.0411(6) 0.0001(5) 0.0156(5) -0.0001(5)
S3 0.0446(6) 0.0311(5) 0.0332(5) -0.0007(4) 0.0116(5) 0.0006(5)
S4 0.0287(5) 0.0338(6) 0.0451(6) -0.0082(5) 0.0121(4) -0.0013(4)
S5 0.0411(6) 0.0454(7) 0.0428(6) -0.0004(5) 0.0118(5) 0.0022(5)
S6 0.0305(5) 0.0327(5) 0.0320(5) 0.0037(4) 0.0019(4) 0.0010(4)
S7 0.0271(5) 0.0497(7) 0.0321(5) 0.0049(5) 0.0032(4) -0.0041(5)
S8 0.0331(5) 0.0306(5) 0.0414(6) 0.0052(5) 0.0058(4) -0.0032(4)
S9 0.0415(6) 0.0330(6) 0.0434(6) 0.0064(5) 0.0143(5) 0.0062(5)
S10 0.0321(5) 0.0313(5) 0.0327(5) 0.0021(4) 0.0059(4) -0.0044(4)
S11 0.0358(6) 0.0466(7) 0.0519(7) -0.0064(6) 0.0030(5) -0.0023(5)
S12 0.0376(5) 0.0303(5) 0.0385(6) 0.0016(5) 0.0025(5) -0.0045(4)
P1 0.0286(5) 0.0466(7) 0.0376(6) -0.0073(5) 0.0018(5) 0.0023(5)
P2 0.0403(6) 0.0401(7) 0.0381(6) 0.0046(5) 0.0069(5) 0.0071(5)
P3 0.0322(6) 0.0572(8) 0.0497(7) -0.0105(6) 0.0092(5) 0.0090(5)
P4 0.0466(6) 0.0296(6) 0.0385(6) -0.0050(5) 0.0095(5) 0.0039(5)
C1 0.029(2) 0.030(2) 0.038(2) 0.0024(18) 0.0075(18) -0.0053(17)
C2 0.093(4) 0.060(4) 0.042(3) -0.001(3) -0.010(3) 0.004(3)
C3 0.088(4) 0.063(4) 0.059(4) -0.018(3) 0.021(3) 0.010(3)
C4 0.041(2) 0.036(2) 0.033(2) -0.0041(19) 0.0133(19) -0.0041(19)
C5 0.100(5) 0.083(5) 0.054(4) -0.004(3) -0.008(4) 0.007(4)
C6 0.036(2) 0.028(2) 0.040(2) 0.0052(19) 0.0093(19) -0.0035(18)
C7 0.056(3) 0.041(3) 0.055(3) 0.000(2) 0.006(2) -0.016(2)
C8 0.056(3) 0.029(2) 0.038(2) -0.0033(19) 0.019(2) -0.002(2)
C9 0.037(3) 0.069(4) 0.116(6) 0.033(4) 0.009(3) -0.005(3)
C10 0.048(3) 0.031(2) 0.058(3) 0.007(2) 0.014(2) 0.000(2)
C11 0.050(2) 0.088(3) 0.078(3) 0.015(2) 0.017(2) 0.017(2)
C12 0.048(3) 0.035(2) 0.038(2) 0.006(2) 0.006(2) 0.008(2)
C13 0.074(4) 0.036(3) 0.071(4) 0.000(3) 0.003(3) -0.014(3)
C14 0.029(2) 0.041(3) 0.045(3) 0.004(2) -0.0005(19) -0.0038(19)
C15 0.069(3) 0.036(3) 0.080(4) 0.012(3) 0.040(3) 0.000(3)
C16 0.038(2) 0.035(2) 0.041(2) 0.006(2) 0.010(2) 0.0029(19)
C17 0.033(3) 0.101(5) 0.066(4) -0.024(3) 0.001(2) 0.014(3)
C18 0.033(2) 0.031(2) 0.040(2) 0.0046(19) 0.0100(19) -0.0010(18)
C19 0.054(3) 0.079(4) 0.075(4) 0.000(3) 0.027(3) 0.018(3)
C20 0.027(2) 0.039(3) 0.048(3) 0.009(2) 0.0107(19) -0.0006(18)
C21 0.181(8) 0.050(4) 0.057(4) 0.014(3) 0.056(5) 0.023(5)
C22 0.063(3) 0.036(3) 0.060(3) 0.008(2) 0.009(3) 0.013(2)
C23 0.154(7) 0.077(5) 0.053(4) 0.014(4) 0.012(4) 0.021(5)
C24 0.026(2) 0.039(3) 0.058(3) 0.010(2) 0.001(2) -0.0077(19)
C25 0.055(3) 0.072(4) 0.041(3) 0.010(3) -0.004(2) 0.029(3)
C26 0.034(2) 0.049(3) 0.045(3) 0.012(2) 0.004(2) -0.007(2)
C27 0.062(3) 0.053(3) 0.068(4) -0.005(3) 0.036(3) 0.009(3)
C28 0.033(2) 0.046(3) 0.045(3) 0.005(2) 0.016(2) 0.002(2)
C29 0.045(3) 0.071(4) 0.072(4) 0.006(3) 0.003(3) 0.028(3)
C30 0.036(2) 0.045(3) 0.029(2) 0.0029(19) 0.0086(18) -0.0075(19)
C31 0.051(2) 0.079(3) 0.065(3) 0.011(2) 0.017(2) 0.012(2)
C32 0.034(2) 0.037(2) 0.045(3) -0.005(2) 0.013(2) -0.0055(19)
C33 0.079(4) 0.047(3) 0.078(4) -0.016(3) 0.030(3) -0.022(3)
C34 0.051(3) 0.030(2) 0.040(2) -0.002(2) 0.010(2) 0.005(2)
C35 0.107(5) 0.056(4) 0.071(4) 0.025(3) 0.058(4) 0.024(3)
C36 0.033(2) 0.042(3) 0.046(3) 0.007(2) 0.007(2) 0.005(2)
C37 0.113(5) 0.061(4) 0.044(3) 0.019(3) 0.009(3) 0.006(4)
C38 0.033(2) 0.034(2) 0.044(3) 0.002(2) 0.0057(19) 0.0032(18)
C39 0.148(7) 0.074(5) 0.055(4) 0.000(3) 0.059(4) -0.005(4)
C40 0.036(2) 0.042(3) 0.042(3) 0.005(2) 0.009(2) -0.006(2)
C41 0.034(3) 0.115(6) 0.090(5) -0.015(4) 0.004(3) 0.023(3)
C42 0.041(2) 0.049(3) 0.038(3) -0.006(2) 0.000(2) -0.001(2)
C43 0.128(6) 0.054(4) 0.064(4) 0.008(3) -0.008(4) 0.015(4)
C44 0.057(3) 0.036(3) 0.040(3) -0.002(2) 0.011(2) -0.008(2)
C45 0.129(6) 0.070(5) 0.093(6) 0.009(4) -0.045(5) -0.038(5)
C46 0.032(2) 0.037(2) 0.043(2) 0.003(2) 0.0089(19) -0.0026(19)
C47 0.175(10) 0.077(6) 0.100(6) 0.010(5) -0.061(6) -0.079(7)
C48 0.030(2) 0.054(3) 0.053(3) 0.005(2) 0.013(2) 0.003(2)
C49 0.087(4) 0.062(4) 0.055(3) -0.023(3) 0.012(3) -0.028(3)
C50 0.035(2) 0.040(3) 0.037(2) 0.003(2) 0.0049(19) -0.0037(19)
C51 0.036(3) 0.084(5) 0.098(5) 0.049(4) 0.036(3) 0.023(3)
C52 0.039(2) 0.036(2) 0.044(3) -0.010(2) 0.017(2) -0.011(2)
C53 0.105(5) 0.047(3) 0.049(3) -0.019(3) 0.037(3) -0.016(3)
C54 0.032(2) 0.060(3) 0.048(3) -0.005(2) 0.011(2) 0.009(2)
C55 0.067(3) 0.041(3) 0.080(4) 0.021(3) 0.026(3) 0.011(3)
C56 0.048(3) 0.038(3) 0.053(3) 0.001(2) 0.010(2) -0.001(2)
C57 0.078(4) 0.065(4) 0.065(4) -0.003(3) 0.042(3) 0.010(3)
C58 0.045(2) 0.049(2) 0.047(2) 0.0053(19) 0.0083(18) 0.0084(18)
C59 0.087(4) 0.066(4) 0.044(3) -0.008(3) 0.018(3) -0.033(3)
C60 0.064(3) 0.049(3) 0.036(3) -0.001(2) 0.016(2) -0.014(2)
C61 0.054(3) 0.065(4) 0.069(4) 0.029(3) 0.021(3) 0.013(3)
C62 0.040(2) 0.043(3) 0.043(3) -0.001(2) 0.000(2) 0.012(2)
C63 0.037(3) 0.097(5) 0.078(4) -0.006(4) 0.013(3) 0.019(3)
C64 0.071(4) 0.080(4) 0.031(3) 0.000(3) 0.002(2) -0.008(3)
C65 0.073(4) 0.055(3) 0.058(3) -0.005(3) 0.016(3) 0.027(3)
C66 0.041(2) 0.032(2) 0.042(3) -0.003(2) 0.002(2) -0.0057(19)
C67 0.144(7) 0.054(4) 0.048(3) -0.020(3) -0.009(4) -0.003(4)
C68 0.041(3) 0.062(3) 0.055(3) 0.002(3) 0.005(2) -0.008(2)
C69 0.056(3) 0.087(5) 0.088(5) 0.020(4) 0.006(3) 0.027(3)
C70 0.059(3) 0.038(3) 0.055(3) -0.008(2) 0.013(3) -0.004(2)
C71 0.065(3) 0.064(4) 0.056(3) -0.009(3) 0.001(3) 0.010(3)
C72 0.056(3) 0.040(3) 0.048(3) -0.007(2) 0.012(2) -0.005(2)
C73 0.057(3) 0.115(6) 0.075(4) 0.011(4) 0.038(3) 0.032(4)
C74 0.039(2) 0.044(3) 0.057(3) 0.009(2) 0.015(2) -0.009(2)
C75 0.118(5) 0.064(4) 0.043(3) -0.017(3) -0.013(3) 0.026(4)
C76 0.039(2) 0.029(2) 0.036(2) 0.0036(19) 0.0045(19) 0.0123(18)
C77 0.067(4) 0.066(4) 0.069(4) -0.022(3) 0.010(3) 0.020(3)
C78 0.038(2) 0.046(3) 0.044(3) -0.007(2) 0.004(2) 0.011(2)
C79 0.098(5) 0.084(5) 0.079(5) -0.024(4) 0.016(4) 0.039(4)
C80 0.047(2) 0.059(2) 0.048(2) 0.005(2) 0.0090(19) 0.0097(19)
C81 0.077(4) 0.120(6) 0.041(3) 0.018(4) 0.000(3) -0.006(4)
C82 0.051(3) 0.040(3) 0.049(3) 0.002(2) 0.008(2) -0.006(2)
C83 0.102(5) 0.085(5) 0.045(3) 0.009(3) 0.021(3) -0.028(4)
C84 0.039(2) 0.037(3) 0.072(4) 0.014(2) 0.010(2) -0.001(2)
C85 0.057(3) 0.048(3) 0.116(6) -0.013(4) 0.011(4) 0.011(3)
C86 0.052(3) 0.050(3) 0.052(3) 0.019(3) 0.005(2) 0.009(2)
C87 0.118(6) 0.062(4) 0.097(6) 0.001(4) 0.021(5) 0.002(4)
C88 0.033(2) 0.041(3) 0.049(3) 0.001(2) 0.015(2) 0.0053(19)
C89 0.125(7) 0.136(8) 0.096(6) 0.012(6) 0.024(6) -0.089(7)
C90 0.032(2) 0.041(3) 0.059(3) 0.005(2) 0.005(2) -0.016(2)
C91 0.164(8) 0.066(4) 0.070(4) 0.015(4) 0.055(5) 0.008(5)
C92 0.061(3) 0.042(3) 0.041(3) 0.000(2) 0.005(2) 0.016(2)
C93 0.097(5) 0.067(5) 0.188(9) -0.040(5) 0.098(6) -0.031(4)
C94 0.028(2) 0.051(3) 0.047(3) -0.008(2) 0.001(2) 0.001(2)
C95 0.110(7) 0.076(6) 0.226(13) -0.024(7) 0.111(8) -0.026(5)
C96 0.062(3) 0.036(3) 0.055(3) -0.011(2) 0.028(3) -0.008(2)
C97 0.042(3) 0.077(4) 0.079(4) 0.014(3) 0.017(3) 0.005(3)
C98 0.030(2) 0.048(3) 0.061(3) -0.012(2) 0.005(2) -0.007(2)
C99 0.073(4) 0.054(3) 0.048(3) 0.017(3) 0.012(3) 0.036(3)
C100 0.049(3) 0.044(3) 0.053(3) -0.005(2) -0.010(2) -0.006(2)
C101 0.055(3) 0.055(3) 0.059(3) -0.011(3) 0.009(3) -0.018(3)
C102 0.059(3) 0.054(3) 0.047(3) -0.013(2) 0.021(2) -0.001(3)
C103 0.086(4) 0.048(3) 0.044(3) 0.009(2) 0.017(3) 0.005(3)
C104 0.065(3) 0.033(3) 0.049(3) 0.006(2) 0.018(2) 0.002(2)
C105 0.107(5) 0.047(3) 0.048(3) -0.002(3) 0.028(3) -0.005(3)
C106 0.059(3) 0.067(4) 0.042(3) -0.011(3) 0.001(2) -0.024(3)
C107 0.071(4) 0.064(4) 0.063(4) -0.014(3) 0.009(3) 0.024(3)
C108 0.058(3) 0.050(3) 0.049(3) 0.002(2) 0.000(2) -0.007(3)
C109 0.076(4) 0.057(3) 0.042(3) 0.009(3) 0.012(3) -0.007(3)
C110 0.072(3) 0.030(2) 0.045(3) -0.004(2) 0.017(3) 0.011(2)
C111 0.076(4) 0.053(3) 0.044(3) -0.013(3) -0.003(3) 0.011(3)
C112 0.047(3) 0.040(3) 0.057(3) 0.019(2) 0.017(2) 0.001(2)
C113 0.047(3) 0.046(3) 0.118(6) 0.012(4) 0.026(3) 0.012(3)
C114 0.044(3) 0.053(3) 0.036(2) 0.006(2) 0.012(2) -0.006(2)
C115 0.091(4) 0.033(3) 0.058(3) -0.004(2) 0.021(3) -0.004(3)
C116 0.034(3) 0.075(4) 0.064(4) 0.012(3) 0.001(2) 0.000(3)
C117 0.084(4) 0.037(3) 0.062(4) -0.001(3) -0.001(3) 0.018(3)
C118 0.040(3) 0.048(3) 0.071(4) 0.015(3) 0.021(3) 0.010(2)
C119 0.064(3) 0.038(3) 0.060(3) 0.005(2) 0.027(3) -0.006(2)
C120 0.046(3) 0.048(3) 0.052(3) -0.014(2) 0.015(2) -0.016(2)
C121 0.048(3) 0.077(4) 0.057(3) 0.021(3) 0.010(3) 0.002(3)
C122 0.047(3) 0.046(3) 0.044(3) 0.000(2) 0.015(2) 0.007(2)
C123 0.099(5) 0.041(3) 0.076(4) -0.022(3) 0.031(4) -0.006(3)
C124 0.050(3) 0.054(3) 0.043(3) -0.008(2) 0.003(2) 0.000(2)
C125 0.053(3) 0.064(4) 0.068(4) -0.014(3) 0.004(3) -0.011(3)
C126 0.053(3) 0.047(3) 0.041(3) -0.015(2) 0.018(2) -0.004(2)
C127 0.103(5) 0.037(3) 0.067(4) -0.013(3) -0.003(3) 0.006(3)
C128 0.058(3) 0.036(3) 0.080(4) -0.004(3) 0.013(3) -0.008(2)
C129 0.074(4) 0.053(4) 0.070(4) -0.017(3) -0.024(3) -0.008(3)
C130 0.050(3) 0.040(3) 0.043(3) -0.006(2) 0.011(2) -0.002(2)
C131 0.095(5) 0.056(4) 0.057(4) -0.014(3) -0.005(3) -0.013(4)
C132 0.054(3) 0.050(3) 0.044(3) 0.009(2) 0.012(2) -0.003(2)
C133 0.093(4) 0.053(4) 0.054(3) 0.004(3) -0.009(3) 0.010(3)
C134 0.060(3) 0.039(3) 0.046(3) -0.005(2) 0.014(2) 0.007(2)
C135 0.062(4) 0.100(5) 0.053(3) 0.013(4) 0.023(3) -0.001(3)
C136 0.041(3) 0.047(3) 0.055(3) 0.007(2) 0.017(2) 0.001(2)
C137 0.061(3) 0.081(5) 0.075(4) 0.022(3) 0.015(3) -0.027(3)
C138 0.042(3) 0.048(3) 0.051(3) 0.012(2) 0.015(2) 0.012(2)
C139 0.057(3) 0.071(4) 0.080(4) 0.003(4) -0.017(3) 0.005(3)
C140 0.048(3) 0.035(3) 0.066(3) -0.006(2) 0.017(2) -0.001(2)
C141 0.085(4) 0.091(5) 0.045(3) -0.002(3) 0.025(3) -0.016(4)
C142 0.034(2) 0.073(4) 0.070(4) 0.025(3) 0.024(2) 0.008(2)
C143 0.059(3) 0.056(3) 0.067(4) 0.001(3) 0.023(3) -0.010(3)
C144 0.063(3) 0.071(4) 0.041(3) -0.015(3) 0.021(3) -0.020(3)
C145 0.161(7) 0.046(4) 0.065(4) -0.004(3) 0.054(5) -0.012(4)
C146 0.045(3) 0.053(3) 0.045(3) -0.007(2) 0.007(2) -0.012(2)
C147 0.073(4) 0.062(4) 0.075(4) 0.021(3) 0.034(3) 0.010(3)
C148 0.045(3) 0.041(3) 0.057(3) -0.013(2) 0.006(2) 0.003(2)
C149 0.069(4) 0.068(4) 0.048(3) -0.008(3) 0.001(3) 0.009(3)
C150 0.040(3) 0.061(3) 0.062(3) -0.013(3) 0.014(2) 0.012(2)
C151 0.051(2) 0.083(3) 0.075(3) 0.016(2) 0.009(2) 0.021(2)
C152 0.053(3) 0.050(3) 0.054(3) 0.000(2) 0.018(2) 0.007(2)
C153 0.108(5) 0.099(5) 0.035(3) -0.027(3) 0.018(3) -0.052(4)
C154 0.062(3) 0.055(3) 0.051(3) 0.019(3) 0.014(3) 0.006(3)
C155 0.069(4) 0.069(4) 0.075(4) -0.007(3) -0.001(3) -0.028(3)
C156 0.068(4) 0.051(3) 0.067(4) -0.016(3) -0.001(3) -0.007(3)
C157 0.070(4) 0.061(4) 0.089(5) -0.025(4) -0.006(3) -0.026(3)
C158 0.057(3) 0.060(4) 0.058(3) 0.007(3) 0.023(3) 0.026(3)
C159 0.042(3) 0.063(4) 0.169(8) 0.037(5) 0.006(4) -0.003(3)
C160 0.078(4) 0.047(3) 0.056(3) 0.008(3) 0.015(3) 0.030(3)
C161 0.050(3) 0.064(4) 0.143(7) -0.015(4) 0.003(4) -0.005(3)
C162 0.052(3) 0.045(3) 0.078(4) -0.013(3) 0.004(3) 0.001(2)
C163 0.092(5) 0.060(4) 0.073(4) -0.012(3) 0.024(4) 0.005(3)
C164 0.050(3) 0.057(3) 0.057(3) 0.002(3) 0.017(3) 0.004(2)
C165 0.106(5) 0.059(4) 0.047(3) 0.007(3) 0.006(3) -0.001(3)
C166 0.046(2) 0.066(3) 0.060(2) 0.013(2) 0.0092(19) 0.014(2)
C167 0.132(6) 0.068(4) 0.046(3) 0.001(3) -0.009(4) 0.024(4)
C168 0.041(3) 0.051(3) 0.059(3) 0.010(3) 0.019(2) -0.009(2)
C169 0.102(6) 0.058(4) 0.112(6) -0.020(5) 0.016(5) 0.018(4)
C170 0.057(3) 0.040(3) 0.057(3) 0.002(2) 0.007(3) -0.015(2)
C171 0.091(5) 0.070(5) 0.118(6) 0.048(5) 0.038(5) 0.009(4)
C172 0.091(5) 0.046(3) 0.052(3) -0.009(3) 0.000(3) -0.020(3)
C173 0.128(6) 0.076(5) 0.058(4) -0.020(4) 0.007(4) 0.041(5)
C174 0.033(2) 0.078(4) 0.052(3) 0.010(3) 0.010(2) 0.001(2)
C175 0.107(5) 0.081(5) 0.057(4) -0.019(4) -0.017(4) 0.013(4)
C176 0.085(4) 0.045(3) 0.050(3) 0.006(3) 0.015(3) 0.005(3)
C177 0.135(7) 0.111(6) 0.055(4) 0.002(4) 0.028(5) 0.035(6)
C178 0.053(3) 0.060(3) 0.055(3) -0.009(3) 0.018(3) 0.015(3)
C179 0.110(6) 0.127(7) 0.082(5) 0.010(5) 0.058(5) 0.038(5)
C180 0.046(3) 0.059(3) 0.052(3) 0.000(3) 0.009(2) -0.004(2)
C181 0.091(5) 0.073(5) 0.095(6) -0.035(4) 0.012(4) 0.015(4)
C182 0.056(3) 0.092(5) 0.040(3) 0.013(3) 0.018(2) 0.002(3)
C183 0.143(8) 0.052(4) 0.139(8) -0.006(5) 0.064(7) -0.018(5)
C184 0.085(4) 0.053(3) 0.044(3) -0.018(3) 0.019(3) -0.022(3)
C185 0.054(4) 0.071(5) 0.215(11) -0.038(6) -0.001(5) 0.022(4)
C186 0.085(4) 0.044(3) 0.056(3) -0.011(3) 0.010(3) 0.004(3)
C187 0.036(3) 0.091(6) 0.234(12) -0.045(7) 0.007(5) 0.000(4)
C188 0.052(3) 0.046(3) 0.082(4) 0.008(3) 0.021(3) -0.010(2)
C189 0.233(12) 0.076(6) 0.095(6) 0.037(5) 0.084(7) 0.005(6)
C190 0.075(4) 0.057(3) 0.052(3) -0.020(3) 0.028(3) -0.009(3)
C191 0.047(4) 0.088(7) 0.272(16) 0.027(8) -0.009(7) -0.012(4)
C192 0.045(3) 0.089(5) 0.062(4) -0.017(3) 0.012(3) 0.021(3)
Cl1 0.0389(5) 0.0429(6) 0.0489(6) 0.0091(5) 0.0032(5) 0.0020(5)
Cl2 0.0344(5) 0.0397(6) 0.0412(6) 0.0046(5) 0.0075(4) 0.0013(4)

loop_
_atom_type_symbol
_atom_type_description
_atom_type_scat_dispersion_real
_atom_type_scat_dispersion_imag
_atom_type_scat_source
C C 0.0181 0.0091 'International Tables Vol C Tables 4.2.6.8 and 6.1.1.4'
H H 0.0000 0.0000 'International Tables Vol C Tables 4.2.6.8 and 6.1.1.4'
Cl Cl 0.3639 0.7018 'International Tables Vol C Tables 4.2.6.8 and 6.1.1.4'
Cu Cu -1.9646 0.5888 'International Tables Vol C Tables 4.2.6.8 and 6.1.1.4'
P P 0.2955 0.4335 'International Tables Vol C Tables 4.2.6.8 and 6.1.1.4'
S S 0.3331 0.5567 'International Tables Vol C Tables 4.2.6.8 and 6.1.1.4'

loop_
_geom_angle_atom_site_label_1
_geom_angle_atom_site_label_2
_geom_angle_atom_site_label_3
_geom_angle
_geom_angle_site_symmetry_1
_geom_angle_site_symmetry_3
_geom_angle_publ_flag
S7 Cu19 S10 100.18(4) . . ?
P1 Cu19 S7 130.66(5) . . ?
P1 Cu19 S10 128.44(5) . . ?
S11 Cu20 Cu3 52.78(4) . . ?
S12 Cu20 Cu3 135.74(4) . . ?
S12 Cu20 S11 171.12(6) . . ?
S1 Cu3 Cu20 146.12(4) . . ?
S1 Cu3 S6 98.08(4) . . ?
S1 Cu3 S11 151.32(5) . . ?
S6 Cu3 Cu20 78.03(3) . . ?
S11 Cu3 Cu20 51.16(4) . . ?
S11 Cu3 S6 109.88(5) . . ?
S4 Cu4 S1 99.45(4) . . ?
P3 Cu4 S1 128.73(5) . . ?
P3 Cu4 S4 131.52(5) . . ?
Cu7 Cu Cu11 158.96(3) . . ?
Cu7 Cu Cu17 68.01(2) . . ?
Cu7 Cu H 116.9(17) . . ?
Cu7 Cu HA 93.8(11) . . ?
Cu7 Cu HB 68.8(15) . . ?
Cu8 Cu Cu7 69.78(3) . . ?
Cu8 Cu Cu11 123.59(3) . . ?
Cu8 Cu Cu17 128.26(3) . . ?
Cu8 Cu Cu18 68.56(2) . . ?
Cu8 Cu H 147.2(16) . . ?
Cu8 Cu HA 42.8(11) . . ?
Cu8 Cu HB 106.6(15) . . ?
Cu9 Cu Cu7 99.49(3) . . ?
Cu9 Cu Cu8 93.24(3) . . ?
Cu9 Cu Cu11 65.67(2) . . ?
Cu9 Cu Cu14 160.13(3) . . ?
Cu9 Cu Cu16 105.08(3) . . ?
Cu9 Cu Cu17 66.17(2) . . ?
Cu9 Cu Cu18 108.78(3) . . ?
Cu9 Cu H 54.5(16) . . ?
Cu9 Cu HA 53.8(11) . . ?
Cu9 Cu HB 150.7(15) . . ?
Cu11 Cu Cu17 91.70(3) . . ?
Cu11 Cu H 42.6(17) . . ?
Cu11 Cu HA 88.9(11) . . ?
Cu11 Cu HB 116.5(15) . . ?
Cu14 Cu Cu7 70.74(3) . . ?
Cu14 Cu Cu8 67.31(2) . . ?
Cu14 Cu Cu11 127.89(3) . . ?
Cu14 Cu Cu17 122.16(3) . . ?
Cu14 Cu Cu18 68.94(2) . . ?
Cu14 Cu H 145.2(17) . . ?
Cu14 Cu HA 108.5(11) . . ?
Cu14 Cu HB 42.9(15) . . ?
Cu16 Cu Cu7 108.65(3) . . ?
Cu16 Cu Cu8 161.53(3) . . ?
Cu16 Cu Cu11 64.22(2) . . ?
Cu16 Cu Cu14 94.56(3) . . ?
Cu16 Cu Cu17 63.71(2) . . ?
Cu16 Cu Cu18 102.48(3) . . ?
Cu16 Cu H 50.7(16) . . ?
Cu16 Cu HA 152.2(11) . . ?
Cu16 Cu HB 57.6(15) . . ?
Cu17 Cu H 49.1(17) . . ?
Cu17 Cu HA 113.0(11) . . ?
Cu17 Cu HB 84.5(15) . . ?
Cu18 Cu Cu7 130.24(3) . . ?
Cu18 Cu Cu11 70.44(2) . . ?
Cu18 Cu Cu17 161.43(3) . . ?
Cu18 Cu H 112.9(17) . . ?
Cu18 Cu HA 72.9(11) . . ?
Cu18 Cu HB 98.6(15) . . ?
H Cu HA 105(2) . . ?
H Cu HB 105(2) . . ?
HA Cu HB 149.4(18) . . ?
S3 Cu6 Cu7 76.54(3) . . ?
S9 Cu6 Cu7 50.78(4) . . ?
S9 Cu6 S3 97.94(4) . . ?
P4 Cu6 Cu7 142.62(4) . . ?
P4 Cu6 S3 128.35(5) . . ?
P4 Cu6 S9 131.68(5) . . ?
Cu Cu7 Cu6 132.78(3) . . ?
Cu Cu7 Cu8 52.76(2) . . ?
Cu Cu7 Cu14 51.82(2) . . ?
Cu6 Cu7 Cu8 90.18(3) . . ?
Cu6 Cu7 Cu14 84.43(3) . . ?
Cu8 Cu7 Cu14 55.53(2) . . ?
S2 Cu7 Cu 89.79(4) . . ?
S2 Cu7 Cu6 116.89(4) . . ?
S2 Cu7 Cu8 142.08(4) . . ?
S2 Cu7 Cu14 98.81(4) . . ?
S2 Cu7 S9 166.68(5) . . ?
S9 Cu7 Cu 103.40(4) . . ?
S9 Cu7 Cu6 52.18(3) . . ?
S9 Cu7 Cu8 50.82(3) . . ?
S9 Cu7 Cu14 88.14(4) . . ?
Cu Cu8 Cu7 57.46(2) . . ?
Cu Cu8 Cu14 55.81(2) . . ?
Cu Cu8 Cu18 57.74(2) . . ?
Cu Cu8 HA 42.7(10) . . ?
Cu7 Cu8 HA 83.8(11) . . ?
Cu14 Cu8 Cu7 62.58(2) . . ?
Cu14 Cu8 Cu18 61.46(2) . . ?
Cu14 Cu8 HA 97.1(11) . . ?
Cu18 Cu8 Cu7 110.07(3) . . ?
Cu18 Cu8 HA 65.4(11) . . ?
S9 Cu8 Cu 104.17(4) . . ?
S9 Cu8 Cu7 46.90(3) . . ?
S9 Cu8 Cu14 90.86(3) . . ?
S9 Cu8 Cu18 151.94(4) . . ?
S9 Cu8 HA 117.8(11) . . ?
S12 Cu8 Cu 129.73(4) . . ?
S12 Cu8 Cu7 156.59(4) . . ?
S12 Cu8 Cu14 101.46(4) . . ?
S12 Cu8 Cu18 71.99(3) . . ?
S12 Cu8 S9 121.86(5) . . ?
S12 Cu8 HA 116.6(11) . . ?
Cu Cu9 Cu10 82.97(3) . . ?
Cu Cu9 Cu11 63.08(2) . . ?
Cu Cu9 Cu17 65.14(2) . . ?
Cu Cu9 H 42.5(14) . . ?
Cu Cu9 HA 43.8(9) . . ?
Cu10 Cu9 Cu11 53.06(2) . . ?
Cu10 Cu9 Cu17 52.41(2) . . ?
Cu10 Cu9 H 40.6(14) . . ?
Cu10 Cu9 HA 123.8(9) . . ?
Cu11 Cu9 Cu17 90.00(3) . . ?
Cu11 Cu9 H 42.5(14) . . ?
Cu11 Cu9 HA 82.1(10) . . ?
Cu17 Cu9 H 49.0(14) . . ?
Cu17 Cu9 HA 103.5(9) . . ?
S1 Cu9 Cu 138.88(4) . . ?
S1 Cu9 Cu10 102.94(4) . . ?
S1 Cu9 Cu11 87.81(4) . . ?
S1 Cu9 Cu17 148.20(4) . . ?
S1 Cu9 Cl1 120.72(5) . . ?
S1 Cu9 H 127.9(14) . . ?
S1 Cu9 HA 107.6(9) . . ?
Cl1 Cu9 Cu 99.60(4) . . ?
Cl1 Cu9 Cu10 90.56(4) . . ?
Cl1 Cu9 Cu11 139.63(4) . . ?
Cl1 Cu9 Cu17 50.39(3) . . ?
Cl1 Cu9 H 99.3(14) . . ?
Cl1 Cu9 HA 111.3(9) . . ?
H Cu9 HA 84.0(17) . . ?
Cu9 Cu10 H 46.2(15) . . ?
Cu11 Cu10 Cu9 65.11(2) . . ?
Cu11 Cu10 Cu16 63.79(2) . . ?
Cu11 Cu10 Cu17 109.13(3) . . ?
Cu11 Cu10 H 49.8(16) . . ?
Cu16 Cu10 Cu9 88.85(3) . . ?
Cu16 Cu10 H 42.8(15) . . ?
Cu17 Cu10 Cu9 67.86(3) . . ?
Cu17 Cu10 Cu16 65.48(3) . . ?
Cu17 Cu10 H 59.3(16) . . ?
S4 Cu10 Cu9 90.74(4) . . ?
S4 Cu10 Cu11 58.22(3) . . ?
S4 Cu10 Cu16 115.55(4) . . ?
S4 Cu10 Cu17 158.59(4) . . ?
S4 Cu10 H 105.8(16) . . ?
S7 Cu10 Cu9 118.06(4) . . ?
S7 Cu10 Cu11 156.93(4) . . ?
S7 Cu10 Cu16 93.15(4) . . ?
S7 Cu10 Cu17 57.50(4) . . ?
S7 Cu10 S4 140.30(5) . . ?
S7 Cu10 H 113.9(16) . . ?
Cu Cu11 Cu9 51.25(2) . . ?
Cu Cu11 Cu16 51.82(2) . . ?
Cu Cu11 H 35.6(15) . . ?
Cu9 Cu11 H 44.5(14) . . ?
Cu10 Cu11 Cu 81.31(3) . . ?
Cu10 Cu11 Cu9 61.83(2) . . ?
Cu10 Cu11 Cu16 62.49(2) . . ?
Cu10 Cu11 H 45.7(15) . . ?
Cu16 Cu11 Cu9 86.64(3) . . ?
Cu16 Cu11 H 42.5(14) . . ?
S4 Cu11 Cu 130.95(4) . . ?
S4 Cu11 Cu9 86.61(4) . . ?
S4 Cu11 Cu10 54.15(3) . . ?
S4 Cu11 Cu16 110.81(4) . . ?
S4 Cu11 Cl2 113.62(5) . . ?
S4 Cu11 H 97.9(15) . . ?
S6 Cu11 Cu 82.94(3) . . ?
S6 Cu11 Cu9 83.93(3) . . ?
S6 Cu11 Cu10 144.92(4) . . ?
S6 Cu11 Cu16 126.72(4) . . ?
S6 Cu11 S4 120.74(4) . . ?
S6 Cu11 Cl2 112.16(4) . . ?
S6 Cu11 H 114.0(15) . . ?
Cl2 Cu11 Cu 90.62(4) . . ?
Cl2 Cu11 Cu9 137.65(4) . . ?
Cl2 Cu11 Cu10 99.18(4) . . ?
Cl2 Cu11 Cu16 51.91(3) . . ?
Cl2 Cu11 H 94.3(14) . . ?
S8 Cu12 Cu18 49.53(3) . . ?
S8 Cu12 S12 94.84(4) . . ?
S12 Cu12 Cu18 73.07(3) . . ?
P2 Cu12 Cu18 143.42(4) . . ?
P2 Cu12 S8 134.71(5) . . ?
P2 Cu12 S12 129.16(5) . . ?
S2 Cu13 Cu15 78.69(4) . . ?
S5 Cu13 Cu15 51.07(4) . . ?
S5 Cu13 S2 110.89(5) . . ?
S10 Cu13 Cu15 148.16(4) . . ?
S10 Cu13 S2 96.95(4) . . ?
S10 Cu13 S5 150.97(5) . . ?
Cu Cu14 Cu7 57.43(2) . . ?
Cu Cu14 Cu8 56.88(2) . . ?
Cu Cu14 Cu18 58.06(2) . . ?
Cu Cu14 HB 39.6(13) . . ?
Cu7 Cu14 HB 59.0(14) . . ?
Cu8 Cu14 Cu7 61.90(2) . . ?
Cu8 Cu14 Cu18 61.55(2) . . ?
Cu8 Cu14 HB 93.5(13) . . ?
Cu18 Cu14 Cu7 109.62(3) . . ?
Cu18 Cu14 HB 86.8(13) . . ?
S3 Cu14 Cu 129.62(4) . . ?
S3 Cu14 Cu7 72.23(3) . . ?
S3 Cu14 Cu8 102.33(4) . . ?
S3 Cu14 Cu18 156.63(4) . . ?
S3 Cu14 S8 120.77(5) . . ?
S3 Cu14 HB 112.3(14) . . ?
S8 Cu14 Cu 105.71(4) . . ?
S8 Cu14 Cu7 151.68(4) . . ?
S8 Cu14 Cu8 89.98(3) . . ?
S8 Cu14 Cu18 47.86(3) . . ?
S8 Cu14 HB 124.6(14) . . ?
S3 Cu15 Cu13 133.17(4) . . ?
S3 Cu15 S5 173.88(5) . . ?
S5 Cu15 Cu13 52.88(4) . . ?
Cu Cu16 Cu10 83.11(3) . . ?
Cu Cu16 Cu11 63.97(2) . . ?
Cu Cu16 Cu17 66.76(3) . . ?
Cu Cu16 H 42.8(15) . . ?
Cu10 Cu16 Cu11 53.72(2) . . ?
Cu10 Cu16 Cu17 53.54(2) . . ?
Cu10 Cu16 H 40.5(15) . . ?
Cu11 Cu16 Cu17 93.11(3) . . ?
Cu11 Cu16 H 43.5(15) . . ?
Cu17 Cu16 H 51.2(15) . . ?
S10 Cu16 Cu 139.04(4) . . ?
S10 Cu16 Cu10 101.68(4) . . ?
S10 Cu16 Cu11 148.75(4) . . ?
S10 Cu16 Cu17 83.40(4) . . ?
S10 Cu16 Cl2 118.74(5) . . ?
S10 Cu16 H 131.5(15) . . ?
Cl2 Cu16 Cu 101.29(4) . . ?
Cl2 Cu16 Cu10 93.41(4) . . ?
Cl2 Cu16 Cu11 53.42(3) . . ?
Cl2 Cu16 Cu17 144.87(4) . . ?
Cl2 Cu16 H 96.9(15) . . ?
Cu Cu17 Cu9 48.69(2) . . ?
Cu10 Cu17 Cu 77.77(3) . . ?
Cu10 Cu17 Cu9 59.73(2) . . ?
Cu10 Cu17 Cu16 60.98(2) . . ?
Cu16 Cu17 Cu 49.54(2) . . ?
Cu16 Cu17 Cu9 82.97(3) . . ?
S2 Cu17 Cu 80.90(4) . . ?
S2 Cu17 Cu9 121.52(5) . . ?
S2 Cu17 Cu10 144.97(4) . . ?
S2 Cu17 Cu16 84.05(4) . . ?
S2 Cu17 S7 128.87(5) . . ?
S2 Cu17 Cl1 110.10(5) . . ?
S7 Cu17 Cu 128.25(4) . . ?
S7 Cu17 Cu9 107.34(4) . . ?
S7 Cu17 Cu10 53.50(3) . . ?
S7 Cu17 Cu16 88.05(4) . . ?
S7 Cu17 Cl1 112.78(5) . . ?
Cl1 Cu17 Cu 85.63(4) . . ?
Cl1 Cu17 Cu9 49.30(3) . . ?
Cl1 Cu17 Cu10 95.68(4) . . ?
Cl1 Cu17 Cu16 131.17(4) . . ?
Cu Cu18 Cu8 53.70(2) . . ?
Cu Cu18 Cu12 135.59(3) . . ?
Cu Cu18 Cu14 53.00(2) . . ?
Cu12 Cu18 Cu8 86.29(2) . . ?
Cu12 Cu18 Cu14 91.13(2) . . ?
Cu14 Cu18 Cu8 56.99(2) . . ?
S6 Cu18 Cu 88.67(4) . . ?
S6 Cu18 Cu8 100.77(4) . . ?
S6 Cu18 Cu12 120.51(4) . . ?
S6 Cu18 Cu14 141.59(4) . . ?
S6 Cu18 S8 166.70(5) . . ?
S8 Cu18 Cu 104.44(4) . . ?
S8 Cu18 Cu8 89.08(4) . . ?
S8 Cu18 Cu12 50.66(3) . . ?
S8 Cu18 Cu14 51.64(3) . . ?
Cu3 S1 Cu4 107.03(5) . . ?
Cu3 S1 Cu9 94.68(5) . . ?
Cu9 S1 Cu4 114.41(5) . . ?
C20 S1 Cu3 120.81(15) . . ?
C20 S1 Cu4 108.08(15) . . ?
C20 S1 Cu9 111.60(14) . . ?
Cu7 S2 Cu13 125.01(6) . . ?
Cu7 S2 Cu17 90.56(5) . . ?
Cu17 S2 Cu13 109.04(5) . . ?
C34 S2 Cu7 110.76(16) . . ?
C34 S2 Cu13 107.47(15) . . ?
C34 S2 Cu17 113.04(15) . . ?
Cu14 S3 Cu6 116.05(5) . . ?
Cu15 S3 Cu6 105.63(5) . . ?
Cu15 S3 Cu14 92.70(5) . . ?
C4 S3 Cu6 113.02(14) . . ?
C4 S3 Cu14 117.39(15) . . ?
C4 S3 Cu15 109.04(14) . . ?
Cu4 S4 Cu10 124.45(5) . . ?
Cu4 S4 Cu11 102.04(5) . . ?
Cu10 S4 Cu11 67.64(4) . . ?
C52 S4 Cu4 122.58(14) . . ?
C52 S4 Cu10 109.43(15) . . ?
C52 S4 Cu11 116.40(15) . . ?
Cu15 S5 Cu13 76.06(4) . . ?
C28 S5 Cu13 114.81(15) . . ?
C28 S5 Cu15 108.23(16) . . ?
Cu11 S6 Cu3 111.71(5) . . ?
Cu18 S6 Cu3 122.50(5) . . ?
Cu18 S6 Cu11 90.12(4) . . ?
C76 S6 Cu3 109.18(14) . . ?
C76 S6 Cu11 112.02(15) . . ?
C76 S6 Cu18 110.05(14) . . ?
Cu19 S7 Cu17 94.58(5) . . ?
Cu10 S7 Cu19 124.08(5) . . ?
Cu10 S7 Cu17 69.00(4) . . ?
C30 S7 Cu19 124.11(14) . . ?
C30 S7 Cu10 109.73(14) . . ?
C30 S7 Cu17 119.37(15) . . ?
Cu12 S8 Cu14 129.20(5) . . ?
Cu18 S8 Cu12 79.81(4) . . ?
Cu18 S8 Cu14 80.50(4) . . ?
C6 S8 Cu12 118.15(14) . . ?
C6 S8 Cu14 112.52(14) . . ?
C6 S8 Cu18 109.53(14) . . ?
Cu6 S9 Cu8 125.86(5) . . ?
Cu7 S9 Cu6 77.04(4) . . ?
Cu7 S9 Cu8 82.28(4) . . ?
C18 S9 Cu6 120.84(14) . . ?
C18 S9 Cu7 110.90(15) . . ?
C18 S9 Cu8 113.25(14) . . ?
Cu13 S10 Cu19 108.33(5) . . ?
Cu13 S10 Cu16 93.83(5) . . ?
Cu16 S10 Cu19 115.42(5) . . ?
C1 S10 Cu19 110.15(14) . . ?
C1 S10 Cu13 118.23(14) . . ?
C1 S10 Cu16 110.27(14) . . ?
Cu20 S11 Cu3 76.05(4) . . ?
C98 S11 Cu20 107.31(16) . . ?
C98 S11 Cu3 113.52(17) . . ?
Cu20 S12 Cu8 90.89(5) . . ?
Cu20 S12 Cu12 103.85(5) . . ?
Cu8 S12 Cu12 118.04(5) . . ?
C66 S12 Cu20 109.20(15) . . ?
C66 S12 Cu8 118.30(15) . . ?
C66 S12 Cu12 112.57(15) . . ?
C42 P1 Cu19 108.25(16) . . ?
C78 P1 Cu19 118.18(16) . . ?
C78 P1 C42 105.5(2) . . ?
C94 P1 Cu19 116.86(15) . . ?
C94 P1 C42 106.7(2) . . ?
C94 P1 C78 100.2(2) . . ?
C58 P2 Cu12 116.29(17) . . ?
C58 P2 C138 101.7(2) . . ?
C92 P2 Cu12 107.61(16) . . ?
C92 P2 C58 106.6(2) . . ?
C92 P2 C138 102.8(2) . . ?
C138 P2 Cu12 120.37(18) . . ?
C54 P3 Cu4 115.99(16) . . ?
C54 P3 C150 100.9(2) . . ?
C54 P3 C178 106.4(2) . . ?
C150 P3 Cu4 117.71(16) . . ?
C150 P3 C178 103.7(3) . . ?
C178 P3 Cu4 110.77(17) . . ?
C8 P4 Cu6 106.80(16) . . ?
C8 P4 C110 102.8(2) . . ?
C8 P4 C148 106.0(2) . . ?
C110 P4 Cu6 120.02(15) . . ?
C110 P4 C148 101.7(2) . . ?
C148 P4 Cu6 117.89(17) . . ?
C14 C1 S10 110.5(3) . . ?
C32 C1 S10 107.9(3) . . ?
C32 C1 C14 109.5(4) . . ?
C32 C1 C40 110.0(4) . . ?
C40 C1 S10 108.8(3) . . ?
C40 C1 C14 110.0(3) . . ?
C43 C2 H2 119.3 . . ?
C78 C2 H2 119.3 . . ?
C78 C2 C43 121.4(6) . . ?
C67 C3 H3 109.2 . . ?
C67 C3 C127 111.7(6) . . ?
C67 C3 C152 108.8(5) . . ?
C127 C3 H3 109.2 . . ?
C127 C3 C152 108.7(5) . . ?
C152 C3 H3 109.2 . . ?
C44 C4 S3 109.5(3) . . ?
C130 C4 S3 110.1(3) . . ?
C130 C4 C44 109.9(4) . . ?
C146 C4 S3 108.2(3) . . ?
C146 C4 C44 108.8(4) . . ?
C146 C4 C130 110.3(4) . . ?
C71 C5 H5 120.4 . . ?
C71 C5 C177 119.3(7) . . ?
C177 C5 H5 120.4 . . ?
C16 C6 S8 110.7(3) . . ?
C16 C6 C46 109.6(4) . . ?
C16 C6 C50 109.6(4) . . ?
C46 C6 S8 108.6(3) . . ?
C50 C6 S8 108.3(3) . . ?
C50 C6 C46 110.1(3) . . ?
H7A C7 H7B 108.3 . . ?
C24 C7 H7A 109.9 . . ?
C24 C7 H7B 109.9 . . ?
C24 C7 C140 108.8(4) . . ?
C140 C7 H7A 109.9 . . ?
C140 C7 H7B 109.9 . . ?
C70 C8 P4 117.2(3) . . ?
C70 C8 C96 118.7(5) . . ?
C96 C8 P4 124.1(4) . . ?
H9A C9 H9B 108.2 . . ?
C98 C9 H9A 109.7 . . ?
C98 C9 H9B 109.7 . . ?
C98 C9 C159 110.0(4) . . ?
C159 C9 H9A 109.7 . . ?
C159 C9 H9B 109.7 . . ?
C16 C10 H10 109.3 . . ?
C112 C10 H10 109.3 . . ?
C112 C10 C16 109.6(4) . . ?
C170 C10 H10 109.3 . . ?
C170 C10 C16 109.7(4) . . ?
C170 C10 C112 109.6(4) . . ?
C31 C11 H11 119.7 . . ?
C151 C11 H11 119.7 . . ?
C151 C11 C31 120.6(5) . . ?
H12A C12 H12B 108.2 . . ?
C22 C12 H12A 109.7 . . ?
C22 C12 H12B 109.7 . . ?
C76 C12 H12A 109.7 . . ?
C76 C12 H12B 109.7 . . ?
C76 C12 C22 110.0(4) . . ?
C82 C13 H13 110.0 . . ?
C127 C13 H13 110.0 . . ?
C127 C13 C82 107.2(4) . . ?
C157 C13 H13 110.0 . . ?
C157 C13 C82 109.0(5) . . ?
C157 C13 C127 110.4(5) . . ?
C1 C14 H14A 110.1 . . ?
C1 C14 H14B 110.1 . . ?
C1 C14 C24 107.8(3) . . ?
H14A C14 H14B 108.5 . . ?
C24 C14 H14A 110.1 . . ?
C24 C14 H14B 110.1 . . ?
C61 C15 H15 109.3 . . ?
C61 C15 C119 110.8(4) . . ?
C61 C15 C137 109.0(5) . . ?
C119 C15 H15 109.3 . . ?
C137 C15 H15 109.3 . . ?
C137 C15 C119 109.1(5) . . ?
C6 C16 C10 109.0(3) . . ?
C6 C16 H16A 109.9 . . ?
C6 C16 H16B 109.9 . . ?
C10 C16 H16A 109.9 . . ?
C10 C16 H16B 109.9 . . ?
H16A C16 H16B 108.3 . . ?
C41 C17 H17 120.0 . . ?
C41 C17 C94 120.1(6) . . ?
C94 C17 H17 120.0 . . ?
C36 C18 S9 111.4(3) . . ?
C36 C18 C38 108.9(4) . . ?
C38 C18 S9 108.4(3) . . ?
C56 C18 S9 108.3(3) . . ?
C56 C18 C36 109.7(4) . . ?
C56 C18 C38 110.2(4) . . ?
C41 C19 H19 120.3 . . ?
C41 C19 C164 119.4(5) . . ?
C164 C19 H19 120.3 . . ?
C119 C20 S1 110.4(3) . . ?
C119 C20 C132 108.7(4) . . ?
C132 C20 S1 107.2(3) . . ?
C142 C20 S1 110.8(3) . . ?
C142 C20 C119 109.8(4) . . ?
C142 C20 C132 110.0(4) . . ?
C23 C21 H21 120.1 . . ?
C23 C21 C145 119.8(6) . . ?
C145 C21 H21 120.1 . . ?
C12 C22 H22 110.0 . . ?
C99 C22 C12 108.2(4) . . ?
C99 C22 H22 110.0 . . ?
C160 C22 C12 108.6(4) . . ?
C160 C22 H22 110.0 . . ?
C160 C22 C99 109.8(5) . . ?
C21 C23 H23 119.7 . . ?
C21 C23 C165 120.7(7) . . ?
C165 C23 H23 119.7 . . ?
C7 C24 C14 110.5(4) . . ?
C7 C24 H24 108.8 . . ?
C7 C24 C74 109.9(4) . . ?
C14 C24 H24 108.8 . . ?
C74 C24 C14 109.9(4) . . ?
C74 C24 H24 108.8 . . ?
C29 C25 H25 109.4 . . ?
C29 C25 C62 108.5(4) . . ?
C62 C25 H25 109.4 . . ?
C99 C25 H25 109.4 . . ?
C99 C25 C29 110.3(5) . . ?
C99 C25 C62 109.8(4) . . ?
C40 C26 H26 109.4 . . ?
C74 C26 H26 109.4 . . ?
C74 C26 C40 109.7(4) . . ?
C84 C26 H26 109.4 . . ?
C84 C26 C40 109.1(4) . . ?
C84 C26 C74 109.9(4) . . ?
H27A C27 H27B 108.2 . . ?
C28 C27 H27A 109.7 . . ?
C28 C27 H27B 109.7 . . ?
C28 C27 C57 109.9(4) . . ?
C57 C27 H27A 109.7 . . ?
C57 C27 H27B 109.7 . . ?
C27 C28 S5 108.3(3) . . ?
C27 C28 C174 109.6(4) . . ?
C27 C28 C180 108.8(4) . . ?
C174 C28 S5 112.2(3) . . ?
C180 C28 S5 109.5(3) . . ?
C180 C28 C174 108.2(4) . . ?
C25 C29 H29A 109.8 . . ?
C25 C29 H29B 109.8 . . ?
C25 C29 C158 109.3(4) . . ?
H29A C29 H29B 108.3 . . ?
C158 C29 H29A 109.8 . . ?
C158 C29 H29B 109.8 . . ?
C59 C30 S7 109.8(3) . . ?
C59 C30 C103 109.7(4) . . ?
C103 C30 S7 109.7(3) . . ?
C182 C30 S7 108.4(3) . . ?
C182 C30 C59 110.3(5) . . ?
C182 C30 C103 109.0(4) . . ?
C11 C31 H31 120.6 . . ?
C11 C31 C80 118.9(5) . . ?
C80 C31 H31 120.6 . . ?
C1 C32 H32A 109.9 . . ?
C1 C32 H32B 109.9 . . ?
C1 C32 C140 108.9(3) . . ?
H32A C32 H32B 108.3 . . ?
C140 C32 H32A 109.9 . . ?
C140 C32 H32B 109.9 . . ?
H33A C33 H33B 108.1 . . ?
C101 C33 H33A 109.6 . . ?
C101 C33 H33B 109.6 . . ?
C101 C33 C115 110.4(5) . . ?
C115 C33 H33A 109.6 . . ?
C115 C33 H33B 109.6 . . ?
C104 C34 S2 111.1(3) . . ?
C108 C34 S2 108.0(3) . . ?
C108 C34 C104 108.8(4) . . ?
C108 C34 C134 109.6(4) . . ?
C134 C34 S2 110.0(3) . . ?
C134 C34 C104 109.3(4) . . ?
H35A C35 H35B 108.3 . . ?
C51 C35 H35A 109.9 . . ?
C51 C35 H35B 109.9 . . ?
C109 C35 H35A 109.9 . . ?
C109 C35 H35B 109.9 . . ?
C109 C35 C51 108.9(4) . . ?
C18 C36 H36A 109.8 . . ?
C18 C36 H36B 109.8 . . ?
H36A C36 H36B 108.2 . . ?
C86 C36 C18 109.5(4) . . ?
C86 C36 H36A 109.8 . . ?
C86 C36 H36B 109.8 . . ?
C81 C37 H37 108.9 . . ?
C81 C37 C83 110.7(6) . . ?
C81 C37 C103 109.5(5) . . ?
C83 C37 H37 108.9 . . ?
C83 C37 C103 110.0(5) . . ?
C103 C37 H37 108.9 . . ?
C18 C38 H38A 109.8 . . ?
C18 C38 H38B 109.8 . . ?
H38A C38 H38B 108.3 . . ?
C136 C38 C18 109.4(4) . . ?
C136 C38 H38A 109.8 . . ?
C136 C38 H38B 109.8 . . ?
H39A C39 H39B 108.2 . . ?
C135 C39 H39A 109.7 . . ?
C135 C39 H39B 109.7 . . ?
C135 C39 C153 109.8(5) . . ?
C153 C39 H39A 109.7 . . ?
C153 C39 H39B 109.7 . . ?
C1 C40 C26 108.7(4) . . ?
C1 C40 H40A 109.9 . . ?
C1 C40 H40B 109.9 . . ?
C26 C40 H40A 109.9 . . ?
C26 C40 H40B 109.9 . . ?
H40A C40 H40B 108.3 . . ?
C17 C41 C19 121.0(6) . . ?
C17 C41 H41 119.5 . . ?
C19 C41 H41 119.5 . . ?
C124 C42 P1 116.5(4) . . ?
C125 C42 P1 124.5(4) . . ?
C125 C42 C124 118.8(5) . . ?
C2 C43 H43 120.3 . . ?
C167 C43 C2 119.4(7) . . ?
C167 C43 H43 120.3 . . ?
C4 C44 H44A 109.8 . . ?
C4 C44 H44B 109.8 . . ?
H44A C44 H44B 108.2 . . ?
C60 C44 C4 109.6(4) . . ?
C60 C44 H44A 109.8 . . ?
C60 C44 H44B 109.8 . . ?
H45A C45 H45B 108.3 . . ?
C47 C45 H45A 109.9 . . ?
C47 C45 H45B 109.9 . . ?
C98 C45 H45A 109.9 . . ?
C98 C45 H45B 109.9 . . ?
C98 C45 C47 108.7(6) . . ?
C6 C46 H46A 110.0 . . ?
C6 C46 H46B 110.0 . . ?
C6 C46 C90 108.4(4) . . ?
H46A C46 H46B 108.4 . . ?
C90 C46 H46A 110.0 . . ?
C90 C46 H46B 110.0 . . ?
C45 C47 H47 109.5 . . ?
C183 C47 C45 107.3(8) . . ?
C183 C47 H47 109.5 . . ?
C191 C47 C45 110.8(8) . . ?
C191 C47 H47 109.5 . . ?
C191 C47 C183 110.0(8) . . ?
C54 C48 H48 119.1 . . ?
C68 C48 H48 119.1 . . ?
C68 C48 C54 121.8(5) . . ?
H49A C49 H49B 108.3 . . ?
C101 C49 H49A 109.8 . . ?
C101 C49 H49B 109.8 . . ?
C190 C49 H49A 109.8 . . ?
C190 C49 H49B 109.8 . . ?
C190 C49 C101 109.3(5) . . ?
C6 C50 H50A 109.7 . . ?
C6 C50 H50B 109.7 . . ?
C6 C50 C114 109.9(4) . . ?
H50A C50 H50B 108.2 . . ?
C114 C50 H50A 109.7 . . ?
C114 C50 H50B 109.7 . . ?
C35 C51 H51 109.1 . . ?
C35 C51 C142 109.5(5) . . ?
C137 C51 C35 109.5(5) . . ?
C137 C51 H51 109.1 . . ?
C137 C51 C142 110.4(5) . . ?
C142 C51 H51 109.1 . . ?
C72 C52 S4 109.9(3) . . ?
C72 C52 C126 110.0(4) . . ?
C120 C52 S4 109.3(3) . . ?
C120 C52 C72 109.4(4) . . ?
C120 C52 C126 108.5(4) . . ?
C126 C52 S4 109.7(3) . . ?
C96 C53 H53 119.5 . . ?
C172 C53 H53 119.5 . . ?
C172 C53 C96 120.9(5) . . ?
C48 C54 P3 120.5(3) . . ?
C48 C54 C192 118.0(5) . . ?
C192 C54 P3 121.2(4) . . ?
H55A C55 H55B 108.2 . . ?
C86 C55 H55A 109.6 . . ?
C86 C55 H55B 109.6 . . ?
C86 C55 C128 110.1(4) . . ?
C128 C55 H55A 109.6 . . ?
C128 C55 H55B 109.6 . . ?
C18 C56 H56A 109.8 . . ?
C18 C56 H56B 109.8 . . ?
C18 C56 C128 109.3(4) . . ?
H56A C56 H56B 108.3 . . ?
C128 C56 H56A 109.8 . . ?
C128 C56 H56B 109.8 . . ?
C27 C57 H57 109.6 . . ?
C97 C57 C27 110.0(5) . . ?
C97 C57 H57 109.6 . . ?
C97 C57 C141 110.3(5) . . ?
C141 C57 C27 107.6(5) . . ?
C141 C57 H57 109.6 . . ?
C80 C58 P2 118.5(4) . . ?
C80 C58 C166 119.2(5) . . ?
C166 C58 P2 122.2(4) . . ?
C30 C59 H59A 109.9 . . ?
C30 C59 H59B 109.9 . . ?
C30 C59 C153 108.8(4) . . ?
H59A C59 H59B 108.3 . . ?
C153 C59 H59A 109.9 . . ?
C153 C59 H59B 109.9 . . ?
C44 C60 H60 109.5 . . ?
C44 C60 C64 108.4(4) . . ?
C64 C60 H60 109.5 . . ?
C144 C60 C44 109.7(4) . . ?
C144 C60 H60 109.5 . . ?
C144 C60 C64 110.3(4) . . ?
C15 C61 H61A 109.8 . . ?
C15 C61 H61B 109.8 . . ?
H61A C61 H61B 108.2 . . ?
C109 C61 C15 109.5(5) . . ?
C109 C61 H61A 109.8 . . ?
C109 C61 H61B 109.8 . . ?
C25 C62 H62A 109.8 . . ?
C25 C62 H62B 109.8 . . ?
H62A C62 H62B 108.3 . . ?
C76 C62 C25 109.3(4) . . ?
C76 C62 H62A 109.8 . . ?
C76 C62 H62B 109.8 . . ?
C116 C63 H63 119.8 . . ?
C116 C63 C192 120.3(5) . . ?
C192 C63 H63 119.8 . . ?
C60 C64 H64A 109.8 . . ?
C60 C64 H64B 109.8 . . ?
H64A C64 H64B 108.2 . . ?
C106 C64 C60 109.4(5) . . ?
C106 C64 H64A 109.8 . . ?
C106 C64 H64B 109.8 . . ?
C69 C65 H65 109.5 . . ?
C69 C65 C117 109.4(5) . . ?
C69 C65 C134 109.6(5) . . ?
C117 C65 H65 109.5 . . ?
C134 C65 H65 109.5 . . ?
C134 C65 C117 109.3(4) . . ?
C82 C66 S12 109.8(3) . . ?
C82 C66 C152 109.0(4) . . ?
C100 C66 S12 110.8(3) . . ?
C100 C66 C82 109.7(4) . . ?
C100 C66 C152 109.8(4) . . ?
C152 C66 S12 107.7(3) . . ?
C3 C67 H67A 109.9 . . ?
C3 C67 H67B 109.9 . . ?
C3 C67 C129 109.1(5) . . ?
H67A C67 H67B 108.3 . . ?
C129 C67 H67A 109.9 . . ?
C129 C67 H67B 109.9 . . ?
C48 C68 H68 120.4 . . ?
C48 C68 C116 119.3(5) . . ?
C116 C68 H68 120.4 . . ?
C65 C69 H69A 109.8 . . ?
C65 C69 H69B 109.8 . . ?
H69A C69 H69B 108.3 . . ?
C139 C69 C65 109.3(5) . . ?
C139 C69 H69A 109.8 . . ?
C139 C69 H69B 109.8 . . ?
C8 C70 H70 119.9 . . ?
C156 C70 C8 120.2(5) . . ?
C156 C70 H70 119.9 . . ?
C5 C71 H71 119.5 . . ?
C5 C71 C178 121.0(6) . . ?
C178 C71 H71 119.5 . . ?
C52 C72 H72A 109.7 . . ?
C52 C72 H72B 109.7 . . ?
C52 C72 C115 110.0(4) . . ?
H72A C72 H72B 108.2 . . ?
C115 C72 H72A 109.7 . . ?
C115 C72 H72B 109.7 . . ?
C178 C73 H73 119.6 . . ?
C179 C73 H73 119.6 . . ?
C179 C73 C178 120.7(7) . . ?
C24 C74 H74A 109.9 . . ?
C24 C74 H74B 109.9 . . ?
C26 C74 C24 109.0(4) . . ?
C26 C74 H74A 109.9 . . ?
C26 C74 H74B 109.9 . . ?
H74A C74 H74B 108.3 . . ?
C111 C75 H75 119.5 . . ?
C167 C75 H75 119.5 . . ?
C167 C75 C111 121.0(6) . . ?
C12 C76 S6 110.8(3) . . ?
C12 C76 C122 109.1(4) . . ?
C62 C76 S6 109.2(3) . . ?
C62 C76 C12 109.9(4) . . ?
C62 C76 C122 109.7(4) . . ?
C122 C76 S6 108.0(3) . . ?
C150 C77 H77 119.9 . . ?
C181 C77 H77 119.9 . . ?
C181 C77 C150 120.1(7) . . ?
C2 C78 P1 116.4(4) . . ?
C2 C78 C111 118.7(5) . . ?
C111 C78 P1 124.7(4) . . ?
C107 C79 H79 120.3 . . ?
C173 C79 H79 120.3 . . ?
C173 C79 C107 119.4(6) . . ?
C31 C80 H80 119.6 . . ?
C58 C80 C31 120.8(5) . . ?
C58 C80 H80 119.6 . . ?
C37 C81 H81A 109.9 . . ?
C37 C81 H81B 109.9 . . ?
C37 C81 C153 109.1(5) . . ?
H81A C81 H81B 108.3 . . ?
C153 C81 H81A 109.9 . . ?
C153 C81 H81B 109.9 . . ?
C13 C82 H82A 109.6 . . ?
C13 C82 H82B 109.6 . . ?
C66 C82 C13 110.1(4) . . ?
C66 C82 H82A 109.6 . . ?
C66 C82 H82B 109.6 . . ?
H82A C82 H82B 108.1 . . ?
C37 C83 H83A 109.7 . . ?
C37 C83 H83B 109.7 . . ?
H83A C83 H83B 108.2 . . ?
C135 C83 C37 109.8(5) . . ?
C135 C83 H83A 109.7 . . ?
C135 C83 H83B 109.7 . . ?
C26 C84 H84A 109.7 . . ?
C26 C84 H84B 109.7 . . ?
H84A C84 H84B 108.2 . . ?
C140 C84 C26 109.7(4) . . ?
C140 C84 H84A 109.7 . . ?
C140 C84 H84B 109.7 . . ?
C148 C85 H85 120.1 . . ?
C185 C85 H85 120.1 . . ?
C185 C85 C148 119.7(6) . . ?
C36 C86 H86 109.5 . . ?
C36 C86 C154 108.9(4) . . ?
C55 C86 C36 110.0(4) . . ?
C55 C86 H86 109.5 . . ?
C55 C86 C154 109.5(4) . . ?
C154 C86 H86 109.5 . . ?
C163 C87 H87 120.4 . . ?
C163 C87 C169 119.3(8) . . ?
C169 C87 H87 120.4 . . ?
C94 C88 H88 119.7 . . ?
C94 C88 C164 120.6(5) . . ?
C164 C88 H88 119.7 . . ?
H89A C89 H89B 108.3 . . ?
C95 C89 H89A 109.9 . . ?
C95 C89 H89B 109.9 . . ?
C95 C89 C159 109.1(7) . . ?
C159 C89 H89A 109.9 . . ?
C159 C89 H89B 109.9 . . ?
C46 C90 H90 109.5 . . ?
C168 C90 C46 108.8(4) . . ?
C168 C90 H90 109.5 . . ?
C170 C90 C46 109.3(4) . . ?
C170 C90 H90 109.5 . . ?
C170 C90 C168 110.3(4) . . ?
C138 C91 H91 119.5 . . ?
C138 C91 C189 121.1(7) . . ?
C189 C91 H91 119.5 . . ?
C107 C92 P2 117.0(4) . . ?
C107 C92 C149 118.9(5) . . ?
C149 C92 P2 124.1(4) . . ?
H93A C93 H93B 108.2 . . ?
C95 C93 H93A 109.6 . . ?
C95 C93 H93B 109.6 . . ?
C98 C93 H93A 109.6 . . ?
C98 C93 H93B 109.6 . . ?
C98 C93 C95 110.1(6) . . ?
C17 C94 P1 121.8(4) . . ?
C88 C94 P1 119.3(3) . . ?
C88 C94 C17 118.8(4) . . ?
C89 C95 C93 109.5(8) . . ?
C89 C95 H95 108.7 . . ?
C93 C95 H95 108.7 . . ?
C191 C95 C89 108.4(8) . . ?
C191 C95 C93 112.8(11) . . ?
C191 C95 H95 108.7 . . ?
C8 C96 H96 120.1 . . ?
C53 C96 C8 119.9(5) . . ?
C53 C96 H96 120.1 . . ?
C57 C97 H97A 109.6 . . ?
C57 C97 H97B 109.6 . . ?
C57 C97 C143 110.2(4) . . ?
H97A C97 H97B 108.1 . . ?
C143 C97 H97A 109.6 . . ?
C143 C97 H97B 109.6 . . ?
C9 C98 S11 112.5(3) . . ?
C9 C98 C45 110.1(6) . . ?
C9 C98 C93 108.6(6) . . ?
C45 C98 S11 109.6(4) . . ?
C45 C98 C93 107.7(6) . . ?
C93 C98 S11 108.3(4) . . ?
C22 C99 H99A 109.6 . . ?
C22 C99 H99B 109.6 . . ?
C25 C99 C22 110.3(4) . . ?
C25 C99 H99A 109.6 . . ?
C25 C99 H99B 109.6 . . ?
H99A C99 H99B 108.1 . . ?
C66 C100 H10A 109.7 . . ?
C66 C100 H10B 109.7 . . ?
C66 C100 C129 109.7(4) . . ?
H10A C100 H10B 108.2 . . ?
C129 C100 H10A 109.7 . . ?
C129 C100 H10B 109.7 . . ?
C33 C101 C49 110.5(5) . . ?
C33 C101 H101 109.7 . . ?
C33 C101 C120 108.7(5) . . ?
C49 C101 H101 109.7 . . ?
C120 C101 C49 108.5(4) . . ?
C120 C101 H101 109.7 . . ?
C130 C102 H102 109.3 . . ?
C130 C102 C184 109.2(4) . . ?
C144 C102 H102 109.3 . . ?
C144 C102 C130 109.7(4) . . ?
C144 C102 C184 110.1(5) . . ?
C184 C102 H102 109.3 . . ?
C30 C103 C37 108.4(4) . . ?
C30 C103 H10C 110.0 . . ?
C30 C103 H10D 110.0 . . ?
C37 C103 H10C 110.0 . . ?
C37 C103 H10D 110.0 . . ?
H10C C103 H10D 108.4 . . ?
C34 C104 H10E 109.8 . . ?
C34 C104 H10F 109.8 . . ?
C34 C104 C176 109.3(4) . . ?
H10E C104 H10F 108.3 . . ?
C176 C104 H10E 109.8 . . ?
C176 C104 H10F 109.8 . . ?
C110 C105 H105 119.8 . . ?
C110 C105 C145 120.4(6) . . ?
C145 C105 H105 119.8 . . ?
C64 C106 H106 109.2 . . ?
C64 C106 C146 109.0(4) . . ?
C146 C106 H106 109.2 . . ?
C184 C106 C64 110.3(5) . . ?
C184 C106 H106 109.2 . . ?
C184 C106 C146 109.7(5) . . ?
C79 C107 H107 119.7 . . ?
C92 C107 C79 120.7(6) . . ?
C92 C107 H107 119.7 . . ?
C34 C108 H10G 109.8 . . ?
C34 C108 H10H 109.8 . . ?
C34 C108 C139 109.5(5) . . ?
H10G C108 H10H 108.2 . . ?
C139 C108 H10G 109.8 . . ?
C139 C108 H10H 109.8 . . ?
C35 C109 C61 110.2(5) . . ?
C35 C109 H109 109.2 . . ?
C35 C109 C132 110.1(5) . . ?
C61 C109 H109 109.2 . . ?
C61 C109 C132 109.0(4) . . ?
C132 C109 H109 109.2 . . ?
C105 C110 P4 123.7(4) . . ?
C105 C110 C165 118.3(5) . . ?
C165 C110 P4 117.9(4) . . ?
C75 C111 C78 120.1(6) . . ?
C75 C111 H111 120.0 . . ?
C78 C111 H111 120.0 . . ?
C10 C112 H11A 109.7 . . ?
C10 C112 H11B 109.7 . . ?
C10 C112 C114 109.7(4) . . ?
H11A C112 H11B 108.2 . . ?
C114 C112 H11A 109.7 . . ?
C114 C112 H11B 109.7 . . ?
C118 C113 H113 120.2 . . ?
C171 C113 H113 120.2 . . ?
C171 C113 C118 119.7(6) . . ?
C50 C114 C112 108.8(4) . . ?
C50 C114 H114 109.8 . . ?
C112 C114 H114 109.8 . . ?
C168 C114 C50 108.5(4) . . ?
C168 C114 C112 110.2(4) . . ?
C168 C114 H114 109.8 . . ?
C33 C115 H115 110.2 . . ?
C72 C115 C33 108.7(4) . . ?
C72 C115 H115 110.2 . . ?
C123 C115 C33 109.0(5) . . ?
C123 C115 C72 108.3(4) . . ?
C123 C115 H115 110.2 . . ?
C63 C116 C68 120.3(5) . . ?
C63 C116 H116 119.9 . . ?
C68 C116 H116 119.9 . . ?
C65 C117 H11C 110.0 . . ?
C65 C117 H11D 110.0 . . ?
H11C C117 H11D 108.3 . . ?
C176 C117 C65 108.6(4) . . ?
C176 C117 H11C 110.0 . . ?
C176 C117 H11D 110.0 . . ?
C113 C118 H118 119.4 . . ?
C138 C118 C113 121.3(6) . . ?
C138 C118 H118 119.4 . . ?
C15 C119 H11E 109.9 . . ?
C15 C119 H11F 109.9 . . ?
C20 C119 C15 109.0(4) . . ?
C20 C119 H11E 109.9 . . ?
C20 C119 H11F 109.9 . . ?
H11E C119 H11F 108.3 . . ?
C52 C120 C101 110.6(4) . . ?
C52 C120 H12C 109.5 . . ?
C52 C120 H12D 109.5 . . ?
C101 C120 H12C 109.5 . . ?
C101 C120 H12D 109.5 . . ?
H12C C120 H12D 108.1 . . ?
C141 C121 H121 109.9 . . ?
C147 C121 H121 109.9 . . ?
C147 C121 C141 108.4(5) . . ?
C147 C121 C174 109.1(5) . . ?
C174 C121 H121 109.9 . . ?
C174 C121 C141 109.8(5) . . ?
C76 C122 H12E 109.9 . . ?
C76 C122 H12F 109.9 . . ?
C76 C122 C158 108.8(4) . . ?
H12E C122 H12F 108.3 . . ?
C158 C122 H12E 109.9 . . ?
C158 C122 H12F 109.9 . . ?
C115 C123 H12G 109.6 . . ?
C115 C123 H12H 109.6 . . ?
H12G C123 H12H 108.1 . . ?
C190 C123 C115 110.4(5) . . ?
C190 C123 H12G 109.6 . . ?
C190 C123 H12H 109.6 . . ?
C42 C124 H124 119.9 . . ?
C186 C124 C42 120.1(5) . . ?
C186 C124 H124 119.9 . . ?
C42 C125 H125 120.5 . . ?
C42 C125 C155 119.0(6) . . ?
C155 C125 H125 120.5 . . ?
C52 C126 H12I 109.8 . . ?
C52 C126 H12J 109.8 . . ?
H12I C126 H12J 108.3 . . ?
C190 C126 C52 109.2(4) . . ?
C190 C126 H12I 109.8 . . ?
C190 C126 H12J 109.8 . . ?
C3 C127 C13 109.4(5) . . ?
C3 C127 H12K 109.8 . . ?
C3 C127 H12L 109.8 . . ?
C13 C127 H12K 109.8 . . ?
C13 C127 H12L 109.8 . . ?
H12K C127 H12L 108.3 . . ?
C55 C128 C56 109.5(4) . . ?
C55 C128 H128 109.8 . . ?
C55 C128 C188 109.6(5) . . ?
C56 C128 H128 109.8 . . ?
C56 C128 C188 108.4(4) . . ?
C188 C128 H128 109.8 . . ?
C67 C129 C100 108.8(5) . . ?
C67 C129 H129 109.5 . . ?
C100 C129 H129 109.5 . . ?
C157 C129 C67 110.5(5) . . ?
C157 C129 C100 109.1(5) . . ?
C157 C129 H129 109.5 . . ?
C4 C130 C102 108.7(4) . . ?
C4 C130 H13A 109.9 . . ?
C4 C130 H13B 109.9 . . ?
C102 C130 H13A 109.9 . . ?
C102 C130 H13B 109.9 . . ?
H13A C130 H13B 108.3 . . ?
C155 C131 H131 119.9 . . ?
C186 C131 H131 119.9 . . ?
C186 C131 C155 120.2(6) . . ?
C20 C132 C109 109.6(4) . . ?
C20 C132 H13C 109.7 . . ?
C20 C132 H13D 109.7 . . ?
C109 C132 H13C 109.7 . . ?
C109 C132 H13D 109.7 . . ?
H13C C132 H13D 108.2 . . ?
H13E C133 H13F 108.4 . . ?
C139 C133 H13E 110.0 . . ?
C139 C133 H13F 110.0 . . ?
C139 C133 C176 108.3(5) . . ?
C176 C133 H13E 110.0 . . ?
C176 C133 H13F 110.0 . . ?
C34 C134 C65 109.5(4) . . ?
C34 C134 H13G 109.8 . . ?
C34 C134 H13H 109.8 . . ?
C65 C134 H13G 109.8 . . ?
C65 C134 H13H 109.8 . . ?
H13G C134 H13H 108.2 . . ?
C39 C135 H135 109.5 . . ?
C39 C135 C182 108.3(5) . . ?
C83 C135 C39 110.3(6) . . ?
C83 C135 H135 109.5 . . ?
C83 C135 C182 109.7(5) . . ?
C182 C135 H135 109.5 . . ?
C38 C136 H136 109.5 . . ?
C38 C136 C154 108.4(4) . . ?
C154 C136 H136 109.5 . . ?
C188 C136 C38 110.0(4) . . ?
C188 C136 H136 109.5 . . ?
C188 C136 C154 109.8(4) . . ?
C15 C137 H13I 109.9 . . ?
C15 C137 H13J 109.9 . . ?
C51 C137 C15 108.7(4) . . ?
C51 C137 H13I 109.9 . . ?
C51 C137 H13J 109.9 . . ?
H13I C137 H13J 108.3 . . ?
C91 C138 P2 123.6(5) . . ?
C118 C138 P2 118.8(4) . . ?
C118 C138 C91 117.5(5) . . ?
C69 C139 C108 108.5(5) . . ?
C69 C139 H139 109.0 . . ?
C108 C139 H139 109.0 . . ?
C133 C139 C69 110.4(6) . . ?
C133 C139 C108 111.0(5) . . ?
C133 C139 H139 109.0 . . ?
C7 C140 C32 109.5(4) . . ?
C7 C140 H140 109.3 . . ?
C32 C140 H140 109.3 . . ?
C84 C140 C7 110.5(4) . . ?
C84 C140 C32 109.0(4) . . ?
C84 C140 H140 109.3 . . ?
C57 C141 C121 109.4(5) . . ?
C57 C141 H14C 109.8 . . ?
C57 C141 H14D 109.8 . . ?
C121 C141 H14C 109.8 . . ?
C121 C141 H14D 109.8 . . ?
H14C C141 H14D 108.2 . . ?
C20 C142 C51 108.5(4) . . ?
C20 C142 H14E 110.0 . . ?
C20 C142 H14F 110.0 . . ?
C51 C142 H14E 110.0 . . ?
C51 C142 H14F 110.0 . . ?
H14E C142 H14F 108.4 . . ?
C97 C143 H143 109.7 . . ?
C97 C143 C180 108.4(5) . . ?
C147 C143 C97 109.5(5) . . ?
C147 C143 H143 109.7 . . ?
C147 C143 C180 109.8(4) . . ?
C180 C143 H143 109.7 . . ?
C60 C144 C102 109.2(4) . . ?
C60 C144 H14G 109.8 . . ?
C60 C144 H14H 109.8 . . ?
C102 C144 H14G 109.8 . . ?
C102 C144 H14H 109.8 . . ?
H14G C144 H14H 108.3 . . ?
C21 C145 C105 119.2(7) . . ?
C21 C145 H145 120.4 . . ?
C105 C145 H145 120.4 . . ?
C4 C146 C106 109.2(4) . . ?
C4 C146 H14I 109.8 . . ?
C4 C146 H14J 109.8 . . ?
C106 C146 H14I 109.8 . . ?
C106 C146 H14J 109.8 . . ?
H14I C146 H14J 108.3 . . ?
C121 C147 H14K 109.4 . . ?
C121 C147 H14L 109.4 . . ?
C143 C147 C121 111.0(5) . . ?
C143 C147 H14K 109.4 . . ?
C143 C147 H14L 109.4 . . ?
H14K C147 H14L 108.0 . . ?
C85 C148 P4 122.1(4) . . ?
C162 C148 P4 118.0(4) . . ?
C162 C148 C85 119.9(5) . . ?
C92 C149 H149 120.0 . . ?
C175 C149 C92 120.0(6) . . ?
C175 C149 H149 120.0 . . ?
C77 C150 P3 124.0(5) . . ?
C163 C150 P3 118.6(4) . . ?
C163 C150 C77 117.3(6) . . ?
C11 C151 H151 119.8 . . ?
C166 C151 C11 120.3(6) . . ?
C166 C151 H151 119.8 . . ?
C3 C152 H15A 110.0 . . ?
C3 C152 H15B 110.0 . . ?
C66 C152 C3 108.5(4) . . ?
C66 C152 H15A 110.0 . . ?
C66 C152 H15B 110.0 . . ?
H15A C152 H15B 108.4 . . ?
C39 C153 C59 108.0(6) . . ?
C39 C153 H153 109.7 . . ?
C59 C153 H153 109.7 . . ?
C81 C153 C39 110.5(5) . . ?
C81 C153 C59 109.2(6) . . ?
C81 C153 H153 109.7 . . ?
C86 C154 C136 109.2(4) . . ?
C86 C154 H15C 109.8 . . ?
C86 C154 H15D 109.8 . . ?
C136 C154 H15C 109.8 . . ?
C136 C154 H15D 109.8 . . ?
H15C C154 H15D 108.3 . . ?
C125 C155 H155 119.4 . . ?
C131 C155 C125 121.1(6) . . ?
C131 C155 H155 119.4 . . ?
C70 C156 H156 119.5 . . ?
C172 C156 C70 120.9(6) . . ?
C172 C156 H156 119.5 . . ?
C13 C157 C129 110.6(5) . . ?
C13 C157 H15E 109.5 . . ?
C13 C157 H15F 109.5 . . ?
C129 C157 H15E 109.5 . . ?
C129 C157 H15F 109.5 . . ?
H15E C157 H15F 108.1 . . ?
C29 C158 C122 109.1(4) . . ?
C29 C158 H158 109.3 . . ?
C122 C158 H158 109.3 . . ?
C160 C158 C29 110.1(5) . . ?
C160 C158 C122 109.8(4) . . ?
C160 C158 H158 109.3 . . ?
C9 C159 H159 109.4 . . ?
C89 C159 C9 109.3(7) . . ?
C89 C159 H159 109.4 . . ?
C183 C159 C9 109.1(7) . . ?
C183 C159 C89 110.2(6) . . ?
C183 C159 H159 109.4 . . ?
C22 C160 H16C 109.7 . . ?
C22 C160 H16D 109.7 . . ?
C158 C160 C22 109.7(4) . . ?
C158 C160 H16C 109.7 . . ?
C158 C160 H16D 109.7 . . ?
H16C C160 H16D 108.2 . . ?
C162 C161 H161 120.4 . . ?
C162 C161 C187 119.1(6) . . ?
C187 C161 H161 120.4 . . ?
C148 C162 C161 120.7(5) . . ?
C148 C162 H162 119.6 . . ?
C161 C162 H162 119.6 . . ?
C87 C163 H163 118.9 . . ?
C150 C163 C87 122.3(7) . . ?
C150 C163 H163 118.9 . . ?
C19 C164 C88 120.2(5) . . ?
C19 C164 H164 119.9 . . ?
C88 C164 H164 119.9 . . ?
C23 C165 C110 121.4(7) . . ?
C23 C165 H165 119.3 . . ?
C110 C165 H165 119.3 . . ?
C58 C166 H166 119.9 . . ?
C151 C166 C58 120.1(5) . . ?
C151 C166 H166 119.9 . . ?
C43 C167 C75 119.5(6) . . ?
C43 C167 H167 120.3 . . ?
C75 C167 H167 120.3 . . ?
C90 C168 H16E 109.7 . . ?
C90 C168 H16F 109.7 . . ?
C114 C168 C90 109.9(4) . . ?
C114 C168 H16E 109.7 . . ?
C114 C168 H16F 109.7 . . ?
H16E C168 H16F 108.2 . . ?
C87 C169 H169 120.6 . . ?
C181 C169 C87 118.9(7) . . ?
C181 C169 H169 120.6 . . ?
C10 C170 C90 109.4(4) . . ?
C10 C170 H17A 109.8 . . ?
C10 C170 H17B 109.8 . . ?
C90 C170 H17A 109.8 . . ?
C90 C170 H17B 109.8 . . ?
H17A C170 H17B 108.2 . . ?
C113 C171 H171 120.1 . . ?
C189 C171 C113 119.8(6) . . ?
C189 C171 H171 120.1 . . ?
C53 C172 H172 120.3 . . ?
C156 C172 C53 119.4(5) . . ?
C156 C172 H172 120.3 . . ?
C79 C173 H173 119.6 . . ?
C79 C173 C175 120.8(6) . . ?
C175 C173 H173 119.6 . . ?
C28 C174 C121 109.9(4) . . ?
C28 C174 H17C 109.7 . . ?
C28 C174 H17D 109.7 . . ?
C121 C174 H17C 109.7 . . ?
C121 C174 H17D 109.7 . . ?
H17C C174 H17D 108.2 . . ?
C149 C175 H175 119.9 . . ?
C173 C175 C149 120.3(7) . . ?
C173 C175 H175 119.9 . . ?
C104 C176 H176 108.9 . . ?
C117 C176 C104 109.8(5) . . ?
C117 C176 H176 108.9 . . ?
C133 C176 C104 109.3(5) . . ?
C133 C176 C117 110.9(5) . . ?
C133 C176 H176 108.9 . . ?
C5 C177 H177 120.1 . . ?
C179 C177 C5 119.9(7) . . ?
C179 C177 H177 120.1 . . ?
C71 C178 P3 117.3(4) . . ?
C71 C178 C73 118.7(6) . . ?
C73 C178 P3 123.9(5) . . ?
C73 C179 C177 120.3(7) . . ?
C73 C179 H179 119.8 . . ?
C177 C179 H179 119.8 . . ?
C28 C180 C143 110.4(4) . . ?
C28 C180 H18A 109.6 . . ?
C28 C180 H18B 109.6 . . ?
C143 C180 H18A 109.6 . . ?
C143 C180 H18B 109.6 . . ?
H18A C180 H18B 108.1 . . ?
C77 C181 H181 119.0 . . ?
C169 C181 C77 122.1(7) . . ?
C169 C181 H181 119.0 . . ?
C30 C182 C135 109.5(4) . . ?
C30 C182 H18C 109.8 . . ?
C30 C182 H18D 109.8 . . ?
C135 C182 H18C 109.8 . . ?
C135 C182 H18D 109.8 . . ?
H18C C182 H18D 108.2 . . ?
C47 C183 H18E 110.1 . . ?
C47 C183 H18F 110.1 . . ?
C159 C183 C47 107.8(6) . . ?
C159 C183 H18E 110.1 . . ?
C159 C183 H18F 110.1 . . ?
H18E C183 H18F 108.5 . . ?
C102 C184 H18G 109.9 . . ?
C102 C184 H18H 109.9 . . ?
C106 C184 C102 108.9(4) . . ?
C106 C184 H18G 109.9 . . ?
C106 C184 H18H 109.9 . . ?
H18G C184 H18H 108.3 . . ?
C85 C185 H185 120.2 . . ?
C85 C185 C187 119.6(6) . . ?
C187 C185 H185 120.2 . . ?
C124 C186 H186 119.6 . . ?
C131 C186 C124 120.7(6) . . ?
C131 C186 H186 119.6 . . ?
C161 C187 C185 120.9(6) . . ?
C161 C187 H187 119.5 . . ?
C185 C187 H187 119.5 . . ?
C128 C188 H18I 109.7 . . ?
C128 C188 H18J 109.7 . . ?
C136 C188 C128 110.0(4) . . ?
C136 C188 H18I 109.7 . . ?
C136 C188 H18J 109.7 . . ?
H18I C188 H18J 108.2 . . ?
C91 C189 H189 119.7 . . ?
C171 C189 C91 120.6(7) . . ?
C171 C189 H189 119.7 . . ?
C49 C190 H190 109.3 . . ?
C123 C190 C49 109.5(5) . . ?
C123 C190 H190 109.3 . . ?
C126 C190 C49 109.2(5) . . ?
C126 C190 C123 110.3(5) . . ?
C126 C190 H190 109.3 . . ?
C47 C191 H191 124.7 . . ?
C95 C191 C47 110.5(7) . . ?
C95 C191 H191 124.7 . . ?
C54 C192 H192 119.9 . . ?
C63 C192 C54 120.2(5) . . ?
C63 C192 H192 119.9 . . ?
Cu9 Cl1 Cu17 80.31(4) . . ?
Cu16 Cl2 Cu11 74.67(4) . . ?

loop_
_geom_bond_atom_site_label_1
_geom_bond_atom_site_label_2
_geom_bond_distance
_geom_bond_site_symmetry_2
_geom_bond_publ_flag
Cu19 S7 2.2272(11) . ?
Cu19 S10 2.3015(12) . ?
Cu19 P1 2.2052(12) . ?
Cu20 Cu3 2.7052(10) . ?
Cu20 S11 2.1712(13) . ?
Cu20 S12 2.1623(13) . ?
Cu3 S1 2.2152(13) . ?
Cu3 S6 2.4354(12) . ?
Cu3 S11 2.2197(13) . ?
Cu4 S1 2.3104(12) . ?
Cu4 S4 2.2256(11) . ?
Cu4 P3 2.2096(13) . ?
Cu Cu7 2.6920(9) . ?
Cu Cu8 2.5425(9) . ?
Cu Cu9 2.4751(8) . ?
Cu Cu11 2.8297(9) . ?
Cu Cu14 2.5110(8) . ?
Cu Cu16 2.4753(9) . ?
Cu Cu17 2.9895(11) . ?
Cu Cu18 2.6680(9) . ?
Cu H 1.68(5) . ?
Cu HA 1.73(3) . ?
Cu HB 1.61(4) . ?
Cu6 Cu7 2.7773(9) . ?
Cu6 S3 2.3165(12) . ?
Cu6 S9 2.2513(12) . ?
Cu6 P4 2.2165(13) . ?
Cu7 Cu8 2.9967(9) . ?
Cu7 Cu14 3.0156(9) . ?
Cu7 S2 2.1941(13) . ?
Cu7 S9 2.2080(14) . ?
Cu8 Cu14 2.8006(8) . ?
Cu8 Cu18 2.9365(9) . ?
Cu8 S9 2.3442(12) . ?
Cu8 S12 2.2881(12) . ?
Cu8 HA 1.73(3) . ?
Cu9 Cu10 2.8102(9) . ?
Cu9 Cu11 2.8917(9) . ?
Cu9 Cu17 3.0140(10) . ?
Cu9 S1 2.2592(11) . ?
Cu9 Cl1 2.3181(13) . ?
Cu9 H 2.03(5) . ?
Cu9 HA 2.01(3) . ?
Cu10 Cu11 2.5481(9) . ?
Cu10 Cu16 2.8034(9) . ?
Cu10 Cu17 2.5784(9) . ?
Cu10 S4 2.2333(12) . ?
Cu10 S7 2.2202(12) . ?
Cu10 H 1.83(5) . ?
Cu11 Cu16 2.8357(9) . ?
Cu11 S4 2.3422(12) . ?
Cu11 S6 2.2891(12) . ?
Cu11 Cl2 2.3609(12) . ?
Cu11 H 1.96(5) . ?
Cu12 Cu18 2.8538(9) . ?
Cu12 S8 2.2427(12) . ?
Cu12 S12 2.3309(12) . ?
Cu12 P2 2.2195(13) . ?
Cu13 Cu15 2.7031(9) . ?
Cu13 S2 2.4554(12) . ?
Cu13 S5 2.2208(13) . ?
Cu13 S10 2.2188(12) . ?
Cu14 Cu18 2.9340(9) . ?
Cu14 S3 2.2763(12) . ?
Cu14 S8 2.3327(12) . ?
Cu14 HB 1.72(4) . ?
Cu15 S3 2.1617(13) . ?
Cu15 S5 2.1666(14) . ?
Cu16 Cu17 2.9169(10) . ?
Cu16 S10 2.2556(12) . ?
Cu16 Cl2 2.3142(12) . ?
Cu16 H 1.92(5) . ?
Cu17 S2 2.2902(12) . ?
Cu17 S7 2.3295(14) . ?
Cu17 Cl1 2.3556(13) . ?
Cu18 S6 2.1929(12) . ?
Cu18 S8 2.2058(12) . ?
S1 C20 1.859(4) . ?
S2 C34 1.848(5) . ?
S3 C4 1.864(4) . ?
S4 C52 1.845(4) . ?
S5 C28 1.859(5) . ?
S6 C76 1.866(4) . ?
S7 C30 1.857(4) . ?
S8 C6 1.850(4) . ?
S9 C18 1.855(4) . ?
S10 C1 1.861(4) . ?
S11 C98 1.848(5) . ?
S12 C66 1.854(4) . ?
P1 C42 1.830(5) . ?
P1 C78 1.830(5) . ?
P1 C94 1.820(4) . ?
P2 C58 1.827(5) . ?
P2 C92 1.817(5) . ?
P2 C138 1.837(5) . ?
P3 C54 1.819(5) . ?
P3 C150 1.825(6) . ?
P3 C178 1.825(6) . ?
P4 C8 1.817(5) . ?
P4 C110 1.822(5) . ?
P4 C148 1.830(5) . ?
C1 C14 1.540(6) . ?
C1 C32 1.524(6) . ?
C1 C40 1.532(6) . ?
C2 H2 0.9500 . ?
C2 C43 1.386(8) . ?
C2 C78 1.370(8) . ?
C3 H3 1.0000 . ?
C3 C67 1.517(9) . ?
C3 C127 1.521(9) . ?
C3 C152 1.555(8) . ?
C4 C44 1.532(6) . ?
C4 C130 1.525(6) . ?
C4 C146 1.525(6) . ?
C5 H5 0.9500 . ?
C5 C71 1.381(9) . ?
C5 C177 1.407(11) . ?
C6 C16 1.524(6) . ?
C6 C46 1.536(6) . ?
C6 C50 1.524(6) . ?
C7 H7A 0.9900 . ?
C7 H7B 0.9900 . ?
C7 C24 1.516(7) . ?
C7 C140 1.523(7) . ?
C8 C70 1.386(7) . ?
C8 C96 1.386(6) . ?
C9 H9A 0.9900 . ?
C9 H9B 0.9900 . ?
C9 C98 1.494(8) . ?
C9 C159 1.547(8) . ?
C10 H10 1.0000 . ?
C10 C16 1.535(6) . ?
C10 C112 1.524(7) . ?
C10 C170 1.524(7) . ?
C11 H11 0.9500 . ?
C11 C31 1.379(8) . ?
C11 C151 1.372(9) . ?
C12 H12A 0.9900 . ?
C12 H12B 0.9900 . ?
C12 C22 1.548(6) . ?
C12 C76 1.526(6) . ?
C13 H13 1.0000 . ?
C13 C82 1.543(7) . ?
C13 C127 1.537(9) . ?
C13 C157 1.505(8) . ?
C14 H14A 0.9900 . ?
C14 H14B 0.9900 . ?
C14 C24 1.543(6) . ?
C15 H15 1.0000 . ?
C15 C61 1.508(9) . ?
C15 C119 1.547(7) . ?
C15 C137 1.521(8) . ?
C16 H16A 0.9900 . ?
C16 H16B 0.9900 . ?
C17 H17 0.9500 . ?
C17 C41 1.370(8) . ?
C17 C94 1.396(7) . ?
C18 C36 1.530(6) . ?
C18 C38 1.531(6) . ?
C18 C56 1.526(6) . ?
C19 H19 0.9500 . ?
C19 C41 1.374(9) . ?
C19 C164 1.380(8) . ?
C20 C119 1.521(7) . ?
C20 C132 1.529(7) . ?
C20 C142 1.510(6) . ?
C21 H21 0.9500 . ?
C21 C23 1.348(11) . ?
C21 C145 1.378(11) . ?
C22 H22 1.0000 . ?
C22 C99 1.530(8) . ?
C22 C160 1.528(7) . ?
C23 H23 0.9500 . ?
C23 C165 1.373(9) . ?
C24 H24 1.0000 . ?
C24 C74 1.528(7) . ?
C25 H25 1.0000 . ?
C25 C29 1.522(8) . ?
C25 C62 1.539(7) . ?
C25 C99 1.516(8) . ?
C26 H26 1.0000 . ?
C26 C40 1.539(6) . ?
C26 C74 1.525(6) . ?
C26 C84 1.520(7) . ?
C27 H27A 0.9900 . ?
C27 H27B 0.9900 . ?
C27 C28 1.521(6) . ?
C27 C57 1.547(8) . ?
C28 C174 1.529(7) . ?
C28 C180 1.526(7) . ?
C29 H29A 0.9900 . ?
C29 H29B 0.9900 . ?
C29 C158 1.536(8) . ?
C30 C59 1.518(7) . ?
C30 C103 1.523(7) . ?
C30 C182 1.514(7) . ?
C31 H31 0.9500 . ?
C31 C80 1.391(7) . ?
C32 H32A 0.9900 . ?
C32 H32B 0.9900 . ?
C32 C140 1.546(6) . ?
C33 H33A 0.9900 . ?
C33 H33B 0.9900 . ?
C33 C101 1.514(9) . ?
C33 C115 1.542(8) . ?
C34 C104 1.529(6) . ?
C34 C108 1.526(7) . ?
C34 C134 1.527(6) . ?
C35 H35A 0.9900 . ?
C35 H35B 0.9900 . ?
C35 C51 1.521(10) . ?
C35 C109 1.503(8) . ?
C36 H36A 0.9900 . ?
C36 H36B 0.9900 . ?
C36 C86 1.526(7) . ?
C37 H37 1.0000 . ?
C37 C81 1.496(9) . ?
C37 C83 1.502(9) . ?
C37 C103 1.555(7) . ?
C38 H38A 0.9900 . ?
C38 H38B 0.9900 . ?
C38 C136 1.531(6) . ?
C39 H39A 0.9900 . ?
C39 H39B 0.9900 . ?
C39 C135 1.502(10) . ?
C39 C153 1.535(10) . ?
C40 H40A 0.9900 . ?
C40 H40B 0.9900 . ?
C41 H41 0.9500 . ?
C42 C124 1.396(7) . ?
C42 C125 1.389(7) . ?
C43 H43 0.9500 . ?
C43 C167 1.371(9) . ?
C44 H44A 0.9900 . ?
C44 H44B 0.9900 . ?
C44 C60 1.530(6) . ?
C45 H45A 0.9900 . ?
C45 H45B 0.9900 . ?
C45 C47 1.571(10) . ?
C45 C98 1.511(8) . ?
C46 H46A 0.9900 . ?
C46 H46B 0.9900 . ?
C46 C90 1.547(6) . ?
C47 H47 1.0000 . ?
C47 C183 1.522(13) . ?
C47 C191 1.502(15) . ?
C48 H48 0.9500 . ?
C48 C54 1.377(7) . ?
C48 C68 1.377(7) . ?
C49 H49A 0.9900 . ?
C49 H49B 0.9900 . ?
C49 C101 1.533(8) . ?
C49 C190 1.532(8) . ?
C50 H50A 0.9900 . ?
C50 H50B 0.9900 . ?
C50 C114 1.531(6) . ?
C51 H51 1.0000 . ?
C51 C137 1.520(9) . ?
C51 C142 1.553(7) . ?
C52 C72 1.526(7) . ?
C52 C120 1.523(6) . ?
C52 C126 1.536(6) . ?
C53 H53 0.9500 . ?
C53 C96 1.378(8) . ?
C53 C172 1.369(9) . ?
C54 C192 1.404(7) . ?
C55 H55A 0.9900 . ?
C55 H55B 0.9900 . ?
C55 C86 1.514(8) . ?
C55 C128 1.522(8) . ?
C56 H56A 0.9900 . ?
C56 H56B 0.9900 . ?
C56 C128 1.538(7) . ?
C57 H57 1.0000 . ?
C57 C97 1.505(9) . ?
C57 C141 1.529(9) . ?
C58 C80 1.373(7) . ?
C58 C166 1.391(7) . ?
C59 H59A 0.9900 . ?
C59 H59B 0.9900 . ?
C59 C153 1.558(8) . ?
C60 H60 1.0000 . ?
C60 C64 1.535(7) . ?
C60 C144 1.518(8) . ?
C61 H61A 0.9900 . ?
C61 H61B 0.9900 . ?
C61 C109 1.503(8) . ?
C62 H62A 0.9900 . ?
C62 H62B 0.9900 . ?
C62 C76 1.523(6) . ?
C63 H63 0.9500 . ?
C63 C116 1.369(9) . ?
C63 C192 1.380(8) . ?
C64 H64A 0.9900 . ?
C64 H64B 0.9900 . ?
C64 C106 1.525(8) . ?
C65 H65 1.0000 . ?
C65 C69 1.528(9) . ?
C65 C117 1.536(8) . ?
C65 C134 1.536(7) . ?
C66 C82 1.520(7) . ?
C66 C100 1.517(6) . ?
C66 C152 1.523(7) . ?
C67 H67A 0.9900 . ?
C67 H67B 0.9900 . ?
C67 C129 1.523(10) . ?
C68 H68 0.9500 . ?
C68 C116 1.383(8) . ?
C69 H69A 0.9900 . ?
C69 H69B 0.9900 . ?
C69 C139 1.524(9) . ?
C70 H70 0.9500 . ?
C70 C156 1.377(8) . ?
C71 H71 0.9500 . ?
C71 C178 1.389(8) . ?
C72 H72A 0.9900 . ?
C72 H72B 0.9900 . ?
C72 C115 1.539(7) . ?
C73 H73 0.9500 . ?
C73 C178 1.400(8) . ?
C73 C179 1.372(10) . ?
C74 H74A 0.9900 . ?
C74 H74B 0.9900 . ?
C75 H75 0.9500 . ?
C75 C111 1.374(8) . ?
C75 C167 1.374(9) . ?
C76 C122 1.532(6) . ?
C77 H77 0.9500 . ?
C77 C150 1.391(8) . ?
C77 C181 1.386(9) . ?
C78 C111 1.381(7) . ?
C79 H79 0.9500 . ?
C79 C107 1.384(8) . ?
C79 C173 1.355(10) . ?
C80 H80 0.9500 . ?
C81 H81A 0.9900 . ?
C81 H81B 0.9900 . ?
C81 C153 1.518(10) . ?
C82 H82A 0.9900 . ?
C82 H82B 0.9900 . ?
C83 H83A 0.9900 . ?
C83 H83B 0.9900 . ?
C83 C135 1.496(9) . ?
C84 H84A 0.9900 . ?
C84 H84B 0.9900 . ?
C84 C140 1.515(7) . ?
C85 H85 0.9500 . ?
C85 C148 1.390(7) . ?
C85 C185 1.376(9) . ?
C86 H86 1.0000 . ?
C86 C154 1.539(7) . ?
C87 H87 0.9500 . ?
C87 C163 1.387(9) . ?
C87 C169 1.389(11) . ?
C88 H88 0.9500 . ?
C88 C94 1.381(7) . ?
C88 C164 1.381(6) . ?
C89 H89A 0.9900 . ?
C89 H89B 0.9900 . ?
C89 C95 1.494(13) . ?
C89 C159 1.514(12) . ?
C90 H90 1.0000 . ?
C90 C168 1.532(7) . ?
C90 C170 1.529(7) . ?
C91 H91 0.9500 . ?
C91 C138 1.374(8) . ?
C91 C189 1.377(10) . ?
C92 C107 1.380(7) . ?
C92 C149 1.381(8) . ?
C93 H93A 0.9900 . ?
C93 H93B 0.9900 . ?
C93 C95 1.531(10) . ?
C93 C98 1.516(8) . ?
C95 H95 1.0000 . ?
C95 C191 1.403(16) . ?
C96 H96 0.9500 . ?
C97 H97A 0.9900 . ?
C97 H97B 0.9900 . ?
C97 C143 1.506(8) . ?
C99 H99A 0.9900 . ?
C99 H99B 0.9900 . ?
C100 H10A 0.9900 . ?
C100 H10B 0.9900 . ?
C100 C129 1.525(7) . ?
C101 H101 1.0000 . ?
C101 C120 1.529(7) . ?
C102 H102 1.0000 . ?
C102 C130 1.536(7) . ?
C102 C144 1.535(8) . ?
C102 C184 1.537(7) . ?
C103 H10C 0.9900 . ?
C103 H10D 0.9900 . ?
C104 H10E 0.9900 . ?
C104 H10F 0.9900 . ?
C104 C176 1.547(7) . ?
C105 H105 0.9500 . ?
C105 C110 1.364(8) . ?
C105 C145 1.414(8) . ?
C106 H106 1.0000 . ?
C106 C146 1.530(7) . ?
C106 C184 1.524(8) . ?
C107 H107 0.9500 . ?
C108 H10G 0.9900 . ?
C108 H10H 0.9900 . ?
C108 C139 1.531(8) . ?
C109 H109 1.0000 . ?
C109 C132 1.534(7) . ?
C110 C165 1.375(8) . ?
C111 H111 0.9500 . ?
C112 H11A 0.9900 . ?
C112 H11B 0.9900 . ?
C112 C114 1.532(7) . ?
C113 H113 0.9500 . ?
C113 C118 1.384(8) . ?
C113 C171 1.362(10) . ?
C114 H114 1.0000 . ?
C114 C168 1.523(7) . ?
C115 H115 1.0000 . ?
C115 C123 1.534(8) . ?
C116 H116 0.9500 . ?
C117 H11C 0.9900 . ?
C117 H11D 0.9900 . ?
C117 C176 1.521(8) . ?
C118 H118 0.9500 . ?
C118 C138 1.370(7) . ?
C119 H11E 0.9900 . ?
C119 H11F 0.9900 . ?
C120 H12C 0.9900 . ?
C120 H12D 0.9900 . ?
C121 H121 1.0000 . ?
C121 C141 1.534(8) . ?
C121 C147 1.510(9) . ?
C121 C174 1.532(7) . ?
C122 H12E 0.9900 . ?
C122 H12F 0.9900 . ?
C122 C158 1.537(7) . ?
C123 H12G 0.9900 . ?
C123 H12H 0.9900 . ?
C123 C190 1.525(9) . ?
C124 H124 0.9500 . ?
C124 C186 1.388(7) . ?
C125 H125 0.9500 . ?
C125 C155 1.399(8) . ?
C126 H12I 0.9900 . ?
C126 H12J 0.9900 . ?
C126 C190 1.520(7) . ?
C127 H12K 0.9900 . ?
C127 H12L 0.9900 . ?
C128 H128 1.0000 . ?
C128 C188 1.540(7) . ?
C129 H129 1.0000 . ?
C129 C157 1.519(9) . ?
C130 H13A 0.9900 . ?
C130 H13B 0.9900 . ?
C131 H131 0.9500 . ?
C131 C155 1.361(9) . ?
C131 C186 1.347(9) . ?
C132 H13C 0.9900 . ?
C132 H13D 0.9900 . ?
C133 H13E 0.9900 . ?
C133 H13F 0.9900 . ?
C133 C139 1.512(9) . ?
C133 C176 1.518(9) . ?
C134 H13G 0.9900 . ?
C134 H13H 0.9900 . ?
C135 H135 1.0000 . ?
C135 C182 1.552(7) . ?
C136 H136 1.0000 . ?
C136 C154 1.540(7) . ?
C136 C188 1.510(7) . ?
C137 H13I 0.9900 . ?
C137 H13J 0.9900 . ?
C139 H139 1.0000 . ?
C140 H140 1.0000 . ?
C141 H14C 0.9900 . ?
C141 H14D 0.9900 . ?
C142 H14E 0.9900 . ?
C142 H14F 0.9900 . ?
C143 H143 1.0000 . ?
C143 C147 1.498(8) . ?
C143 C180 1.534(7) . ?
C144 H14G 0.9900 . ?
C144 H14H 0.9900 . ?
C145 H145 0.9500 . ?
C146 H14I 0.9900 . ?
C146 H14J 0.9900 . ?
C147 H14K 0.9900 . ?
C147 H14L 0.9900 . ?
C148 C162 1.373(7) . ?
C149 H149 0.9500 . ?
C149 C175 1.372(9) . ?
C150 C163 1.372(9) . ?
C151 H151 0.9500 . ?
C151 C166 1.369(7) . ?
C152 H15A 0.9900 . ?
C152 H15B 0.9900 . ?
C153 H153 1.0000 . ?
C154 H15C 0.9900 . ?
C154 H15D 0.9900 . ?
C155 H155 0.9500 . ?
C156 H156 0.9500 . ?
C156 C172 1.358(8) . ?
C157 H15E 0.9900 . ?
C157 H15F 0.9900 . ?
C158 H158 1.0000 . ?
C158 C160 1.521(8) . ?
C159 H159 1.0000 . ?
C159 C183 1.494(12) . ?
C160 H16C 0.9900 . ?
C160 H16D 0.9900 . ?
C161 H161 0.9500 . ?
C161 C162 1.375(8) . ?
C161 C187 1.377(10) . ?
C162 H162 0.9500 . ?
C163 H163 0.9500 . ?
C164 H164 0.9500 . ?
C165 H165 0.9500 . ?
C166 H166 0.9500 . ?
C167 H167 0.9500 . ?
C168 H16E 0.9900 . ?
C168 H16F 0.9900 . ?
C169 H169 0.9500 . ?
C169 C181 1.344(11) . ?
C170 H17A 0.9900 . ?
C170 H17B 0.9900 . ?
C171 H171 0.9500 . ?
C171 C189 1.344(11) . ?
C172 H172 0.9500 . ?
C173 H173 0.9500 . ?
C173 C175 1.369(10) . ?
C174 H17C 0.9900 . ?
C174 H17D 0.9900 . ?
C175 H175 0.9500 . ?
C176 H176 1.0000 . ?
C177 H177 0.9500 . ?
C177 C179 1.380(11) . ?
C179 H179 0.9500 . ?
C180 H18A 0.9900 . ?
C180 H18B 0.9900 . ?
C181 H181 0.9500 . ?
C182 H18C 0.9900 . ?
C182 H18D 0.9900 . ?
C183 H18E 0.9900 . ?
C183 H18F 0.9900 . ?
C184 H18G 0.9900 . ?
C184 H18H 0.9900 . ?
C185 H185 0.9500 . ?
C185 C187 1.382(11) . ?
C186 H186 0.9500 . ?
C187 H187 0.9500 . ?
C188 H18I 0.9900 . ?
C188 H18J 0.9900 . ?
C189 H189 0.9500 . ?
C190 H190 1.0000 . ?
C191 H191 0.9500 . ?
C192 H192 0.9500 . ?

loop_
_geom_torsion_atom_site_label_1
_geom_torsion_atom_site_label_2
_geom_torsion_atom_site_label_3
_geom_torsion_atom_site_label_4
_geom_torsion
_geom_torsion_site_symmetry_1
_geom_torsion_site_symmetry_2
_geom_torsion_site_symmetry_3
_geom_torsion_site_symmetry_4
_geom_torsion_publ_flag
Cu19 S7 C30 C59 45.7(4) . . . . ?
Cu19 S7 C30 C103 -74.9(4) . . . . ?
Cu19 S7 C30 C182 166.2(3) . . . . ?
Cu19 S10 C1 C14 56.7(3) . . . . ?
Cu19 S10 C1 C32 -63.0(3) . . . . ?
Cu19 S10 C1 C40 177.6(2) . . . . ?
Cu19 P1 C42 C124 36.6(4) . . . . ?
Cu19 P1 C42 C125 -139.1(4) . . . . ?
Cu19 P1 C78 C2 50.7(5) . . . . ?
Cu19 P1 C78 C111 -134.8(4) . . . . ?
Cu19 P1 C94 C17 -167.5(4) . . . . ?
Cu19 P1 C94 C88 9.1(5) . . . . ?
Cu20 S11 C98 C9 46.5(5) . . . . ?
Cu20 S11 C98 C45 -76.3(5) . . . . ?
Cu20 S11 C98 C93 166.5(5) . . . . ?
Cu20 S12 C66 C82 -59.4(3) . . . . ?
Cu20 S12 C66 C100 62.0(4) . . . . ?
Cu20 S12 C66 C152 -177.9(3) . . . . ?
Cu3 S1 C20 C119 67.2(4) . . . . ?
Cu3 S1 C20 C132 -174.6(3) . . . . ?
Cu3 S1 C20 C142 -54.5(4) . . . . ?
Cu3 S6 C76 C12 150.0(3) . . . . ?
Cu3 S6 C76 C62 -88.8(3) . . . . ?
Cu3 S6 C76 C122 30.4(3) . . . . ?
Cu3 S11 C98 C9 -35.5(5) . . . . ?
Cu3 S11 C98 C45 -158.2(5) . . . . ?
Cu3 S11 C98 C93 84.5(5) . . . . ?
Cu4 S1 C20 C119 -169.2(3) . . . . ?
Cu4 S1 C20 C132 -51.0(3) . . . . ?
Cu4 S1 C20 C142 69.1(4) . . . . ?
Cu4 S4 C52 C72 -77.8(3) . . . . ?
Cu4 S4 C52 C120 162.2(3) . . . . ?
Cu4 S4 C52 C126 43.3(4) . . . . ?
Cu4 P3 C54 C48 5.2(5) . . . . ?
Cu4 P3 C54 C192 -168.8(4) . . . . ?
Cu4 P3 C150 C77 -112.2(4) . . . . ?
Cu4 P3 C150 C163 69.2(5) . . . . ?
Cu4 P3 C178 C71 44.3(5) . . . . ?
Cu4 P3 C178 C73 -134.2(5) . . . . ?
Cu6 S3 C4 C44 179.6(3) . . . . ?
Cu6 S3 C4 C130 -59.5(3) . . . . ?
Cu6 S3 C4 C146 61.1(3) . . . . ?
Cu6 S9 C18 C36 57.2(3) . . . . ?
Cu6 S9 C18 C38 176.9(2) . . . . ?
Cu6 S9 C18 C56 -63.6(3) . . . . ?
Cu6 P4 C8 C70 -38.5(4) . . . . ?
Cu6 P4 C8 C96 143.4(4) . . . . ?
Cu6 P4 C110 C105 99.5(4) . . . . ?
Cu6 P4 C110 C165 -77.6(5) . . . . ?
Cu6 P4 C148 C85 167.4(5) . . . . ?
Cu6 P4 C148 C162 -11.8(5) . . . . ?
Cu7 S2 C34 C104 -65.1(3) . . . . ?
Cu7 S2 C34 C108 175.7(3) . . . . ?
Cu7 S2 C34 C134 56.1(4) . . . . ?
Cu7 S9 C18 C36 -29.9(3) . . . . ?
Cu7 S9 C18 C38 89.9(3) . . . . ?
Cu7 S9 C18 C56 -150.6(3) . . . . ?
Cu8 S9 C18 C36 -120.3(3) . . . . ?
Cu8 S9 C18 C38 -0.5(3) . . . . ?
Cu8 S9 C18 C56 119.0(3) . . . . ?
Cu8 S12 C66 C82 42.5(4) . . . . ?
Cu8 S12 C66 C100 163.9(3) . . . . ?
Cu8 S12 C66 C152 -76.0(3) . . . . ?
Cu9 S1 C20 C119 -42.5(4) . . . . ?
Cu9 S1 C20 C132 75.6(3) . . . . ?
Cu9 S1 C20 C142 -164.3(3) . . . . ?
Cu10 S4 C52 C72 122.7(3) . . . . ?
Cu10 S4 C52 C120 2.6(4) . . . . ?
Cu10 S4 C52 C126 -116.3(3) . . . . ?
Cu10 S7 C30 C59 -118.5(4) . . . . ?
Cu10 S7 C30 C103 121.0(3) . . . . ?
Cu10 S7 C30 C182 2.1(4) . . . . ?
Cu11 S4 C52 C72 48.7(3) . . . . ?
Cu11 S4 C52 C120 -71.4(4) . . . . ?
Cu11 S4 C52 C126 169.7(3) . . . . ?
Cu11 S6 C76 C12 25.7(3) . . . . ?
Cu11 S6 C76 C62 146.9(3) . . . . ?
Cu11 S6 C76 C122 -93.8(3) . . . . ?
Cu12 S8 C6 C16 59.1(3) . . . . ?
Cu12 S8 C6 C46 179.4(2) . . . . ?
Cu12 S8 C6 C50 -61.0(3) . . . . ?
Cu12 S12 C66 C82 -174.2(3) . . . . ?
Cu12 S12 C66 C100 -52.8(4) . . . . ?
Cu12 S12 C66 C152 67.3(3) . . . . ?
Cu12 P2 C58 C80 -7.3(5) . . . . ?
Cu12 P2 C58 C166 171.0(4) . . . . ?
Cu12 P2 C92 C107 -46.4(5) . . . . ?
Cu12 P2 C92 C149 134.9(5) . . . . ?
Cu12 P2 C138 C91 120.1(6) . . . . ?
Cu12 P2 C138 C118 -61.3(4) . . . . ?
Cu13 S2 C34 C104 155.3(3) . . . . ?
Cu13 S2 C34 C108 36.0(3) . . . . ?
Cu13 S2 C34 C134 -83.6(3) . . . . ?
Cu13 S5 C28 C27 -176.3(3) . . . . ?
Cu13 S5 C28 C174 -55.1(4) . . . . ?
Cu13 S5 C28 C180 65.1(3) . . . . ?
Cu13 S10 C1 C14 -68.5(3) . . . . ?
Cu13 S10 C1 C32 171.7(2) . . . . ?
Cu13 S10 C1 C40 52.4(3) . . . . ?
Cu14 S3 C4 C44 40.3(4) . . . . ?
Cu14 S3 C4 C130 161.3(3) . . . . ?
Cu14 S3 C4 C146 -78.1(3) . . . . ?
Cu14 S8 C6 C16 -117.1(3) . . . . ?
Cu14 S8 C6 C46 3.2(3) . . . . ?
Cu14 S8 C6 C50 122.7(3) . . . . ?
Cu15 S3 C4 C44 -63.3(3) . . . . ?
Cu15 S3 C4 C130 57.7(3) . . . . ?
Cu15 S3 C4 C146 178.3(3) . . . . ?
Cu15 S5 C28 C27 -93.6(4) . . . . ?
Cu15 S5 C28 C174 27.6(4) . . . . ?
Cu15 S5 C28 C180 147.8(3) . . . . ?
Cu16 S10 C1 C14 -174.7(3) . . . . ?
Cu16 S10 C1 C32 65.5(3) . . . . ?
Cu16 S10 C1 C40 -53.8(3) . . . . ?
Cu17 S2 C34 C104 34.9(4) . . . . ?
Cu17 S2 C34 C108 -84.4(3) . . . . ?
Cu17 S2 C34 C134 156.1(3) . . . . ?
Cu17 S7 C30 C59 165.1(3) . . . . ?
Cu17 S7 C30 C103 44.6(4) . . . . ?
Cu17 S7 C30 C182 -74.3(4) . . . . ?
Cu18 S6 C76 C12 -72.9(3) . . . . ?
Cu18 S6 C76 C62 48.3(3) . . . . ?
Cu18 S6 C76 C122 167.5(3) . . . . ?
Cu18 S8 C6 C16 -29.5(3) . . . . ?
Cu18 S8 C6 C46 90.7(3) . . . . ?
Cu18 S8 C6 C50 -149.7(2) . . . . ?
S1 C20 C119 C15 176.1(4) . . . . ?
S1 C20 C132 C109 179.5(4) . . . . ?
S1 C20 C142 C51 -177.8(4) . . . . ?
S2 C34 C104 C176 -178.9(3) . . . . ?
S2 C34 C108 C139 179.6(4) . . . . ?
S2 C34 C134 C65 177.5(4) . . . . ?
S3 C4 C44 C60 -179.3(3) . . . . ?
S3 C4 C130 C102 179.5(3) . . . . ?
S3 C4 C146 C106 179.8(4) . . . . ?
S4 C52 C72 C115 -179.0(3) . . . . ?
S4 C52 C120 C101 -179.9(4) . . . . ?
S4 C52 C126 C190 179.9(4) . . . . ?
S5 C28 C174 C121 -178.7(4) . . . . ?
S5 C28 C180 C143 178.2(3) . . . . ?
S6 C76 C122 C158 -179.1(4) . . . . ?
S7 C30 C59 C153 179.3(5) . . . . ?
S7 C30 C103 C37 -178.9(4) . . . . ?
S7 C30 C182 C135 179.8(4) . . . . ?
S8 C6 C16 C10 -179.3(3) . . . . ?
S8 C6 C46 C90 178.0(3) . . . . ?
S8 C6 C50 C114 -178.7(3) . . . . ?
S9 C18 C36 C86 -179.5(3) . . . . ?
S9 C18 C38 C136 177.2(3) . . . . ?
S9 C18 C56 C128 -178.6(3) . . . . ?
S10 C1 C14 C24 -179.3(3) . . . . ?
S10 C1 C32 C140 -178.6(3) . . . . ?
S10 C1 C40 C26 178.1(3) . . . . ?
S12 C66 C82 C13 -179.5(3) . . . . ?
S12 C66 C100 C129 179.1(4) . . . . ?
S12 C66 C152 C3 179.7(4) . . . . ?
P1 C42 C124 C186 -176.7(4) . . . . ?
P1 C42 C125 C155 176.6(5) . . . . ?
P1 C78 C111 C75 -174.0(5) . . . . ?
P2 C58 C80 C31 179.4(5) . . . . ?
P2 C58 C166 C151 -180.0(5) . . . . ?
P2 C92 C107 C79 -176.0(5) . . . . ?
P2 C92 C149 C175 176.9(5) . . . . ?
P3 C54 C192 C63 176.5(5) . . . . ?
P3 C150 C163 C87 179.2(6) . . . . ?
P4 C8 C70 C156 -176.9(4) . . . . ?
P4 C8 C96 C53 176.5(4) . . . . ?
P4 C110 C165 C23 -179.1(6) . . . . ?
P4 C148 C162 C161 -177.4(6) . . . . ?
C1 C14 C24 C7 60.8(5) . . . . ?
C1 C14 C24 C74 -60.7(5) . . . . ?
C1 C32 C140 C7 -60.8(5) . . . . ?
C1 C32 C140 C84 60.1(5) . . . . ?
C2 C43 C167 C75 -0.6(12) . . . . ?
C2 C78 C111 C75 0.3(8) . . . . ?
C3 C67 C129 C100 61.8(7) . . . . ?
C3 C67 C129 C157 -57.9(7) . . . . ?
C4 C44 C60 C64 60.8(6) . . . . ?
C4 C44 C60 C144 -59.7(5) . . . . ?
C5 C71 C178 P3 179.0(5) . . . . ?
C5 C71 C178 C73 -2.4(9) . . . . ?
C5 C177 C179 C73 -2.5(13) . . . . ?
C6 C46 C90 C168 -59.9(5) . . . . ?
C6 C46 C90 C170 60.5(5) . . . . ?
C6 C50 C114 C112 -59.8(5) . . . . ?
C6 C50 C114 C168 60.0(5) . . . . ?
C7 C24 C74 C26 -60.6(5) . . . . ?
C8 P4 C110 C105 -18.8(5) . . . . ?
C8 P4 C110 C165 164.2(4) . . . . ?
C8 P4 C148 C85 -73.2(6) . . . . ?
C8 P4 C148 C162 107.6(5) . . . . ?
C8 C70 C156 C172 0.3(9) . . . . ?
C9 C159 C183 C47 -63.7(8) . . . . ?
C10 C112 C114 C50 59.8(5) . . . . ?
C10 C112 C114 C168 -59.0(5) . . . . ?
C11 C31 C80 C58 -0.5(9) . . . . ?
C11 C151 C166 C58 1.8(10) . . . . ?
C12 C22 C99 C25 60.0(5) . . . . ?
C12 C22 C160 C158 -59.6(6) . . . . ?
C12 C76 C122 C158 60.3(5) . . . . ?
C14 C1 C32 C140 61.0(5) . . . . ?
C14 C1 C40 C26 -60.6(5) . . . . ?
C14 C24 C74 C26 61.2(5) . . . . ?
C15 C61 C109 C35 60.6(6) . . . . ?
C15 C61 C109 C132 -60.4(6) . . . . ?
C16 C6 C46 C90 -61.1(5) . . . . ?
C16 C6 C50 C114 60.5(5) . . . . ?
C16 C10 C112 C114 -60.3(5) . . . . ?
C16 C10 C170 C90 60.3(5) . . . . ?
C18 C36 C86 C55 59.3(5) . . . . ?
C18 C36 C86 C154 -60.7(5) . . . . ?
C18 C38 C136 C154 61.4(5) . . . . ?
C18 C38 C136 C188 -58.7(5) . . . . ?
C18 C56 C128 C55 -59.4(5) . . . . ?
C18 C56 C128 C188 60.2(6) . . . . ?
C21 C23 C165 C110 -1.4(12) . . . . ?
C22 C12 C76 S6 -179.3(3) . . . . ?
C22 C12 C76 C62 59.9(5) . . . . ?
C22 C12 C76 C122 -60.5(5) . . . . ?
C23 C21 C145 C105 2.1(11) . . . . ?
C24 C7 C140 C32 60.5(5) . . . . ?
C24 C7 C140 C84 -59.6(5) . . . . ?
C25 C29 C158 C122 -61.3(6) . . . . ?
C25 C29 C158 C160 59.2(6) . . . . ?
C25 C62 C76 S6 179.1(3) . . . . ?
C25 C62 C76 C12 -59.1(5) . . . . ?
C25 C62 C76 C122 60.9(5) . . . . ?
C26 C84 C140 C7 59.0(5) . . . . ?
C26 C84 C140 C32 -61.3(5) . . . . ?
C27 C28 C174 C121 -58.3(6) . . . . ?
C27 C28 C180 C143 59.9(6) . . . . ?
C27 C57 C97 C143 -60.0(6) . . . . ?
C27 C57 C141 C121 61.6(6) . . . . ?
C28 C27 C57 C97 58.3(6) . . . . ?
C28 C27 C57 C141 -61.9(6) . . . . ?
C29 C25 C62 C76 -61.2(6) . . . . ?
C29 C25 C99 C22 58.9(5) . . . . ?
C29 C158 C160 C22 -59.2(5) . . . . ?
C30 C59 C153 C39 -60.1(7) . . . . ?
C30 C59 C153 C81 60.1(7) . . . . ?
C31 C11 C151 C166 -1.3(11) . . . . ?
C32 C1 C14 C24 -60.5(5) . . . . ?
C32 C1 C40 C26 60.1(4) . . . . ?
C33 C101 C120 C52 -60.1(6) . . . . ?
C33 C115 C123 C190 -58.8(6) . . . . ?
C34 C104 C176 C117 -60.3(6) . . . . ?
C34 C104 C176 C133 61.6(6) . . . . ?
C34 C108 C139 C69 61.6(6) . . . . ?
C34 C108 C139 C133 -59.9(6) . . . . ?
C35 C51 C137 C15 -60.6(6) . . . . ?
C35 C51 C142 C20 60.8(6) . . . . ?
C35 C109 C132 C20 -59.2(6) . . . . ?
C36 C18 C38 C136 -61.5(5) . . . . ?
C36 C18 C56 C128 59.6(5) . . . . ?
C36 C86 C154 C136 60.8(6) . . . . ?
C37 C81 C153 C39 57.3(7) . . . . ?
C37 C81 C153 C59 -61.3(7) . . . . ?
C37 C83 C135 C39 -59.7(6) . . . . ?
C37 C83 C135 C182 59.5(7) . . . . ?
C38 C18 C36 C86 61.0(5) . . . . ?
C38 C18 C56 C128 -60.2(5) . . . . ?
C38 C136 C154 C86 -60.9(5) . . . . ?
C38 C136 C188 C128 60.2(6) . . . . ?
C39 C135 C182 C30 60.4(7) . . . . ?
C40 C1 C14 C24 60.6(5) . . . . ?
C40 C1 C32 C140 -60.0(5) . . . . ?
C40 C26 C74 C24 -60.6(5) . . . . ?
C40 C26 C84 C140 61.6(5) . . . . ?
C41 C17 C94 P1 175.3(5) . . . . ?
C41 C17 C94 C88 -1.4(9) . . . . ?
C41 C19 C164 C88 1.1(9) . . . . ?
C42 P1 C78 C2 171.9(4) . . . . ?
C42 P1 C78 C111 -13.6(5) . . . . ?
C42 P1 C94 C17 71.2(5) . . . . ?
C42 P1 C94 C88 -112.1(4) . . . . ?
C42 C124 C186 C131 0.3(8) . . . . ?
C42 C125 C155 C131 -0.9(10) . . . . ?
C43 C2 C78 P1 173.2(5) . . . . ?
C43 C2 C78 C111 -1.6(9) . . . . ?
C44 C4 C130 C102 -59.8(5) . . . . ?
C44 C4 C146 C106 60.9(5) . . . . ?
C44 C60 C64 C106 -60.8(6) . . . . ?
C44 C60 C144 C102 60.1(5) . . . . ?
C45 C47 C183 C159 64.5(9) . . . . ?
C45 C47 C191 C95 -56.7(11) . . . . ?
C46 C6 C16 C10 61.0(5) . . . . ?
C46 C6 C50 C114 -60.2(5) . . . . ?
C46 C90 C168 C114 61.8(5) . . . . ?
C46 C90 C170 C10 -60.4(5) . . . . ?
C47 C45 C98 S11 -176.4(7) . . . . ?
C47 C45 C98 C9 59.4(9) . . . . ?
C47 C45 C98 C93 -58.8(9) . . . . ?
C48 C54 C192 C63 2.3(9) . . . . ?
C48 C68 C116 C63 -0.6(9) . . . . ?
C49 C101 C120 C52 60.1(6) . . . . ?
C50 C6 C16 C10 -60.0(5) . . . . ?
C50 C6 C46 C90 59.6(5) . . . . ?
C50 C114 C168 C90 -61.3(5) . . . . ?
C51 C35 C109 C61 -59.8(6) . . . . ?
C51 C35 C109 C132 60.5(6) . . . . ?
C52 C72 C115 C33 58.8(5) . . . . ?
C52 C72 C115 C123 -59.5(6) . . . . ?
C52 C126 C190 C49 -61.5(6) . . . . ?
C52 C126 C190 C123 58.8(6) . . . . ?
C54 P3 C150 C77 120.5(5) . . . . ?
C54 P3 C150 C163 -58.0(5) . . . . ?
C54 P3 C178 C71 171.2(4) . . . . ?
C54 P3 C178 C73 -7.3(6) . . . . ?
C54 C48 C68 C116 -0.5(8) . . . . ?
C55 C86 C154 C136 -59.6(5) . . . . ?
C55 C128 C188 C136 58.9(6) . . . . ?
C56 C18 C36 C86 -59.6(5) . . . . ?
C56 C18 C38 C136 58.9(5) . . . . ?
C56 C128 C188 C136 -60.6(6) . . . . ?
C57 C27 C28 S5 -176.8(4) . . . . ?
C57 C27 C28 C174 60.5(6) . . . . ?
C57 C27 C28 C180 -57.7(6) . . . . ?
C57 C97 C143 C147 -59.0(6) . . . . ?
C57 C97 C143 C180 60.9(6) . . . . ?
C58 P2 C92 C107 -171.8(4) . . . . ?
C58 P2 C92 C149 9.5(5) . . . . ?
C58 P2 C138 C91 -109.7(6) . . . . ?
C58 P2 C138 C118 69.0(4) . . . . ?
C59 C30 C103 C37 60.5(6) . . . . ?
C59 C30 C182 C135 -59.9(6) . . . . ?
C60 C64 C106 C146 61.2(6) . . . . ?
C60 C64 C106 C184 -59.4(6) . . . . ?
C61 C15 C119 C20 -58.7(6) . . . . ?
C61 C15 C137 C51 60.7(6) . . . . ?
C61 C109 C132 C20 61.9(6) . . . . ?
C62 C25 C29 C158 61.4(6) . . . . ?
C62 C25 C99 C22 -60.6(5) . . . . ?
C62 C76 C122 C158 -60.1(5) . . . . ?
C64 C60 C144 C102 -59.2(5) . . . . ?
C64 C106 C146 C4 -61.1(6) . . . . ?
C64 C106 C184 C102 59.5(6) . . . . ?
C65 C69 C139 C108 -61.6(7) . . . . ?
C65 C69 C139 C133 60.3(7) . . . . ?
C65 C117 C176 C104 60.6(6) . . . . ?
C65 C117 C176 C133 -60.3(6) . . . . ?
C66 C100 C129 C67 -60.6(6) . . . . ?
C66 C100 C129 C157 60.0(6) . . . . ?
C67 C3 C127 C13 -57.6(6) . . . . ?
C67 C3 C152 C66 60.5(6) . . . . ?
C67 C129 C157 C13 59.0(6) . . . . ?
C68 C48 C54 P3 -174.5(4) . . . . ?
C68 C48 C54 C192 -0.3(8) . . . . ?
C69 C65 C117 C176 59.1(6) . . . . ?
C69 C65 C134 C34 -58.9(6) . . . . ?
C70 C8 C96 C53 -1.6(7) . . . . ?
C70 C156 C172 C53 -1.5(9) . . . . ?
C71 C5 C177 C179 1.4(12) . . . . ?
C72 C52 C120 C101 59.7(5) . . . . ?
C72 C52 C126 C190 -59.0(5) . . . . ?
C72 C115 C123 C190 59.4(7) . . . . ?
C74 C26 C40 C1 60.2(5) . . . . ?
C74 C26 C84 C140 -58.8(5) . . . . ?
C76 C12 C22 C99 -59.4(5) . . . . ?
C76 C12 C22 C160 59.7(5) . . . . ?
C76 C122 C158 C29 60.0(6) . . . . ?
C76 C122 C158 C160 -60.8(5) . . . . ?
C77 C150 C163 C87 0.6(9) . . . . ?
C78 P1 C42 C124 -90.9(4) . . . . ?
C78 P1 C42 C125 93.5(5) . . . . ?
C78 P1 C94 C17 -38.5(5) . . . . ?
C78 P1 C94 C88 138.1(4) . . . . ?
C78 C2 C43 C167 1.8(11) . . . . ?
C79 C173 C175 C149 1.3(12) . . . . ?
C80 C58 C166 C151 -1.7(9) . . . . ?
C81 C37 C83 C135 60.8(7) . . . . ?
C81 C37 C103 C30 -61.4(7) . . . . ?
C82 C13 C127 C3 -61.7(6) . . . . ?
C82 C13 C157 C129 59.4(7) . . . . ?
C82 C66 C100 C129 -59.5(6) . . . . ?
C82 C66 C152 C3 60.6(5) . . . . ?
C83 C37 C81 C153 -59.4(7) . . . . ?
C83 C37 C103 C30 60.5(7) . . . . ?
C83 C135 C182 C30 -60.0(7) . . . . ?
C84 C26 C40 C1 -60.2(5) . . . . ?
C84 C26 C74 C24 59.4(5) . . . . ?
C85 C148 C162 C161 3.4(10) . . . . ?
C85 C185 C187 C161 1.1(17) . . . . ?
C86 C55 C128 C56 59.4(6) . . . . ?
C86 C55 C128 C188 -59.4(6) . . . . ?
C87 C169 C181 C77 -1.0(12) . . . . ?
C89 C95 C191 C47 -64.0(10) . . . . ?
C89 C159 C183 C47 56.4(9) . . . . ?
C92 P2 C58 C80 112.6(5) . . . . ?
C92 P2 C58 C166 -69.0(5) . . . . ?
C92 P2 C138 C91 0.6(6) . . . . ?
C92 P2 C138 C118 179.3(4) . . . . ?
C92 C149 C175 C173 -0.2(11) . . . . ?
C93 C95 C191 C47 57.4(11) . . . . ?
C94 P1 C42 C124 163.1(4) . . . . ?
C94 P1 C42 C125 -12.5(5) . . . . ?
C94 P1 C78 C2 -77.4(4) . . . . ?
C94 P1 C78 C111 97.1(5) . . . . ?
C94 C17 C41 C19 0.4(11) . . . . ?
C94 C88 C164 C19 -2.2(8) . . . . ?
C95 C89 C159 C9 59.9(9) . . . . ?
C95 C89 C159 C183 -60.0(9) . . . . ?
C95 C93 C98 S11 177.7(8) . . . . ?
C95 C93 C98 C9 -59.9(10) . . . . ?
C95 C93 C98 C45 59.2(10) . . . . ?
C96 C8 C70 C156 1.3(7) . . . . ?
C96 C53 C172 C156 1.2(9) . . . . ?
C97 C57 C141 C121 -58.4(6) . . . . ?
C97 C143 C147 C121 60.5(6) . . . . ?
C97 C143 C180 C28 -61.1(6) . . . . ?
C98 C9 C159 C89 -60.0(9) . . . . ?
C98 C9 C159 C183 60.6(8) . . . . ?
C98 C45 C47 C183 -62.1(10) . . . . ?
C98 C45 C47 C191 58.0(11) . . . . ?
C98 C93 C95 C89 60.9(12) . . . . ?
C98 C93 C95 C191 -59.9(11) . . . . ?
C99 C22 C160 C158 58.6(5) . . . . ?
C99 C25 C29 C158 -58.9(6) . . . . ?
C99 C25 C62 C76 59.4(5) . . . . ?
C100 C66 C82 C13 58.6(5) . . . . ?
C100 C66 C152 C3 -59.6(5) . . . . ?
C100 C129 C157 C13 -60.6(7) . . . . ?
C101 C33 C115 C72 -59.9(6) . . . . ?
C101 C33 C115 C123 58.0(6) . . . . ?
C101 C49 C190 C123 -59.5(6) . . . . ?
C101 C49 C190 C126 61.3(6) . . . . ?
C103 C30 C59 C153 -60.2(6) . . . . ?
C103 C30 C182 C135 60.5(6) . . . . ?
C103 C37 C81 C153 62.1(7) . . . . ?
C103 C37 C83 C135 -60.3(7) . . . . ?
C104 C34 C108 C139 58.9(6) . . . . ?
C104 C34 C134 C65 -60.2(6) . . . . ?
C105 C110 C165 C23 3.7(9) . . . . ?
C107 C79 C173 C175 -0.4(12) . . . . ?
C107 C92 C149 C175 -1.8(9) . . . . ?
C108 C34 C104 C176 -60.1(5) . . . . ?
C108 C34 C134 C65 58.9(5) . . . . ?
C109 C35 C51 C137 59.9(6) . . . . ?
C109 C35 C51 C142 -61.3(6) . . . . ?
C110 P4 C8 C70 88.7(4) . . . . ?
C110 P4 C8 C96 -89.5(4) . . . . ?
C110 P4 C148 C85 33.9(6) . . . . ?
C110 P4 C148 C162 -145.3(5) . . . . ?
C110 C105 C145 C21 0.2(10) . . . . ?
C111 C75 C167 C43 -0.6(12) . . . . ?
C112 C10 C16 C6 60.1(5) . . . . ?
C112 C10 C170 C90 -60.2(5) . . . . ?
C112 C114 C168 C90 57.8(5) . . . . ?
C113 C118 C138 P2 -177.6(4) . . . . ?
C113 C118 C138 C91 1.2(8) . . . . ?
C113 C171 C189 C91 2.2(15) . . . . ?
C115 C33 C101 C49 -58.7(6) . . . . ?
C115 C33 C101 C120 60.1(6) . . . . ?
C115 C123 C190 C49 60.2(6) . . . . ?
C115 C123 C190 C126 -60.0(6) . . . . ?
C116 C63 C192 C54 -3.4(10) . . . . ?
C117 C65 C69 C139 -59.3(6) . . . . ?
C117 C65 C134 C34 61.0(6) . . . . ?
C118 C113 C171 C189 -1.7(11) . . . . ?
C119 C15 C61 C109 59.4(6) . . . . ?
C119 C15 C137 C51 -60.4(7) . . . . ?
C119 C20 C132 C109 -61.3(5) . . . . ?
C119 C20 C142 C51 60.1(6) . . . . ?
C120 C52 C72 C115 -59.0(5) . . . . ?
C120 C52 C126 C190 60.6(6) . . . . ?
C122 C158 C160 C22 60.9(6) . . . . ?
C124 C42 C125 C155 1.1(8) . . . . ?
C125 C42 C124 C186 -0.8(8) . . . . ?
C126 C52 C72 C115 60.1(5) . . . . ?
C126 C52 C120 C101 -60.3(5) . . . . ?
C127 C3 C67 C129 58.2(6) . . . . ?
C127 C3 C152 C66 -61.4(6) . . . . ?
C127 C13 C82 C66 61.3(6) . . . . ?
C127 C13 C157 C129 -58.2(6) . . . . ?
C128 C55 C86 C36 -59.6(5) . . . . ?
C128 C55 C86 C154 60.1(5) . . . . ?
C130 C4 C44 C60 59.7(5) . . . . ?
C130 C4 C146 C106 -59.8(5) . . . . ?
C130 C102 C144 C60 -60.7(5) . . . . ?
C130 C102 C184 C106 61.0(6) . . . . ?
C132 C20 C119 C15 58.8(5) . . . . ?
C132 C20 C142 C51 -59.4(6) . . . . ?
C134 C34 C104 C176 59.5(5) . . . . ?
C134 C34 C108 C139 -60.5(6) . . . . ?
C134 C65 C69 C139 60.6(6) . . . . ?
C134 C65 C117 C176 -60.9(6) . . . . ?
C135 C39 C153 C59 62.4(7) . . . . ?
C135 C39 C153 C81 -56.9(7) . . . . ?
C137 C15 C61 C109 -60.6(6) . . . . ?
C137 C15 C119 C20 61.3(6) . . . . ?
C137 C51 C142 C20 -59.8(7) . . . . ?
C138 P2 C58 C80 -140.1(4) . . . . ?
C138 P2 C58 C166 38.3(5) . . . . ?
C138 P2 C92 C107 81.6(5) . . . . ?
C138 P2 C92 C149 -97.1(5) . . . . ?
C138 C91 C189 C171 -1.0(16) . . . . ?
C139 C133 C176 C104 -60.6(6) . . . . ?
C139 C133 C176 C117 60.5(6) . . . . ?
C140 C7 C24 C14 -61.2(5) . . . . ?
C140 C7 C24 C74 60.3(5) . . . . ?
C141 C57 C97 C143 58.6(6) . . . . ?
C141 C121 C147 C143 -60.2(6) . . . . ?
C141 C121 C174 C28 58.4(6) . . . . ?
C142 C20 C119 C15 -61.6(6) . . . . ?
C142 C20 C132 C109 58.9(5) . . . . ?
C142 C51 C137 C15 60.1(7) . . . . ?
C144 C60 C64 C106 59.3(6) . . . . ?
C144 C102 C130 C4 60.3(5) . . . . ?
C144 C102 C184 C106 -59.5(5) . . . . ?
C145 C21 C23 C165 -1.5(12) . . . . ?
C145 C105 C110 P4 180.0(5) . . . . ?
C145 C105 C110 C165 -3.0(9) . . . . ?
C146 C4 C44 C60 -61.1(5) . . . . ?
C146 C4 C130 C102 60.2(5) . . . . ?
C146 C106 C184 C102 -60.6(6) . . . . ?
C147 C121 C141 C57 58.3(6) . . . . ?
C147 C121 C174 C28 -60.3(6) . . . . ?
C147 C143 C180 C28 58.5(6) . . . . ?
C148 P4 C8 C70 -165.0(4) . . . . ?
C148 P4 C8 C96 16.9(5) . . . . ?
C148 P4 C110 C105 -128.3(5) . . . . ?
C148 P4 C110 C165 54.6(5) . . . . ?
C148 C85 C185 C187 0.4(14) . . . . ?
C149 C92 C107 C79 2.7(9) . . . . ?
C150 P3 C54 C48 133.5(4) . . . . ?
C150 P3 C54 C192 -40.5(5) . . . . ?
C150 P3 C178 C71 -82.9(5) . . . . ?
C150 P3 C178 C73 98.7(5) . . . . ?
C150 C77 C181 C169 1.3(11) . . . . ?
C151 C11 C31 C80 0.6(10) . . . . ?
C152 C3 C67 C129 -61.9(7) . . . . ?
C152 C3 C127 C13 62.5(6) . . . . ?
C152 C66 C82 C13 -61.8(5) . . . . ?
C152 C66 C100 C129 60.3(6) . . . . ?
C153 C39 C135 C83 57.8(6) . . . . ?
C153 C39 C135 C182 -62.2(7) . . . . ?
C154 C136 C188 C128 -59.0(6) . . . . ?
C155 C131 C186 C124 -0.1(9) . . . . ?
C157 C13 C82 C66 -58.2(6) . . . . ?
C157 C13 C127 C3 56.9(6) . . . . ?
C159 C9 C98 S11 179.2(5) . . . . ?
C159 C9 C98 C45 -58.3(8) . . . . ?
C159 C9 C98 C93 59.4(8) . . . . ?
C159 C89 C95 C93 -60.5(11) . . . . ?
C159 C89 C95 C191 63.0(9) . . . . ?
C160 C22 C99 C25 -58.5(5) . . . . ?
C162 C161 C187 C185 -0.5(15) . . . . ?
C163 C87 C169 C181 0.5(12) . . . . ?
C164 C19 C41 C17 -0.2(11) . . . . ?
C164 C88 C94 P1 -174.5(4) . . . . ?
C164 C88 C94 C17 2.3(8) . . . . ?
C166 C58 C80 C31 1.0(9) . . . . ?
C167 C75 C111 C78 0.8(10) . . . . ?
C168 C90 C170 C10 59.1(5) . . . . ?
C169 C87 C163 C150 -0.3(11) . . . . ?
C170 C10 C16 C6 -60.4(5) . . . . ?
C170 C10 C112 C114 60.1(5) . . . . ?
C170 C90 C168 C114 -58.0(5) . . . . ?
C171 C113 C118 C138 0.0(9) . . . . ?
C172 C53 C96 C8 0.4(8) . . . . ?
C173 C79 C107 C92 -1.6(11) . . . . ?
C174 C28 C180 C143 -59.1(5) . . . . ?
C174 C121 C141 C57 -60.7(6) . . . . ?
C174 C121 C147 C143 59.3(6) . . . . ?
C176 C133 C139 C69 -60.0(6) . . . . ?
C176 C133 C139 C108 60.3(7) . . . . ?
C177 C5 C71 C178 1.1(10) . . . . ?
C178 P3 C54 C48 -118.6(4) . . . . ?
C178 P3 C54 C192 67.4(5) . . . . ?
C178 P3 C150 C77 10.4(5) . . . . ?
C178 P3 C150 C163 -168.1(5) . . . . ?
C178 C73 C179 C177 1.2(12) . . . . ?
C179 C73 C178 P3 179.7(6) . . . . ?
C179 C73 C178 C71 1.3(10) . . . . ?
C180 C28 C174 C121 60.3(6) . . . . ?
C180 C143 C147 C121 -58.4(6) . . . . ?
C181 C77 C150 P3 -179.6(5) . . . . ?
C181 C77 C150 C163 -1.0(8) . . . . ?
C182 C30 C59 C153 59.9(7) . . . . ?
C182 C30 C103 C37 -60.4(6) . . . . ?
C183 C47 C191 C95 61.8(10) . . . . ?
C184 C102 C130 C4 -60.5(5) . . . . ?
C184 C102 C144 C60 59.5(5) . . . . ?
C184 C106 C146 C4 59.8(6) . . . . ?
C185 C85 C148 P4 178.2(7) . . . . ?
C185 C85 C148 C162 -2.7(11) . . . . ?
C186 C131 C155 C125 0.5(10) . . . . ?
C187 C161 C162 C148 -1.8(12) . . . . ?
C188 C136 C154 C86 59.3(5) . . . . ?
C189 C91 C138 P2 178.0(7) . . . . ?
C189 C91 C138 C118 -0.7(12) . . . . ?
C190 C49 C101 C33 59.2(6) . . . . ?
C190 C49 C101 C120 -59.8(6) . . . . ?
C191 C47 C183 C159 -56.2(9) . . . . ?
C192 C63 C116 C68 2.5(10) . . . . ?

loop_
_smtbx_masks_void_nr
_smtbx_masks_void_average_x
_smtbx_masks_void_average_y
_smtbx_masks_void_average_z
_smtbx_masks_void_volume
_smtbx_masks_void_count_electrons
_smtbx_masks_void_content
1 -0.854 -0.468 -0.044 5532.2 1121.3 ?
